data_7221002
loop_
_publ_author_name
'Malba, Chandrashekhar Marotirao'
'Enrichi, Francesco'
'Facchin, Manuela'
'Demitri, Nicola'
'Plaisier, Jasper Rikkert'
'Natile, Marta Maria'
'Selva, Maurizio'
'Riello, Pietro'
'Perosa, Alvise'
'Benedetti, A.'

_publ_section_title
;
 Phosphonium-based tetrakis dibenzoylmethane Eu(III) and Sm(III)
 complexes: synthesis, crystal structure and photoluminescence properties
 in a weakly coordinating phosphonium ionic liquid
;
_journal_name_full 'RSC Adv.'
_journal_paper_doi 10.1039/C5RA03947A
_journal_year 2015
_chemical_formula_moiety 'C60 H44 Eu O8, C25 H54 P'
_chemical_formula_sum 'C85 H98 Eu O8 P'
_chemical_formula_weight 1436.24
_chemical_name_common '[P8,8,8,1][Eu(dbm)4]'
_space_group_crystal_system monoclinic
_space_group_IT_number 14
_space_group_name_Hall '-P 2ybc'
_space_group_name_H-M_alt 'P 1 21/c 1'
_symmetry_space_group_name_Hall '-P 2ybc'
_symmetry_space_group_name_H-M 'P 1 21/c 1'
_atom_sites_solution_hydrogens geom
_atom_sites_solution_primary direct
_atom_sites_solution_secondary difmap
_audit_creation_method SHELXL-2014/7
_audit_update_record
;
2015-03-03 deposited with the CCDC.
2015-07-02 downloaded from the CCDC.
;
_cell_angle_alpha 90
_cell_angle_beta 102.214(13)
_cell_angle_gamma 90
_cell_formula_units_Z 8
_cell_length_a 32.475(2)
_cell_length_b 22.412(3)
_cell_length_c 20.852(3)
_cell_measurement_reflns_used 120494
_cell_measurement_temperature 100(2)
_cell_measurement_theta_max 22.574
_cell_measurement_theta_min 0.589
_cell_volume 14833(3)
_computing_cell_refinement XDS
_computing_data_collection 'Elettra XRD1 Data Collection SW'
_computing_data_reduction 'XDS - CCP4'
_computing_molecular_graphics 'Ortep3 for Windows'
_computing_publication_material enCIFer/publCIF
_computing_structure_refinement 'SHELXL-2014 (Sheldrick, 2014)'
_computing_structure_solution Sir2011
_diffrn_ambient_temperature 100(2)
_diffrn_measured_fraction_theta_full 0.962
_diffrn_measured_fraction_theta_max 0.962
_diffrn_measurement_device_type
;
'Huber 4-circles Kappa Goniometer, Pilatus 2M detector'
;
_diffrn_measurement_method 'Rotating crystal'
_diffrn_radiation_type Synchrotron
_diffrn_radiation_wavelength 0.6526
_diffrn_reflns_av_R_equivalents 0.0318
_diffrn_reflns_av_unetI/netI 0.0215
_diffrn_reflns_laue_measured_fraction_full 0.962
_diffrn_reflns_laue_measured_fraction_max 0.962
_diffrn_reflns_limit_h_max 38
_diffrn_reflns_limit_h_min -38
_diffrn_reflns_limit_k_max 26
_diffrn_reflns_limit_k_min -26
_diffrn_reflns_limit_l_max 24
_diffrn_reflns_limit_l_min -24
_diffrn_reflns_number 166768
_diffrn_reflns_point_group_measured_fraction_full 0.962
_diffrn_reflns_point_group_measured_fraction_max 0.962
_diffrn_reflns_theta_full 22.574
_diffrn_reflns_theta_max 22.574
_diffrn_reflns_theta_min 0.589
_diffrn_source 'Elettra Synchrotron - XRD1 BL'
_diffrn_standards_decay_% 0
_diffrn_standards_interval_count 0
_diffrn_standards_number 0
_exptl_absorpt_coefficient_mu 0.679
_exptl_absorpt_correction_T_max 0.7457
_exptl_absorpt_correction_T_min 0.6855
_exptl_absorpt_correction_type refdelf
_exptl_absorpt_process_details
;
        Parkin S,Moezzi B & Hope H, (1995) J. Appl. Cryst. 28, 53-56
        Cubic fit to sin(theta)/lambda - 24 parameters
;
_exptl_crystal_colour Yellow
_exptl_crystal_density_diffrn 1.281
_exptl_crystal_description 'Thin needles'
_exptl_crystal_F_000 6000
_exptl_crystal_size_max 0.100
_exptl_crystal_size_mid 0.050
_exptl_crystal_size_min 0.050
_refine_diff_density_max 2.566
_refine_diff_density_min -3.386
_refine_diff_density_rms 0.123
_refine_ls_extinction_method none
_refine_ls_goodness_of_fit_ref 1.073
_refine_ls_hydrogen_treatment constr
_refine_ls_matrix_type full
_refine_ls_number_parameters 1886
_refine_ls_number_reflns 24345
_refine_ls_number_restraints 3690
_refine_ls_restrained_S_all 1.006
_refine_ls_R_factor_all 0.0632
_refine_ls_R_factor_gt 0.0607
_refine_ls_shift/su_max 0.019
_refine_ls_shift/su_mean 0.000
_refine_ls_structure_factor_coef Fsqd
_refine_ls_weighting_details 'w=1/[\s^2^(Fo^2^)+(0.0465P)^2^+102.5059P] where P=(Fo^2^+2Fc^2^)/3'
_refine_ls_weighting_scheme calc
_refine_ls_wR_factor_gt 0.1434
_refine_ls_wR_factor_ref 0.1449
_reflns_Friedel_coverage 0.000
_reflns_number_gt 22945
_reflns_number_total 24345
_reflns_threshold_expression 'I > 2\s(I)'
_cod_data_source_file c5ra03947a2.cif
_cod_data_source_block Eudbm4P
_cod_database_code 7221002
_shelx_shelxl_version_number 2014/7
_shelx_space_group_comment
;
The symmetry employed for this shelxl refinement is uniquely defined
by the following loop, which should always be used as a source of
symmetry information in preference to the above space-group names.
They are only intended as comments.
;

loop_
_space_group_symop_operation_xyz
'x, y, z'
'-x, y+1/2, -z+1/2'
'-x, -y, -z'
'x, -y-1/2, z-1/2'

loop_
_atom_site_label
_atom_site_type_symbol
_atom_site_fract_x
_atom_site_fract_y
_atom_site_fract_z
_atom_site_U_iso_or_equiv
_atom_site_adp_type
_atom_site_occupancy
_atom_site_site_symmetry_order
_atom_site_calc_flag
_atom_site_refinement_flags_posn
_atom_site_refinement_flags_adp
_atom_site_refinement_flags_occupancy
_atom_site_disorder_assembly
_atom_site_disorder_group
EuA_1 Eu 0.05773(2) 0.24174(2) 0.14896(3) 0.01224(12) Uani 0.85 1 d . U P A 1
EuB_1 Eu 0.05611(10) 0.24233(13) 0.13187(12) 0.0071(7) Uiso 0.15 1 d . U P A 2
EuA_2 Eu 0.55455(2) 0.24513(2) 0.11318(2) 0.01314(8) Uani 0.85 1 d . U P B 1
EuB_2 Eu 0.55916(7) 0.24171(9) 0.14821(14) 0.0308(5) Uiso 0.15 1 d . U P C 2
C2BA_3 C 0.15020(18) 0.1984(3) -0.0755(3) 0.0348(13) Uani 0.65 1 d . U P D 1
H2B1_3 H 0.1509 0.2161 -0.1187 0.042 Uiso 0.65 1 calc R U P D 1
H2B2_3 H 0.1409 0.1564 -0.0823 0.042 Uiso 0.65 1 calc R U P D 1
C3BA_3 C 0.1950(3) 0.2013(5) -0.0298(5) 0.032(2) Uani 0.65 1 d . U P D 1
H3B1_3 H 0.2015 0.2431 -0.0159 0.038 Uiso 0.65 1 calc R U P D 1
H3B2_3 H 0.1951 0.1773 0.0101 0.038 Uiso 0.65 1 calc R U P D 1
C4BA_3 C 0.2292(3) 0.1780(5) -0.0635(5) 0.042(2) Uani 0.65 1 d . U P D 1
H4B1_3 H 0.2570 0.1850 -0.0342 0.051 Uiso 0.65 1 calc R U P D 1
H4B2_3 H 0.2283 0.2013 -0.1041 0.051 Uiso 0.65 1 calc R U P D 1
C5BA_3 C 0.2252(3) 0.1111(5) -0.0813(5) 0.039(2) Uani 0.65 1 d . U P D 1
H5B1_3 H 0.2442 0.1020 -0.1115 0.047 Uiso 0.65 1 calc R U P D 1
H5B2_3 H 0.1960 0.1030 -0.1051 0.047 Uiso 0.65 1 calc R U P D 1
C6BA_3 C 0.2361(3) 0.0690(5) -0.0212(5) 0.041(2) Uani 0.65 1 d . U P D 1
H6B1_3 H 0.2659 0.0749 0.0009 0.050 Uiso 0.65 1 calc R U P D 1
H6B2_3 H 0.2183 0.0795 0.0103 0.050 Uiso 0.65 1 calc R U P D 1
C7BA_3 C 0.2291(4) 0.0042(6) -0.0406(7) 0.041(3) Uani 0.65 1 d . U P D 1
H7B1_3 H 0.1990 -0.0014 -0.0618 0.049 Uiso 0.65 1 calc R U P D 1
H7B2_3 H 0.2460 -0.0054 -0.0735 0.049 Uiso 0.65 1 calc R U P D 1
C8BA_3 C 0.2403(3) -0.0393(4) 0.0153(5) 0.067(3) Uani 0.65 1 d . U P D 1
H8B1_3 H 0.2202 -0.0353 0.0442 0.100 Uiso 0.65 1 calc R U P D 1
H8B2_3 H 0.2688 -0.0308 0.0403 0.100 Uiso 0.65 1 calc R U P D 1
H8B3_3 H 0.2392 -0.0800 -0.0020 0.100 Uiso 0.65 1 calc R U P D 1
C2BB_3 C 0.15020(18) 0.1984(3) -0.0755(3) 0.0348(13) Uani 0.25 1 d . U P D 2
H2B3_3 H 0.1591 0.2245 -0.1084 0.042 Uiso 0.25 1 calc R U P D 2
H2B4_3 H 0.1350 0.1640 -0.0991 0.042 Uiso 0.25 1 calc R U P D 2
C3BB_3 C 0.1908(12) 0.1748(17) -0.0267(15) 0.032(6) Uiso 0.25 1 d . U P D 2
H3B3_3 H 0.2050 0.2079 0.0007 0.038 Uiso 0.25 1 calc R U P D 2
H3B4_3 H 0.1829 0.1440 0.0026 0.038 Uiso 0.25 1 calc R U P D 2
C4BB_3 C 0.2207(10) 0.1477(17) -0.0678(15) 0.044(6) Uiso 0.25 1 d . U P D 2
H4B3_3 H 0.2055 0.1164 -0.0970 0.053 Uiso 0.25 1 calc R U P D 2
H4B4_3 H 0.2291 0.1792 -0.0957 0.053 Uiso 0.25 1 calc R U P D 2
C5BB_3 C 0.2599(10) 0.1209(14) -0.0248(15) 0.056(6) Uiso 0.25 1 d . U P D 2
H5B3_3 H 0.2729 0.1518 0.0069 0.068 Uiso 0.25 1 calc R U P D 2
H5B4_3 H 0.2800 0.1121 -0.0532 0.068 Uiso 0.25 1 calc R U P D 2
C6BB_3 C 0.2551(12) 0.0614(16) 0.0160(19) 0.065(8) Uiso 0.25 1 d . U P D 2
H6B3_3 H 0.2831 0.0491 0.0414 0.078 Uiso 0.25 1 calc R U P D 2
H6B4_3 H 0.2368 0.0698 0.0475 0.078 Uiso 0.25 1 calc R U P D 2
C7BB_3 C 0.2384(15) 0.018(2) -0.024(2) 0.058(10) Uiso 0.25 1 d . U P D 2
H7B3_3 H 0.2544 0.0127 -0.0592 0.069 Uiso 0.25 1 calc R U P D 2
H7B4_3 H 0.2088 0.0272 -0.0446 0.069 Uiso 0.25 1 calc R U P D 2
C8BB_3 C 0.2403(3) -0.0393(4) 0.0153(5) 0.067(3) Uani 0.25 1 d . U P D 2
H8B4_3 H 0.2281 -0.0721 -0.0136 0.100 Uiso 0.25 1 calc R U P D 2
H8B5_3 H 0.2697 -0.0486 0.0353 0.100 Uiso 0.25 1 calc R U P D 2
H8B6_3 H 0.2243 -0.0342 0.0499 0.100 Uiso 0.25 1 calc R U P D 2
C2BC_3 C 0.15020(18) 0.1984(3) -0.0755(3) 0.0348(13) Uani 0.1 1 d . U P D 3
H2B5_3 H 0.1330 0.1669 -0.1015 0.042 Uiso 0.1 1 calc R U P D 3
H2B6_3 H 0.1580 0.2263 -0.1077 0.042 Uiso 0.1 1 calc R U P D 3
C3BC_3 C 0.188(2) 0.170(4) -0.045(3) 0.030(9) Uiso 0.1 1 d . U P D 3
H3B5_3 H 0.1958 0.1378 -0.0726 0.036 Uiso 0.1 1 calc R U P D 3
H3B6_3 H 0.1868 0.1544 -0.0012 0.036 Uiso 0.1 1 calc R U P D 3
C4BC_3 C 0.220(2) 0.228(3) -0.040(3) 0.044(10) Uiso 0.1 1 d . U P D 3
H4B5_3 H 0.2061 0.2632 -0.0262 0.053 Uiso 0.1 1 calc R U P D 3
H4B6_3 H 0.2457 0.2195 -0.0066 0.053 Uiso 0.1 1 calc R U P D 3
C5BC_3 C 0.232(2) 0.241(3) -0.104(4) 0.054(13) Uiso 0.1 1 d . U P D 3
H5B5_3 H 0.2065 0.2454 -0.1389 0.065 Uiso 0.1 1 calc R U P D 3
H5B6_3 H 0.2488 0.2076 -0.1159 0.065 Uiso 0.1 1 calc R U P D 3
C6BC_3 C 0.258(2) 0.299(3) -0.101(3) 0.041(13) Uiso 0.1 1 d . U P D 3
H6B5_3 H 0.2850 0.2925 -0.0684 0.049 Uiso 0.1 1 calc R U P D 3
H6B6_3 H 0.2427 0.3309 -0.0840 0.049 Uiso 0.1 1 calc R U P D 3
C7BC_3 C 0.269(2) 0.320(3) -0.165(4) 0.049(15) Uiso 0.1 1 d . U P D 3
H7B5_3 H 0.2858 0.2877 -0.1800 0.058 Uiso 0.1 1 calc R U P D 3
H7B6_3 H 0.2421 0.3221 -0.1981 0.058 Uiso 0.1 1 calc R U P D 3
C8BC_3 C 0.290(2) 0.373(3) -0.167(3) 0.041(14) Uiso 0.1 1 d . U P D 3
H8B7_3 H 0.2945 0.3798 -0.2117 0.062 Uiso 0.1 1 calc R U P D 3
H8B8_3 H 0.2735 0.4058 -0.1546 0.062 Uiso 0.1 1 calc R U P D 3
H8B9_3 H 0.3176 0.3712 -0.1365 0.062 Uiso 0.1 1 calc R U P D 3
P_3 P 0.07261(4) 0.25748(6) -0.09861(6) 0.0226(3) Uani 1 1 d . U . . .
CME_3 C 0.04552(17) 0.1948(2) -0.1417(3) 0.0278(11) Uani 1 1 d . U . . .
HME1_3 H 0.0384 0.1663 -0.1100 0.042 Uiso 1 1 calc R U . . .
HME2_3 H 0.0637 0.1753 -0.1673 0.042 Uiso 1 1 calc R U . . .
HME3_3 H 0.0196 0.2085 -0.1712 0.042 Uiso 1 1 calc R U . . .
C1A_3 C 0.03818(16) 0.2939(2) -0.0533(2) 0.0239(11) Uani 1 1 d . U . . .
H1A1_3 H 0.0338 0.2670 -0.0177 0.029 Uiso 1 1 calc R U . . .
H1A2_3 H 0.0523 0.3304 -0.0325 0.029 Uiso 1 1 calc R U . . .
C2A_3 C -0.00484(17) 0.3114(3) -0.0947(3) 0.0297(12) Uani 1 1 d . U . . .
H2A1_3 H -0.0192 0.2754 -0.1161 0.036 Uiso 1 1 calc R U . . .
H2A2_3 H -0.0009 0.3395 -0.1295 0.036 Uiso 1 1 calc R U . . .
C3A_3 C -0.03235(16) 0.3408(2) -0.0518(3) 0.0277(11) Uani 1 1 d . U . . .
H3A1_3 H -0.0389 0.3112 -0.0202 0.033 Uiso 1 1 calc R U . . .
H3A2_3 H -0.0166 0.3740 -0.0266 0.033 Uiso 1 1 calc R U . . .
C4A_3 C -0.07359(17) 0.3646(3) -0.0941(3) 0.0343(13) Uani 1 1 d . U . . .
H4A1_3 H -0.0667 0.3938 -0.1259 0.041 Uiso 1 1 calc R U . . .
H4A2_3 H -0.0890 0.3311 -0.1194 0.041 Uiso 1 1 calc R U . . .
C5A_3 C -0.10258(18) 0.3947(3) -0.0544(3) 0.0364(13) Uani 1 1 d . U . . .
H5A1_3 H -0.0864 0.4259 -0.0261 0.044 Uiso 1 1 calc R U . . .
H5A2_3 H -0.1260 0.4146 -0.0851 0.044 Uiso 1 1 calc R U . . .
C6A_3 C -0.12097(18) 0.3515(3) -0.0115(3) 0.0335(13) Uani 1 1 d . U . . .
H6A1_3 H -0.0982 0.3376 0.0248 0.040 Uiso 1 1 calc R U . . .
H6A2_3 H -0.1324 0.3163 -0.0380 0.040 Uiso 1 1 calc R U . . .
C7A_3 C -0.15602(19) 0.3801(3) 0.0172(3) 0.0405(14) Uani 1 1 d . U . . .
H7A1_3 H -0.1804 0.3893 -0.0189 0.049 Uiso 1 1 calc R U . . .
H7A2_3 H -0.1457 0.4181 0.0389 0.049 Uiso 1 1 calc R U . . .
C8A_3 C -0.1704(2) 0.3389(3) 0.0671(4) 0.0481(16) Uani 1 1 d . U . . .
H8A1_3 H -0.1461 0.3276 0.1013 0.072 Uiso 1 1 calc R U . . .
H8A2_3 H -0.1834 0.3030 0.0447 0.072 Uiso 1 1 calc R U . . .
H8A3_3 H -0.1911 0.3599 0.0870 0.072 Uiso 1 1 calc R U . . .
C1B_3 C 0.11959(16) 0.2334(2) -0.0427(3) 0.0262(11) Uani 1 1 d . U . . .
H1B1_3 H 0.1343 0.2688 -0.0206 0.031 Uiso 1 1 calc R U . D 1
H1B2_3 H 0.1115 0.2079 -0.0085 0.031 Uiso 1 1 calc R U . D 1
C1C_3 C 0.08704(17) 0.3070(2) -0.1585(2) 0.0264(11) Uani 1 1 d . U . . .
H1C1_3 H 0.0952 0.2826 -0.1934 0.032 Uiso 1 1 calc R U . . .
H1C2_3 H 0.0619 0.3306 -0.1791 0.032 Uiso 1 1 calc R U . . .
C2C_3 C 0.12309(16) 0.3502(2) -0.1313(3) 0.0269(11) Uani 1 1 d . U . . .
H2C1_3 H 0.1495 0.3273 -0.1171 0.032 Uiso 1 1 calc R U . . .
H2C2_3 H 0.1170 0.3709 -0.0925 0.032 Uiso 1 1 calc R U . . .
C3C_3 C 0.12909(19) 0.3966(2) -0.1827(3) 0.0330(13) Uani 1 1 d . U . . .
H3C1_3 H 0.1317 0.3758 -0.2236 0.040 Uiso 1 1 calc R U . . .
H3C2_3 H 0.1039 0.4225 -0.1930 0.040 Uiso 1 1 calc R U . . .
C4C_3 C 0.16797(19) 0.4350(3) -0.1592(3) 0.0369(13) Uani 1 1 d . U . . .
H4C1_3 H 0.1935 0.4099 -0.1552 0.044 Uiso 1 1 calc R U . . .
H4C2_3 H 0.1674 0.4511 -0.1152 0.044 Uiso 1 1 calc R U . . .
C5C_3 C 0.1706(2) 0.4879(3) -0.2070(3) 0.0442(15) Uani 1 1 d . U . . .
H5C1_3 H 0.1693 0.4721 -0.2517 0.053 Uiso 1 1 calc R U . . .
H5C2_3 H 0.1461 0.5147 -0.2087 0.053 Uiso 1 1 calc R U . . .
C6C_3 C 0.2110(2) 0.5229(3) -0.1847(4) 0.0543(18) Uani 1 1 d . U . . .
H6C1_3 H 0.2351 0.4974 -0.1891 0.065 Uiso 1 1 calc R U . . .
H6C2_3 H 0.2142 0.5329 -0.1376 0.065 Uiso 1 1 calc R U . . .
C7C_3 C 0.2128(3) 0.5823(4) -0.2243(5) 0.070(2) Uani 1 1 d . U . . .
H7C1_3 H 0.1903 0.6094 -0.2164 0.083 Uiso 1 1 calc R U . . .
H7C2_3 H 0.2402 0.6021 -0.2073 0.083 Uiso 1 1 calc R U . . .
C8C_3 C 0.2079(3) 0.5738(4) -0.2932(5) 0.078(3) Uani 1 1 d . U . . .
H8C1_3 H 0.1799 0.5575 -0.3113 0.117 Uiso 1 1 calc R U . . .
H8C2_3 H 0.2294 0.5460 -0.3016 0.117 Uiso 1 1 calc R U . . .
H8C3_3 H 0.2111 0.6122 -0.3142 0.117 Uiso 1 1 calc R U . . .
PA_4 P 0.42950(5) 0.75520(6) 0.13193(9) 0.0169(3) Uani 0.85 1 d . U P E 1
CMEA_4 C 0.4559(2) 0.8191(3) 0.1730(4) 0.0217(13) Uani 0.85 1 d . U P E 1
HME1_4 H 0.4798 0.8060 0.2072 0.033 Uiso 0.85 1 calc R U P E 1
HME2_4 H 0.4362 0.8420 0.1931 0.033 Uiso 0.85 1 calc R U P E 1
HME3_4 H 0.4662 0.8442 0.1412 0.033 Uiso 0.85 1 calc R U P E 1
C1AA_4 C 0.41404(18) 0.7076(2) 0.1919(3) 0.0188(11) Uani 0.85 1 d . U P E 1
H1A1_4 H 0.4388 0.7013 0.2282 0.023 Uiso 0.85 1 calc R U P E 1
H1A2_4 H 0.3923 0.7285 0.2104 0.023 Uiso 0.85 1 calc R U P E 1
C2AA_4 C 0.3969(2) 0.6472(3) 0.1667(3) 0.0300(15) Uani 0.85 1 d . U P E 1
H2A1_4 H 0.4206 0.6207 0.1628 0.036 Uiso 0.85 1 calc R U P E 1
H2A2_4 H 0.3787 0.6520 0.1224 0.036 Uiso 0.85 1 calc R U P E 1
C3AA_4 C 0.3713(2) 0.6184(3) 0.2124(4) 0.0288(15) Uani 0.85 1 d . U P E 1
H3A1_4 H 0.3884 0.6188 0.2577 0.035 Uiso 0.85 1 calc R U P E 1
H3A2_4 H 0.3459 0.6431 0.2120 0.035 Uiso 0.85 1 calc R U P E 1
C4AA_4 C 0.3573(2) 0.5549(3) 0.1946(3) 0.0340(15) Uani 0.85 1 d . U P E 1
H4A1_4 H 0.3825 0.5298 0.1953 0.041 Uiso 0.85 1 calc R U P E 1
H4A2_4 H 0.3400 0.5542 0.1494 0.041 Uiso 0.85 1 calc R U P E 1
C5AA_4 C 0.3318(2) 0.5284(3) 0.2417(4) 0.0332(15) Uani 0.85 1 d . U P E 1
H5A1_4 H 0.3492 0.5297 0.2868 0.040 Uiso 0.85 1 calc R U P E 1
H5A2_4 H 0.3067 0.5536 0.2408 0.040 Uiso 0.85 1 calc R U P E 1
C6AA_4 C 0.3176(2) 0.4650(3) 0.2261(4) 0.0381(16) Uani 0.85 1 d . U P E 1
H6A1_4 H 0.3426 0.4396 0.2265 0.046 Uiso 0.85 1 calc R U P E 1
H6A2_4 H 0.2997 0.4636 0.1813 0.046 Uiso 0.85 1 calc R U P E 1
C7AA_4 C 0.2925(2) 0.4393(3) 0.2749(4) 0.0366(16) Uani 0.85 1 d . U P E 1
H7A1_4 H 0.3110 0.4385 0.3193 0.044 Uiso 0.85 1 calc R U P E 1
H7A2_4 H 0.2685 0.4661 0.2765 0.044 Uiso 0.85 1 calc R U P E 1
C8AA_4 C 0.2762(2) 0.3783(3) 0.2578(4) 0.0400(17) Uani 0.85 1 d . U P E 1
H8A1_4 H 0.2998 0.3510 0.2582 0.060 Uiso 0.85 1 calc R U P E 1
H8A2_4 H 0.2578 0.3786 0.2140 0.060 Uiso 0.85 1 calc R U P E 1
H8A3_4 H 0.2601 0.3649 0.2900 0.060 Uiso 0.85 1 calc R U P E 1
C1BA_4 C 0.3826(2) 0.7773(3) 0.0744(4) 0.0232(14) Uani 0.85 1 d . U P E 1
H1B1_4 H 0.3907 0.7939 0.0348 0.028 Uiso 0.85 1 calc R U P E 1
H1B2_4 H 0.3650 0.7416 0.0609 0.028 Uiso 0.85 1 calc R U P E 1
C2BA_4 C 0.3565(2) 0.8236(3) 0.1021(3) 0.0263(14) Uani 0.85 1 d . U P E 1
H2B1_4 H 0.3714 0.8625 0.1060 0.032 Uiso 0.85 1 calc R U P E 1
H2B2_4 H 0.3537 0.8112 0.1465 0.032 Uiso 0.85 1 calc R U P E 1
C5BA_4 C 0.2693(6) 0.7742(9) 0.1302(10) 0.050(4) Uani 0.56 1 d . U P E 1
H5B1_4 H 0.2957 0.7691 0.1636 0.060 Uiso 0.56 1 calc R U P E 1
H5B2_4 H 0.2576 0.8134 0.1386 0.060 Uiso 0.56 1 calc R U P E 1
C6BA_4 C 0.2362(5) 0.7234(8) 0.1461(9) 0.072(4) Uani 0.56 1 d . U P E 1
H6B1_4 H 0.2285 0.7334 0.1883 0.086 Uiso 0.56 1 calc R U P E 1
H6B2_4 H 0.2101 0.7253 0.1115 0.086 Uiso 0.56 1 calc R U P E 1
C7BA_4 C 0.2512(6) 0.6662(9) 0.1495(10) 0.089(5) Uani 0.56 1 d . U P E 1
H7B1_4 H 0.2785 0.6638 0.1813 0.107 Uiso 0.56 1 calc R U P E 1
H7B2_4 H 0.2555 0.6532 0.1061 0.107 Uiso 0.56 1 calc R U P E 1
C1CA_4 C 0.46468(18) 0.7171(3) 0.0901(3) 0.0199(12) Uani 0.85 1 d . U P E 1
H1C1_4 H 0.4497 0.6827 0.0660 0.024 Uiso 0.85 1 calc R U P E 1
H1C2_4 H 0.4725 0.7445 0.0574 0.024 Uiso 0.85 1 calc R U P E 1
C2CA_4 C 0.50514(18) 0.6946(3) 0.1361(3) 0.0219(12) Uani 0.85 1 d . U P E 1
H2C1_4 H 0.5190 0.7282 0.1630 0.026 Uiso 0.85 1 calc R U P E 1
H2C2_4 H 0.4976 0.6642 0.1661 0.026 Uiso 0.85 1 calc R U P E 1
C3CA_4 C 0.53631(18) 0.6671(3) 0.0979(3) 0.0238(13) Uani 0.85 1 d . U P E 1
H3C1_4 H 0.5217 0.6367 0.0669 0.029 Uiso 0.85 1 calc R U P E 1
H3C2_4 H 0.5470 0.6986 0.0724 0.029 Uiso 0.85 1 calc R U P E 1
C4CA_4 C 0.5735(2) 0.6381(3) 0.1459(3) 0.0328(15) Uani 0.85 1 d . U P E 1
H4C1_4 H 0.5877 0.6690 0.1766 0.039 Uiso 0.85 1 calc R U P E 1
H4C2_4 H 0.5623 0.6077 0.1720 0.039 Uiso 0.85 1 calc R U P E 1
C5CA_4 C 0.6062(2) 0.6085(3) 0.1129(4) 0.0357(15) Uani 0.85 1 d . U P E 1
H5C1_4 H 0.6265 0.5860 0.1464 0.043 Uiso 0.85 1 calc R U P E 1
H5C2_4 H 0.5917 0.5796 0.0797 0.043 Uiso 0.85 1 calc R U P E 1
C6CA_4 C 0.6303(2) 0.6533(3) 0.0797(4) 0.0386(16) Uani 0.85 1 d . U P E 1
H6C1_4 H 0.6396 0.6871 0.1099 0.046 Uiso 0.85 1 calc R U P E 1
H6C2_4 H 0.6113 0.6693 0.0399 0.046 Uiso 0.85 1 calc R U P E 1
C7CA_4 C 0.6689(3) 0.6246(4) 0.0604(5) 0.052(2) Uani 0.85 1 d . U P E 1
H7C1_4 H 0.6871 0.6070 0.1001 0.062 Uiso 0.85 1 calc R U P E 1
H7C2_4 H 0.6593 0.5918 0.0290 0.062 Uiso 0.85 1 calc R U P E 1
C8CA_4 C 0.6947(3) 0.6684(5) 0.0297(7) 0.093(4) Uani 0.85 1 d . U P E 1
H8C1_4 H 0.7008 0.7038 0.0577 0.139 Uiso 0.85 1 calc R U P E 1
H8C2_4 H 0.6787 0.6802 -0.0137 0.139 Uiso 0.85 1 calc R U P E 1
H8C3_4 H 0.7211 0.6495 0.0253 0.139 Uiso 0.85 1 calc R U P E 1
C8BA_4 C 0.2178(3) 0.6248(4) 0.1722(4) 0.075(3) Uani 0.56 1 d . U P E 1
H8B1_4 H 0.2169 0.6339 0.2179 0.112 Uiso 0.56 1 calc R U P E 1
H8B2_4 H 0.2257 0.5829 0.1687 0.112 Uiso 0.56 1 calc R U P E 1
H8B3_4 H 0.1900 0.6318 0.1442 0.112 Uiso 0.56 1 calc R U P E 1
C3BA_4 C 0.3120(2) 0.8311(3) 0.0576(3) 0.0476(16) Uani 0.85 1 d . U P E 1
H3B1_4 H 0.2989 0.8675 0.0713 0.057 Uiso 0.85 1 calc R U P E 1
H3B2_4 H 0.3151 0.8372 0.0118 0.057 Uiso 0.85 1 calc R U P E 1
C4BA_4 C 0.2828(2) 0.7792(4) 0.0593(4) 0.058(2) Uani 0.85 1 d . U P E 1
H4B1_4 H 0.2970 0.7418 0.0506 0.069 Uiso 0.85 1 calc R U P E 1
H4B2_4 H 0.2572 0.7841 0.0242 0.069 Uiso 0.85 1 calc R U P E 1
PB_4 P 0.4241(4) 0.7463(6) 0.0974(8) 0.043(3) Uiso 0.15 1 d . U P F 2
CMEB_4 C 0.4480(18) 0.808(2) 0.148(3) 0.044(14) Uiso 0.15 1 d . U P F 2
HME4_4 H 0.4617 0.7925 0.1915 0.067 Uiso 0.15 1 calc R U P F 2
HME5_4 H 0.4263 0.8367 0.1525 0.067 Uiso 0.15 1 calc R U P F 2
HME6_4 H 0.4691 0.8267 0.1275 0.067 Uiso 0.15 1 calc R U P F 2
C1AB_4 C 0.4064(13) 0.7001(17) 0.154(2) 0.032(7) Uiso 0.15 1 d . U P F 2
H1A3_4 H 0.4315 0.6797 0.1795 0.039 Uiso 0.15 1 calc R U P F 2
H1A4_4 H 0.3957 0.7266 0.1844 0.039 Uiso 0.15 1 calc R U P F 2
C2AB_4 C 0.3744(13) 0.6541(17) 0.133(2) 0.033(7) Uiso 0.15 1 d . U P F 2
H2A3_4 H 0.3818 0.6323 0.0956 0.039 Uiso 0.15 1 calc R U P F 2
H2A4_4 H 0.3472 0.6745 0.1158 0.039 Uiso 0.15 1 calc R U P F 2
C3AB_4 C 0.3672(17) 0.609(2) 0.183(3) 0.042(9) Uiso 0.15 1 d . U P F 2
H3A3_4 H 0.3931 0.5844 0.1960 0.051 Uiso 0.15 1 calc R U P F 2
H3A4_4 H 0.3623 0.6297 0.2219 0.051 Uiso 0.15 1 calc R U P F 2
C4AB_4 C 0.3311(12) 0.5677(16) 0.1584(18) 0.027(6) Uiso 0.15 1 d . U P F 2
H4A3_4 H 0.3371 0.5447 0.1210 0.033 Uiso 0.15 1 calc R U P F 2
H4A4_4 H 0.3058 0.5923 0.1415 0.033 Uiso 0.15 1 calc R U P F 2
C5AB_4 C 0.3199(19) 0.522(3) 0.210(3) 0.056(10) Uiso 0.15 1 d . U P F 2
H5A3_4 H 0.3463 0.5027 0.2330 0.067 Uiso 0.15 1 calc R U P F 2
H5A4_4 H 0.3085 0.5448 0.2430 0.067 Uiso 0.15 1 calc R U P F 2
C6AB_4 C 0.2901(16) 0.477(2) 0.183(2) 0.052(9) Uiso 0.15 1 d . U P F 2
H6A3_4 H 0.2966 0.4609 0.1416 0.062 Uiso 0.15 1 calc R U P F 2
H6A4_4 H 0.2612 0.4933 0.1727 0.062 Uiso 0.15 1 calc R U P F 2
C7AB_4 C 0.2932(16) 0.420(2) 0.239(3) 0.049(9) Uiso 0.15 1 d . U P F 2
H7A3_4 H 0.2697 0.3923 0.2231 0.058 Uiso 0.15 1 calc R U P F 2
H7A4_4 H 0.3198 0.3985 0.2403 0.058 Uiso 0.15 1 calc R U P F 2
C8AB_4 C 0.291(2) 0.441(3) 0.314(3) 0.075(15) Uiso 0.15 1 d . U P F 2
H8A4_4 H 0.3018 0.4089 0.3445 0.112 Uiso 0.15 1 calc R U P F 2
H8A5_4 H 0.2623 0.4510 0.3160 0.112 Uiso 0.15 1 calc R U P F 2
H8A6_4 H 0.3092 0.4767 0.3257 0.112 Uiso 0.15 1 calc R U P F 2
C1BB_4 C 0.3793(16) 0.774(2) 0.048(2) 0.027(9) Uiso 0.15 1 d . U P F 2
H1B3_4 H 0.3881 0.7983 0.0136 0.033 Uiso 0.15 1 calc R U P F 2
H1B4_4 H 0.3634 0.7395 0.0253 0.033 Uiso 0.15 1 calc R U P F 2
C2BB_4 C 0.3486(15) 0.811(2) 0.077(2) 0.031(8) Uiso 0.15 1 d . U P F 2
H2B3_4 H 0.3467 0.7889 0.1170 0.037 Uiso 0.15 1 calc R U P F 2
H2B4_4 H 0.3652 0.8473 0.0924 0.037 Uiso 0.15 1 calc R U P F 2
C3BB_4 C 0.3120(2) 0.8311(3) 0.0576(3) 0.0476(16) Uani 0.15 1 d . U P F 2
H3B3_4 H 0.3082 0.8472 0.0125 0.057 Uiso 0.15 1 calc R U P F 2
H3B4_4 H 0.3064 0.8634 0.0871 0.057 Uiso 0.15 1 calc R U P F 2
C4BB_4 C 0.2828(2) 0.7792(4) 0.0593(4) 0.058(2) Uani 0.15 1 d . U P F 2
H4B3_4 H 0.2563 0.7882 0.0276 0.069 Uiso 0.15 1 calc R U P F 2
H4B4_4 H 0.2955 0.7443 0.0417 0.069 Uiso 0.15 1 calc R U P F 2
C5BB_4 C 0.2719(10) 0.7609(11) 0.1173(14) 0.046(6) Uiso 0.44 1 d . U P F 2
H5B3_4 H 0.2560 0.7935 0.1330 0.055 Uiso 0.44 1 calc R U P F 2
H5B4_4 H 0.2980 0.7546 0.1508 0.055 Uiso 0.44 1 calc R U P F 2
C6BB_4 C 0.2469(4) 0.7072(5) 0.1121(6) 0.023(2) Uiso 0.44 1 d . U P F 2
H6B3_4 H 0.2623 0.6745 0.0955 0.027 Uiso 0.44 1 calc R U P F 2
H6B4_4 H 0.2201 0.7136 0.0801 0.027 Uiso 0.44 1 calc R U P F 2
C7BB_4 C 0.2370(4) 0.6881(6) 0.1803(6) 0.023(2) Uiso 0.44 1 d . U P F 2
H7B3_4 H 0.2632 0.6881 0.2148 0.027 Uiso 0.44 1 calc R U P F 2
H7B4_4 H 0.2169 0.7164 0.1934 0.027 Uiso 0.44 1 calc R U P F 2
C8BB_4 C 0.2178(3) 0.6248(4) 0.1722(4) 0.075(3) Uani 0.44 1 d . U P F 2
H8BA_4 H 0.2113 0.6118 0.2139 0.112 Uiso 0.44 1 calc R U P F 2
H8BB_4 H 0.1919 0.6253 0.1382 0.112 Uiso 0.44 1 calc R U P F 2
H8BC_4 H 0.2380 0.5971 0.1595 0.112 Uiso 0.44 1 calc R U P F 2
C1CB_4 C 0.4583(13) 0.7111(19) 0.054(2) 0.038(9) Uiso 0.15 1 d . U P F 2
H1C3_4 H 0.4445 0.6742 0.0342 0.046 Uiso 0.15 1 calc R U P F 2
H1C4_4 H 0.4621 0.7378 0.0181 0.046 Uiso 0.15 1 calc R U P F 2
C2CB_4 C 0.5024(14) 0.6944(19) 0.095(2) 0.039(8) Uiso 0.15 1 d . U P F 2
H2C3_4 H 0.4996 0.6662 0.1303 0.047 Uiso 0.15 1 calc R U P F 2
H2C4_4 H 0.5170 0.7307 0.1155 0.047 Uiso 0.15 1 calc R U P F 2
C3CB_4 C 0.5290(12) 0.6648(17) 0.048(2) 0.032(7) Uiso 0.15 1 d . U P F 2
H3C3_4 H 0.5123 0.6331 0.0214 0.038 Uiso 0.15 1 calc R U P F 2
H3C4_4 H 0.5366 0.6951 0.0180 0.038 Uiso 0.15 1 calc R U P F 2
C4CB_4 C 0.5703(15) 0.637(2) 0.093(2) 0.050(8) Uiso 0.15 1 d . U P F 2
H4C3_4 H 0.5864 0.6693 0.1194 0.060 Uiso 0.15 1 calc R U P F 2
H4C4_4 H 0.5622 0.6075 0.1228 0.060 Uiso 0.15 1 calc R U P F 2
C5CB_4 C 0.5979(14) 0.608(2) 0.052(2) 0.045(8) Uiso 0.15 1 d . U P F 2
H5C3_4 H 0.6212 0.5867 0.0817 0.054 Uiso 0.15 1 calc R U P F 2
H5C4_4 H 0.5811 0.5772 0.0234 0.054 Uiso 0.15 1 calc R U P F 2
C6CB_4 C 0.6163(15) 0.650(2) 0.010(2) 0.048(9) Uiso 0.15 1 d . U P F 2
H6C3_4 H 0.6301 0.6825 0.0382 0.057 Uiso 0.15 1 calc R U P F 2
H6C4_4 H 0.5927 0.6674 -0.0225 0.057 Uiso 0.15 1 calc R U P F 2
C7CB_4 C 0.649(2) 0.625(3) -0.029(3) 0.074(12) Uiso 0.15 1 d . U P F 2
H7C3_4 H 0.6739 0.6110 0.0037 0.089 Uiso 0.15 1 calc R U P F 2
H7C4_4 H 0.6363 0.5888 -0.0531 0.089 Uiso 0.15 1 calc R U P F 2
C8CB_4 C 0.6639(16) 0.661(2) -0.074(3) 0.057(12) Uiso 0.15 1 d . U P F 2
H8C4_4 H 0.6631 0.7031 -0.0609 0.086 Uiso 0.15 1 calc R U P F 2
H8C5_4 H 0.6459 0.6561 -0.1180 0.086 Uiso 0.15 1 calc R U P F 2
H8C6_4 H 0.6929 0.6501 -0.0754 0.086 Uiso 0.15 1 calc R U P F 2
O1_5 O 0.00837(11) 0.23773(14) 0.21798(17) 0.0221(7) Uani 1 1 d . U . . .
C1_5 C -0.01945(15) 0.1981(2) 0.2210(2) 0.0206(10) Uani 1 1 d . U . . .
C2_5 C -0.01378(15) 0.1372(2) 0.2138(2) 0.0221(10) Uani 1 1 d . U . . .
H2_5 H -0.0357 0.1111 0.2197 0.027 Uiso 1 1 calc R U . . .
C3_5 C 0.02272(15) 0.1117(2) 0.1981(2) 0.0193(10) Uani 1 1 d . U . . .
O3_5 O 0.05233(10) 0.14193(14) 0.18437(17) 0.0213(7) Uani 1 1 d . U . . .
C4_5 C 0.02742(10) 0.04431(9) 0.19462(17) 0.0205(10) Uani 1 1 d G U . . .
C5_5 C 0.00247(10) 0.00434(13) 0.22041(17) 0.0269(11) Uani 1 1 d G U . . .
H5_5 H -0.0179 0.0187 0.2433 0.032 Uiso 1 1 calc R U . . .
C6_5 C 0.00735(10) -0.05669(12) 0.21276(18) 0.0307(12) Uani 1 1 d G U . . .
H6_5 H -0.0097 -0.0840 0.2304 0.037 Uiso 1 1 calc R U . . .
C7_5 C 0.03717(11) -0.07776(9) 0.17933(18) 0.0289(12) Uani 1 1 d G U . . .
H7_5 H 0.0405 -0.1195 0.1741 0.035 Uiso 1 1 calc R U . . .
C8_5 C 0.06211(10) -0.03779(12) 0.15355(17) 0.0258(11) Uani 1 1 d G U . . .
H8_5 H 0.0825 -0.0522 0.1307 0.031 Uiso 1 1 calc R U . . .
C9_5 C 0.05724(9) 0.02324(11) 0.16119(16) 0.0216(10) Uani 1 1 d G U . . .
H9_5 H 0.0743 0.0506 0.1436 0.026 Uiso 1 1 calc R U . . .
C10_5 C -0.06119(8) 0.22162(13) 0.23295(18) 0.0222(10) Uani 1 1 d G U . . .
C11_5 C -0.06656(9) 0.28309(12) 0.23460(19) 0.0300(12) Uani 1 1 d G U . . .
H11_5 H -0.0442 0.3090 0.2301 0.036 Uiso 1 1 calc R U . . .
C12_5 C -0.10468(10) 0.30669(10) 0.2429(2) 0.0374(14) Uani 1 1 d G U . . .
H12_5 H -0.1084 0.3487 0.2440 0.045 Uiso 1 1 calc R U . . .
C13_5 C -0.13743(8) 0.26882(14) 0.2495(2) 0.0340(13) Uani 1 1 d G U . . .
H13_5 H -0.1635 0.2849 0.2551 0.041 Uiso 1 1 calc R U . . .
C14_5 C -0.13205(9) 0.20735(13) 0.2478(2) 0.0337(13) Uani 1 1 d G U . . .
H14_5 H -0.1544 0.1815 0.2523 0.040 Uiso 1 1 calc R U . . .
C15_5 C -0.09393(10) 0.18375(10) 0.23955(18) 0.0302(12) Uani 1 1 d G U . . .
H15_5 H -0.0903 0.1417 0.2384 0.036 Uiso 1 1 calc R U . . .
O1A_6 O 0.09044(10) 0.31370(15) 0.23111(16) 0.0221(7) Uani 0.85 1 d D U P A 1
C1A_6 C 0.12803(19) 0.3326(3) 0.2432(3) 0.0206(17) Uani 0.85 1 d D U P A 1
C2A_6 C 0.16347(17) 0.2969(2) 0.2406(3) 0.0175(12) Uani 0.85 1 d D U P A 1
H2A_6 H 0.1906 0.3145 0.2532 0.021 Uiso 0.85 1 calc R U P A 1
C3A_6 C 0.16097(17) 0.2373(2) 0.2204(3) 0.0187(12) Uani 0.85 1 d D U P A 1
C4A_6 C 0.20102(10) 0.20021(16) 0.2272(2) 0.0219(12) Uani 0.85 1 d DG U P A 1
C5A_6 C 0.23889(12) 0.21691(16) 0.2679(2) 0.0373(16) Uani 0.85 1 d G U P A 1
H5A_6 H 0.2406 0.2529 0.2923 0.045 Uiso 0.85 1 calc R U P A 1
C6A_6 C 0.27427(10) 0.1809(2) 0.2729(2) 0.049(2) Uani 0.85 1 d G U P A 1
H6A_6 H 0.3002 0.1923 0.3008 0.059 Uiso 0.85 1 calc R U P A 1
C7A_6 C 0.27178(11) 0.12815(19) 0.2372(3) 0.0446(19) Uani 0.85 1 d G U P A 1
H7A_6 H 0.2960 0.1035 0.2406 0.054 Uiso 0.85 1 calc R U P A 1
C8A_6 C 0.23391(13) 0.11145(16) 0.1965(2) 0.0434(18) Uani 0.85 1 d G U P A 1
H8A_6 H 0.2322 0.0754 0.1721 0.052 Uiso 0.85 1 calc R U P A 1
C9A_6 C 0.19853(10) 0.14749(18) 0.1914(2) 0.0347(16) Uani 0.85 1 d G U P A 1
H9A_6 H 0.1726 0.1361 0.1636 0.042 Uiso 0.85 1 calc R U P A 1
C10A_6 C 0.13519(13) 0.39885(13) 0.2576(2) 0.0243(19) Uani 0.85 1 d DG U P A 1
C11A_6 C 0.16747(12) 0.42954(15) 0.2375(2) 0.0257(13) Uani 0.85 1 d G U P A 1
H11A_6 H 0.1856 0.4092 0.2146 0.031 Uiso 0.85 1 calc R U P A 1
C12A_6 C 0.17325(11) 0.49006(15) 0.2511(2) 0.0352(15) Uani 0.85 1 d G U P A 1
H12A_6 H 0.1953 0.5110 0.2374 0.042 Uiso 0.85 1 calc R U P A 1
C13A_6 C 0.14675(13) 0.51989(12) 0.2846(2) 0.0281(14) Uani 0.85 1 d G U P A 1
H13A_6 H 0.1507 0.5613 0.2939 0.034 Uiso 0.85 1 calc R U P A 1
C14A_6 C 0.11447(12) 0.48920(17) 0.3047(2) 0.0300(16) Uani 0.85 1 d G U P A 1
H14A_6 H 0.0964 0.5096 0.3276 0.036 Uiso 0.85 1 calc R U P A 1
C15A_6 C 0.10869(12) 0.42868(17) 0.2912(2) 0.0232(12) Uani 0.85 1 d G U P A 1
H15A_6 H 0.0866 0.4077 0.3049 0.028 Uiso 0.85 1 calc R U P A 1
O3A_6 O 0.12711(10) 0.21026(15) 0.19347(18) 0.0257(8) Uani 0.85 1 d D U P A 1
O1B_6 O 0.09044(10) 0.31370(15) 0.23111(16) 0.0221(7) Uani 0.15 1 d D U P A 2
C1B_6 C 0.1279(6) 0.3311(10) 0.2325(12) 0.019(8) Uiso 0.15 1 d D U P A 2
C2B_6 C 0.1619(8) 0.2995(10) 0.2162(16) 0.042(10) Uiso 0.15 1 d D U P A 2
H2B_6 H 0.1879 0.3200 0.2205 0.051 Uiso 0.15 1 calc R U P A 2
C3B_6 C 0.1603(7) 0.2400(10) 0.1941(17) 0.032(8) Uiso 0.15 1 d D U P A 2
O3B_6 O 0.12711(10) 0.21026(15) 0.19347(18) 0.0257(8) Uani 0.15 1 d D U P A 2
C4B_6 C 0.1982(6) 0.2088(12) 0.1751(11) 0.043(8) Uiso 0.15 1 d DG U P A 2
C5B_6 C 0.2341(8) 0.2404(9) 0.1698(15) 0.055(10) Uiso 0.15 1 d G U P A 2
H5B_6 H 0.2356 0.2822 0.1778 0.066 Uiso 0.15 1 calc R U P A 2
C6B_6 C 0.2679(7) 0.2109(13) 0.1528(17) 0.054(11) Uiso 0.15 1 d G U P A 2
H6B_6 H 0.2925 0.2325 0.1492 0.065 Uiso 0.15 1 calc R U P A 2
C7B_6 C 0.2658(8) 0.1498(13) 0.1412(15) 0.066(11) Uiso 0.15 1 d G U P A 2
H7B_6 H 0.2889 0.1297 0.1295 0.079 Uiso 0.15 1 calc R U P A 2
C8B_6 C 0.2298(10) 0.1182(9) 0.1465(18) 0.050(9) Uiso 0.15 1 d G U P A 2
H8B_6 H 0.2284 0.0765 0.1385 0.060 Uiso 0.15 1 calc R U P A 2
C9B_6 C 0.1960(7) 0.1477(12) 0.1635(16) 0.057(10) Uiso 0.15 1 d G U P A 2
H9B_6 H 0.1715 0.1261 0.1671 0.068 Uiso 0.15 1 calc R U P A 2
C10B_6 C 0.1357(9) 0.3935(9) 0.2614(10) 0.025(9) Uiso 0.15 1 d DG U P A 2
C11B_6 C 0.1764(8) 0.4115(12) 0.2901(16) 0.063(9) Uiso 0.15 1 d G U P A 2
H11B_6 H 0.1993 0.3849 0.2914 0.076 Uiso 0.15 1 calc R U P A 2
C12B_6 C 0.1835(9) 0.4683(13) 0.3169(17) 0.069(10) Uiso 0.15 1 d G U P A 2
H12B_6 H 0.2113 0.4805 0.3365 0.083 Uiso 0.15 1 calc R U P A 2
C13B_6 C 0.1499(12) 0.5072(10) 0.3149(15) 0.055(10) Uiso 0.15 1 d G U P A 2
H13B_6 H 0.1547 0.5460 0.3332 0.066 Uiso 0.15 1 calc R U P A 2
C14B_6 C 0.1092(10) 0.4892(13) 0.2862(18) 0.054(10) Uiso 0.15 1 d G U P A 2
H14B_6 H 0.0862 0.5158 0.2849 0.065 Uiso 0.15 1 calc R U P A 2
C15B_6 C 0.1021(7) 0.4324(14) 0.2594(16) 0.049(9) Uiso 0.15 1 d G U P A 2
H15B_6 H 0.0743 0.4201 0.2398 0.059 Uiso 0.15 1 calc R U P A 2
O1_7 O 0.02274(11) 0.33139(14) 0.11519(18) 0.0251(8) Uani 1 1 d . U . . .
C1_7 C 0.03285(16) 0.3843(2) 0.1041(2) 0.0238(11) Uani 1 1 d . U . . .
C2_7 C 0.07199(17) 0.4005(2) 0.0912(3) 0.0270(11) Uani 1 1 d . U . . .
H2_7 H 0.0775 0.4416 0.0858 0.032 Uiso 1 1 calc R U . . .
C3_7 C 0.10339(16) 0.3588(2) 0.0860(2) 0.0219(10) Uani 1 1 d . U . . .
O3_7 O 0.09996(10) 0.30257(14) 0.09132(16) 0.0208(7) Uani 1 1 d . U . . .
C4_7 C 0.14507(8) 0.38064(14) 0.07147(18) 0.0268(11) Uani 1 1 d G U . . .
C5_7 C 0.15082(9) 0.43884(13) 0.0521(2) 0.0329(12) Uani 1 1 d G U . . .
H5_7 H 0.1280 0.4663 0.0457 0.040 Uiso 1 1 calc R U . . .
C6_7 C 0.18991(11) 0.45685(12) 0.0420(2) 0.0440(15) Uani 1 1 d G U . . .
H6_7 H 0.1938 0.4966 0.0287 0.053 Uiso 1 1 calc R U . . .
C7_7 C 0.22324(9) 0.41666(16) 0.0512(2) 0.0448(16) Uani 1 1 d G U . . .
H7_7 H 0.2500 0.4290 0.0443 0.054 Uiso 1 1 calc R U . . .
C8_7 C 0.21749(9) 0.35846(15) 0.0707(2) 0.0414(15) Uani 1 1 d G U . . .
H8_7 H 0.2403 0.3310 0.0770 0.050 Uiso 1 1 calc R U . . .
C9_7 C 0.17840(11) 0.34045(12) 0.08077(19) 0.0328(13) Uani 1 1 d G U . . .
H9_7 H 0.1745 0.3007 0.0940 0.039 Uiso 1 1 calc R U . . .
C10_7 C -0.00140(9) 0.43047(14) 0.1043(2) 0.0307(12) Uani 1 1 d G U . . .
C11_7 C 0.00078(11) 0.48864(15) 0.0821(3) 0.0517(19) Uani 1 1 d G U . . .
H11_7 H 0.0252 0.5018 0.0679 0.062 Uiso 1 1 calc R U . . .
C12_7 C -0.03274(14) 0.52751(13) 0.0808(3) 0.071(3) Uani 1 1 d G U . . .
H12_7 H -0.0312 0.5673 0.0656 0.085 Uiso 1 1 calc R U . . .
C13_7 C -0.06845(11) 0.50822(16) 0.1015(3) 0.058(2) Uani 1 1 d G U . . .
H13_7 H -0.0914 0.5348 0.1006 0.069 Uiso 1 1 calc R U . . .
C14_7 C -0.07063(10) 0.45005(17) 0.1237(2) 0.0441(15) Uani 1 1 d G U . . .
H14_7 H -0.0950 0.4369 0.1379 0.053 Uiso 1 1 calc R U . . .
C15_7 C -0.03711(11) 0.41117(13) 0.1251(2) 0.0349(13) Uani 1 1 d G U . . .
H15_7 H -0.0386 0.3714 0.1402 0.042 Uiso 1 1 calc R U . . .
O1_8 O 0.06637(10) 0.17760(14) 0.05918(16) 0.0192(7) Uani 1 1 d . U . . .
C1_8 C 0.04386(15) 0.1371(2) 0.0261(2) 0.0182(10) Uani 1 1 d . U . . .
C2_8 C -0.00004(15) 0.1394(2) 0.0082(2) 0.0206(10) Uani 1 1 d . U . . .
H2_8 H -0.0142 0.1110 -0.0225 0.025 Uiso 1 1 calc R U . . .
C3_8 C -0.02453(15) 0.1820(2) 0.0337(2) 0.0194(10) Uani 1 1 d . U . . .
O3_8 O -0.01022(10) 0.21946(14) 0.07746(17) 0.0220(7) Uani 1 1 d . U . . .
C4_8 C -0.07156(7) 0.18067(15) 0.00895(15) 0.0202(10) Uani 1 1 d G U . . .
C5_8 C -0.08948(9) 0.17123(16) -0.05693(13) 0.0263(11) Uani 1 1 d G U . . .
H5_8 H -0.0720 0.1665 -0.0877 0.032 Uiso 1 1 calc R U . . .
C6_8 C -0.13303(9) 0.16878(17) -0.07774(12) 0.0350(13) Uani 1 1 d G U . . .
H6_8 H -0.1453 0.1623 -0.1228 0.042 Uiso 1 1 calc R U . . .
C7_8 C -0.15867(7) 0.17577(17) -0.03266(17) 0.0351(13) Uani 1 1 d G U . . .
H7_8 H -0.1884 0.1741 -0.0469 0.042 Uiso 1 1 calc R U . . .
C8_8 C -0.14075(9) 0.18521(16) 0.03321(15) 0.0311(12) Uani 1 1 d G U . . .
H8_8 H -0.1583 0.1900 0.0640 0.037 Uiso 1 1 calc R U . . .
C9_8 C -0.09720(9) 0.18766(16) 0.05402(12) 0.0283(12) Uani 1 1 d G U . . .
H9_8 H -0.0850 0.1941 0.0990 0.034 Uiso 1 1 calc R U . . .
C10_8 C 0.06727(9) 0.08320(11) 0.00737(17) 0.0209(10) Uani 1 1 d G U . . .
C11_8 C 0.04711(7) 0.03724(13) -0.03187(16) 0.0242(11) Uani 1 1 d G U . . .
H11_8 H 0.0180 0.0404 -0.0515 0.029 Uiso 1 1 calc R U . . .
C12_8 C 0.06954(10) -0.01337(12) -0.04235(17) 0.0299(12) Uani 1 1 d G U . . .
H12_8 H 0.0558 -0.0448 -0.0692 0.036 Uiso 1 1 calc R U . . .
C13_8 C 0.11212(10) -0.01803(12) -0.01358(19) 0.0344(13) Uani 1 1 d G U . . .
H13_8 H 0.1274 -0.0526 -0.0207 0.041 Uiso 1 1 calc R U . . .
C14_8 C 0.13228(7) 0.02793(15) 0.02566(18) 0.0359(13) Uani 1 1 d G U . . .
H14_8 H 0.1614 0.0247 0.0453 0.043 Uiso 1 1 calc R U . . .
C15_8 C 0.10985(9) 0.07854(13) 0.03614(17) 0.0281(11) Uani 1 1 d G U . . .
H15_8 H 0.1236 0.1099 0.0630 0.034 Uiso 1 1 calc R U . . .
O1A_9 O 0.58804(12) 0.31582(17) 0.1955(2) 0.0151(8) Uani 0.85 1 d D U P B 1
C1A_9 C 0.62570(18) 0.3348(2) 0.2092(3) 0.0170(12) Uani 0.85 1 d D U P B 1
C2A_9 C 0.66097(19) 0.3023(3) 0.1981(3) 0.0205(13) Uani 0.85 1 d D U P B 1
H2A_9 H 0.6880 0.3204 0.2095 0.025 Uiso 0.85 1 calc R U P B 1
C3A_9 C 0.65797(17) 0.2446(2) 0.1710(3) 0.0179(13) Uani 0.85 1 d D U P B 1
O3A_9 O 0.62451(14) 0.21462(19) 0.1561(3) 0.0204(10) Uani 0.85 1 d D U P B 1
C4A_9 C 0.69705(14) 0.2137(2) 0.1586(2) 0.0211(14) Uani 0.85 1 d DG U P B 1
C5A_9 C 0.73271(18) 0.24524(19) 0.1516(4) 0.0283(19) Uani 0.85 1 d G U P B 1
H5A_9 H 0.7333 0.2875 0.1555 0.034 Uiso 0.85 1 calc R U P B 1
C6A_9 C 0.76747(17) 0.2149(3) 0.1388(5) 0.0329(19) Uani 0.85 1 d G U P B 1
H6A_9 H 0.7918 0.2365 0.1341 0.039 Uiso 0.85 1 calc R U P B 1
C7A_9 C 0.76656(17) 0.1531(3) 0.1331(4) 0.0328(19) Uani 0.85 1 d G U P B 1
H7A_9 H 0.7903 0.1324 0.1244 0.039 Uiso 0.85 1 calc R U P B 1
C8A_9 C 0.73090(18) 0.12164(19) 0.1401(3) 0.0300(16) Uani 0.85 1 d G U P B 1
H8A_9 H 0.7303 0.0794 0.1362 0.036 Uiso 0.85 1 calc R U P B 1
C9A_9 C 0.69615(14) 0.1519(2) 0.1528(2) 0.0218(13) Uani 0.85 1 d G U P B 1
H9A_9 H 0.6718 0.1304 0.1576 0.026 Uiso 0.85 1 calc R U P B 1
C10A_9 C 0.63289(12) 0.39596(13) 0.24195(19) 0.0238(15) Uani 0.85 1 d DG U P B 1
C11A_9 C 0.59791(9) 0.43277(17) 0.2370(2) 0.0268(13) Uani 0.85 1 d G U P B 1
H11A_9 H 0.5711 0.4197 0.2135 0.032 Uiso 0.85 1 calc R U P B 1
C12A_9 C 0.60214(11) 0.48870(17) 0.2665(3) 0.0435(19) Uani 0.85 1 d G U P B 1
H12A_9 H 0.5782 0.5139 0.2632 0.052 Uiso 0.85 1 calc R U P B 1
C13A_9 C 0.64134(13) 0.50782(15) 0.3009(2) 0.0429(19) Uani 0.85 1 d G U P B 1
H13A_9 H 0.6442 0.5460 0.3211 0.052 Uiso 0.85 1 calc R U P B 1
C14A_9 C 0.67632(10) 0.47100(18) 0.3058(2) 0.0371(16) Uani 0.85 1 d G U P B 1
H14A_9 H 0.7031 0.4841 0.3293 0.045 Uiso 0.85 1 calc R U P B 1
C15A_9 C 0.67209(10) 0.41507(16) 0.2763(2) 0.0254(13) Uani 0.85 1 d G U P B 1
H15A_9 H 0.6960 0.3899 0.2797 0.030 Uiso 0.85 1 calc R U P B 1
O1B_9 O 0.5945(8) 0.3143(12) 0.2263(15) 0.036(8) Uiso 0.15 1 d D U P C 2
C1B_9 C 0.6322(8) 0.3323(10) 0.2330(12) 0.024(8) Uiso 0.15 1 d D U P C 2
C2B_9 C 0.6655(10) 0.2981(12) 0.2188(15) 0.028(9) Uiso 0.15 1 d D U P C 2
H2B_9 H 0.6924 0.3166 0.2255 0.034 Uiso 0.15 1 calc R U P C 2
C3B_9 C 0.6625(9) 0.2390(13) 0.1956(18) 0.035(9) Uiso 0.15 1 d D U P C 2
O3B_9 O 0.6285(10) 0.2099(15) 0.1811(17) 0.041(10) Uiso 0.15 1 d D U P C 2
C4B_9 C 0.7005(9) 0.2092(15) 0.1770(13) 0.023(8) Uiso 0.15 1 d DG U P C 2
C5B_9 C 0.7355(13) 0.2380(13) 0.163(3) 0.027(9) Uiso 0.15 1 d G U P C 2
H5B_9 H 0.7373 0.2803 0.1651 0.032 Uiso 0.15 1 calc R U P C 2
C6B_9 C 0.7679(12) 0.205(2) 0.147(3) 0.033(10) Uiso 0.15 1 d G U P C 2
H6B_9 H 0.7919 0.2246 0.1371 0.040 Uiso 0.15 1 calc R U P C 2
C7B_9 C 0.7653(13) 0.1430(19) 0.144(2) 0.033(9) Uiso 0.15 1 d G U P C 2
H7B_9 H 0.7874 0.1204 0.1323 0.040 Uiso 0.15 1 calc R U P C 2
C8B_9 C 0.7302(14) 0.1142(13) 0.157(2) 0.036(9) Uiso 0.15 1 d G U P C 2
H8B_9 H 0.7284 0.0719 0.1555 0.043 Uiso 0.15 1 calc R U P C 2
C9B_9 C 0.6978(10) 0.1473(15) 0.1741(16) 0.035(9) Uiso 0.15 1 d G U P C 2
H9B_9 H 0.6739 0.1276 0.1835 0.042 Uiso 0.15 1 calc R U P C 2
C10B_9 C 0.6397(9) 0.3984(8) 0.2486(11) 0.037(9) Uiso 0.15 1 d DG U P C 2
C11B_9 C 0.6114(9) 0.4273(12) 0.2795(15) 0.057(9) Uiso 0.15 1 d G U P C 2
H11B_9 H 0.5885 0.4059 0.2903 0.069 Uiso 0.15 1 calc R U P C 2
C12B_9 C 0.6165(10) 0.4877(12) 0.2946(16) 0.042(8) Uiso 0.15 1 d G U P C 2
H12B_9 H 0.5971 0.5074 0.3157 0.050 Uiso 0.15 1 calc R U P C 2
C13B_9 C 0.6499(11) 0.5191(9) 0.2788(15) 0.053(10) Uiso 0.15 1 d G U P C 2
H13B_9 H 0.6533 0.5603 0.2891 0.063 Uiso 0.15 1 calc R U P C 2
C14B_9 C 0.6782(9) 0.4902(12) 0.2479(18) 0.064(9) Uiso 0.15 1 d G U P C 2
H14B_9 H 0.7010 0.5116 0.2371 0.077 Uiso 0.15 1 calc R U P C 2
C15B_9 C 0.6731(9) 0.4298(12) 0.2328(16) 0.060(9) Uiso 0.15 1 d G U P C 2
H15B_9 H 0.6925 0.4101 0.2117 0.072 Uiso 0.15 1 calc R U P C 2
O1A_10 O 0.51798(12) 0.33339(16) 0.0786(2) 0.0210(9) Uani 0.85 1 d D U P B 1
C1A_10 C 0.52864(17) 0.3866(2) 0.0717(2) 0.0175(11) Uani 0.85 1 d D U P B 1
C2A_10 C 0.56817(18) 0.4044(3) 0.0608(3) 0.0205(13) Uani 0.85 1 d D U P B 1
H2A_10 H 0.5737 0.4458 0.0579 0.025 Uiso 0.85 1 calc R U P B 1
C3A_10 C 0.59990(17) 0.3635(2) 0.0540(3) 0.0174(12) Uani 0.85 1 d D U P B 1
O3A_10 O 0.59622(12) 0.30725(16) 0.0564(2) 0.0172(8) Uani 0.85 1 d D U P B 1
C4A_10 C 0.64208(10) 0.38665(18) 0.0431(2) 0.0203(12) Uani 0.85 1 d DG U P B 1
C5A_10 C 0.65068(14) 0.44694(16) 0.0373(3) 0.038(2) Uani 0.85 1 d G U P B 1
H5A_10 H 0.6299 0.4759 0.0405 0.046 Uiso 0.85 1 calc R U P B 1
C6A_10 C 0.68973(17) 0.46479(15) 0.0269(3) 0.047(2) Uani 0.85 1 d G U P B 1
H6A_10 H 0.6956 0.5060 0.0229 0.057 Uiso 0.85 1 calc R U P B 1
C7A_10 C 0.72017(12) 0.4224(2) 0.0222(3) 0.0329(16) Uani 0.85 1 d G U P B 1
H7A_10 H 0.7469 0.4346 0.0151 0.039 Uiso 0.85 1 calc R U P B 1
C8A_10 C 0.71157(11) 0.36207(18) 0.0280(2) 0.0267(14) Uani 0.85 1 d G U P B 1
H8A_10 H 0.7324 0.3331 0.0248 0.032 Uiso 0.85 1 calc R U P B 1
C9A_10 C 0.67253(12) 0.34422(14) 0.0384(2) 0.0238(13) Uani 0.85 1 d G U P B 1
H9A_10 H 0.6666 0.3030 0.0423 0.029 Uiso 0.85 1 calc R U P B 1
C10A_10 C 0.49489(10) 0.43170(16) 0.0754(2) 0.0197(12) Uani 0.85 1 d DG U P B 1
C11A_10 C 0.50310(11) 0.49226(18) 0.0852(3) 0.0307(19) Uani 0.85 1 d G U P B 1
H11A_10 H 0.5310 0.5069 0.0889 0.037 Uiso 0.85 1 calc R U P B 1
C12A_10 C 0.47058(15) 0.53134(13) 0.0896(3) 0.037(2) Uani 0.85 1 d G U P B 1
H12A_10 H 0.4762 0.5727 0.0963 0.044 Uiso 0.85 1 calc R U P B 1
C13A_10 C 0.42984(13) 0.50986(16) 0.0842(2) 0.0312(14) Uani 0.85 1 d G U P B 1
H13A_10 H 0.4076 0.5366 0.0872 0.037 Uiso 0.85 1 calc R U P B 1
C14A_10 C 0.42162(9) 0.44930(18) 0.0744(2) 0.0373(16) Uani 0.85 1 d G U P B 1
H14A_10 H 0.3938 0.4346 0.0707 0.045 Uiso 0.85 1 calc R U P B 1
C15A_10 C 0.45414(12) 0.41022(13) 0.0700(2) 0.0302(14) Uani 0.85 1 d G U P B 1
H15A_10 H 0.4485 0.3688 0.0633 0.036 Uiso 0.85 1 calc R U P B 1
O1B_10 O 0.5248(8) 0.3307(10) 0.1162(14) 0.034(6) Uiso 0.15 1 d D U P C 2
C1B_10 C 0.5340(7) 0.3835(10) 0.1043(12) 0.034(7) Uiso 0.15 1 d D U P C 2
C2B_10 C 0.5721(7) 0.4011(12) 0.0874(15) 0.027(8) Uiso 0.15 1 d D U P C 2
H2B_10 H 0.5769 0.4422 0.0805 0.032 Uiso 0.15 1 calc R U P C 2
C3B_10 C 0.6032(8) 0.3587(11) 0.0804(17) 0.031(8) Uiso 0.15 1 d D U P C 2
O3B_10 O 0.6003(10) 0.3033(11) 0.0895(16) 0.041(8) Uiso 0.15 1 d D U P C 2
C4B_10 C 0.6452(7) 0.3805(13) 0.0677(11) 0.031(8) Uiso 0.15 1 d DG U P C 2
C5B_10 C 0.6522(10) 0.4405(12) 0.0570(17) 0.029(9) Uiso 0.15 1 d G U P C 2
H5B_10 H 0.6305 0.4689 0.0572 0.034 Uiso 0.15 1 calc R U P C 2
C6B_10 C 0.6910(12) 0.4590(11) 0.046(2) 0.046(10) Uiso 0.15 1 d G U P C 2
H6B_10 H 0.6958 0.5000 0.0387 0.055 Uiso 0.15 1 calc R U P C 2
C7B_10 C 0.7227(8) 0.4175(16) 0.0457(17) 0.044(10) Uiso 0.15 1 d G U P C 2
H7B_10 H 0.7492 0.4301 0.0381 0.053 Uiso 0.15 1 calc R U P C 2
C8B_10 C 0.7157(8) 0.3575(15) 0.0564(17) 0.045(9) Uiso 0.15 1 d G U P C 2
H8B_10 H 0.7374 0.3291 0.0562 0.054 Uiso 0.15 1 calc R U P C 2
C9B_10 C 0.6769(9) 0.3390(10) 0.0674(15) 0.039(9) Uiso 0.15 1 d G U P C 2
H9B_10 H 0.6721 0.2979 0.0747 0.047 Uiso 0.15 1 calc R U P C 2
C10B_10 C 0.5005(6) 0.4294(11) 0.1106(10) 0.042(8) Uiso 0.15 1 d DG U P C 2
C11B_10 C 0.5022(8) 0.4893(12) 0.0942(17) 0.038(10) Uiso 0.15 1 d G U P C 2
H11B_10 H 0.5254 0.5039 0.0776 0.045 Uiso 0.15 1 calc R U P C 2
C12B_10 C 0.4701(10) 0.5279(9) 0.102(2) 0.032(9) Uiso 0.15 1 d G U P C 2
H12B_10 H 0.4713 0.5688 0.0907 0.039 Uiso 0.15 1 calc R U P C 2
C13B_10 C 0.4362(8) 0.5065(12) 0.1262(16) 0.058(9) Uiso 0.15 1 d G U P C 2
H13B_10 H 0.4143 0.5328 0.1315 0.070 Uiso 0.15 1 calc R U P C 2
C14B_10 C 0.4344(8) 0.4466(13) 0.1426(16) 0.053(9) Uiso 0.15 1 d G U P C 2
H14B_10 H 0.4113 0.4320 0.1592 0.064 Uiso 0.15 1 calc R U P C 2
C15B_10 C 0.4666(8) 0.4080(9) 0.1348(14) 0.048(8) Uiso 0.15 1 d G U P C 2
H15B_10 H 0.4653 0.3671 0.1461 0.058 Uiso 0.15 1 calc R U P C 2
O1A_11 O 0.50404(12) 0.24612(17) 0.1820(2) 0.0186(8) Uani 0.85 1 d D U P B 1
C1A_11 C 0.47574(16) 0.2075(2) 0.1852(2) 0.0179(11) Uani 0.85 1 d D U P B 1
C2A_11 C 0.48235(18) 0.1455(2) 0.1858(3) 0.0201(12) Uani 0.85 1 d D U P B 1
H2A_11 H 0.4604 0.1199 0.1930 0.024 Uiso 0.85 1 calc R U P B 1
C3A_11 C 0.52010(17) 0.1197(2) 0.1761(3) 0.0185(13) Uani 0.85 1 d D U P B 1
O3A_11 O 0.54888(12) 0.14798(16) 0.1575(2) 0.0157(8) Uani 0.85 1 d D U P B 1
C4A_11 C 0.52838(16) 0.05410(14) 0.1896(2) 0.0245(17) Uani 0.85 1 d DG U P B 1
C5A_11 C 0.51172(13) 0.02263(16) 0.2357(2) 0.0258(13) Uani 0.85 1 d G U P B 1
H5A_11 H 0.4938 0.0422 0.2596 0.031 Uiso 0.85 1 calc R U P B 1
C6A_11 C 0.52133(14) -0.03743(16) 0.2468(2) 0.0300(14) Uani 0.85 1 d G U P B 1
H6A_11 H 0.5099 -0.0589 0.2783 0.036 Uiso 0.85 1 calc R U P B 1
C7A_11 C 0.54760(14) -0.06601(14) 0.2119(2) 0.0274(13) Uani 0.85 1 d G U P B 1
H7A_11 H 0.5542 -0.1071 0.2195 0.033 Uiso 0.85 1 calc R U P B 1
C8A_11 C 0.56425(16) -0.0345(2) 0.1658(2) 0.0262(17) Uani 0.85 1 d G U P B 1
H8A_11 H 0.5822 -0.0541 0.1419 0.031 Uiso 0.85 1 calc R U P B 1
C9A_11 C 0.55465(19) 0.0255(2) 0.1547(3) 0.026(2) Uani 0.85 1 d G U P B 1
H9A_11 H 0.5660 0.0470 0.1232 0.031 Uiso 0.85 1 calc R U P B 1
C10A_11 C 0.43179(9) 0.23225(17) 0.1834(2) 0.0251(13) Uani 0.85 1 d DG U P B 1
C11A_11 C 0.39702(12) 0.19589(14) 0.1827(2) 0.0350(15) Uani 0.85 1 d G U P B 1
H11A_11 H 0.4003 0.1538 0.1855 0.042 Uiso 0.85 1 calc R U P B 1
C12A_11 C 0.35739(10) 0.2211(2) 0.1780(3) 0.0468(19) Uani 0.85 1 d G U P B 1
H12A_11 H 0.3336 0.1963 0.1775 0.056 Uiso 0.85 1 calc R U P B 1
C13A_11 C 0.35253(10) 0.2827(2) 0.1739(3) 0.053(2) Uani 0.85 1 d G U P B 1
H13A_11 H 0.3254 0.3000 0.1707 0.064 Uiso 0.85 1 calc R U P B 1
C14A_11 C 0.38729(14) 0.31908(15) 0.1746(3) 0.052(2) Uani 0.85 1 d G U P B 1
H14A_11 H 0.3840 0.3612 0.1718 0.062 Uiso 0.85 1 calc R U P B 1
C15A_11 C 0.42692(11) 0.29385(16) 0.1793(3) 0.0385(17) Uani 0.85 1 d G U P B 1
H15A_11 H 0.4507 0.3187 0.1798 0.046 Uiso 0.85 1 calc R U P B 1
O1B_11 O 0.5106(8) 0.2373(11) 0.2184(16) 0.041(7) Uiso 0.15 1 d D U P C 2
C1B_11 C 0.4828(7) 0.1995(9) 0.2242(12) 0.027(6) Uiso 0.15 1 d D U P C 2
C2B_11 C 0.4869(8) 0.1376(10) 0.2158(14) 0.022(7) Uiso 0.15 1 d D U P C 2
H2B_11 H 0.4648 0.1116 0.2213 0.026 Uiso 0.15 1 calc R U P C 2
C3B_11 C 0.5235(9) 0.1138(10) 0.1992(18) 0.027(8) Uiso 0.15 1 d D U P C 2
O3B_11 O 0.5546(9) 0.1440(12) 0.1894(16) 0.041(8) Uiso 0.15 1 d D U P C 2
C4B_11 C 0.5268(10) 0.0468(8) 0.1915(13) 0.033(9) Uiso 0.15 1 d DG U P C 2
C5B_11 C 0.4997(8) 0.0068(11) 0.2124(14) 0.037(8) Uiso 0.15 1 d G U P C 2
H5B_11 H 0.4778 0.0211 0.2321 0.044 Uiso 0.15 1 calc R U P C 2
C6B_11 C 0.5047(8) -0.0542(10) 0.2045(15) 0.038(7) Uiso 0.15 1 d G U P C 2
H6B_11 H 0.4862 -0.0816 0.2188 0.046 Uiso 0.15 1 calc R U P C 2
C7B_11 C 0.5368(9) -0.0751(9) 0.1756(15) 0.034(7) Uiso 0.15 1 d G U P C 2
H7B_11 H 0.5402 -0.1167 0.1701 0.040 Uiso 0.15 1 calc R U P C 2
C8B_11 C 0.5639(11) -0.0350(14) 0.155(2) 0.045(10) Uiso 0.15 1 d G U P C 2
H8B_11 H 0.5858 -0.0493 0.1349 0.054 Uiso 0.15 1 calc R U P C 2
C9B_11 C 0.5589(11) 0.0259(13) 0.1626(19) 0.022(9) Uiso 0.15 1 d G U P C 2
H9B_11 H 0.5774 0.0533 0.1483 0.026 Uiso 0.15 1 calc R U P C 2
C10B_11 C 0.4403(6) 0.2232(11) 0.2330(9) 0.039(7) Uiso 0.15 1 d DG U P C 2
C11B_11 C 0.4078(8) 0.1849(8) 0.2393(14) 0.050(9) Uiso 0.15 1 d G U P C 2
H11B_11 H 0.4118 0.1429 0.2386 0.061 Uiso 0.15 1 calc R U P C 2
C12B_11 C 0.3693(7) 0.2079(11) 0.2467(16) 0.052(9) Uiso 0.15 1 d G U P C 2
H12B_11 H 0.3471 0.1817 0.2510 0.062 Uiso 0.15 1 calc R U P C 2
C13B_11 C 0.3634(6) 0.2693(12) 0.2477(14) 0.050(9) Uiso 0.15 1 d G U P C 2
H13B_11 H 0.3371 0.2851 0.2527 0.060 Uiso 0.15 1 calc R U P C 2
C14B_11 C 0.3960(8) 0.3076(9) 0.2414(16) 0.055(9) Uiso 0.15 1 d G U P C 2
H14B_11 H 0.3919 0.3496 0.2422 0.066 Uiso 0.15 1 calc R U P C 2
C15B_11 C 0.4344(7) 0.2846(10) 0.2341(14) 0.046(8) Uiso 0.15 1 d G U P C 2
H15B_11 H 0.4567 0.3108 0.2298 0.055 Uiso 0.15 1 calc R U P C 2
O1A_12 O 0.56605(13) 0.17622(17) 0.0319(2) 0.0174(9) Uani 0.85 1 d D U P B 1
C1A_12 C 0.54492(18) 0.1336(2) 0.0012(3) 0.0175(12) Uani 0.85 1 d D U P B 1
C2A_12 C 0.50111(17) 0.1339(2) -0.0190(3) 0.0194(12) Uani 0.85 1 d D U P B 1
H2A_12 H 0.4879 0.1025 -0.0464 0.023 Uiso 0.85 1 calc R U P B 1
C3A_12 C 0.47557(16) 0.1791(2) -0.0004(3) 0.0175(11) Uani 0.85 1 d D U P B 1
O3A_12 O 0.48823(13) 0.21884(17) 0.0420(2) 0.0197(9) Uani 0.85 1 d D U P B 1
C4A_12 C 0.42959(9) 0.17980(18) -0.03200(18) 0.0225(12) Uani 0.85 1 d DG U P B 1
C5A_12 C 0.40012(12) 0.1884(2) 0.00673(15) 0.0321(14) Uani 0.85 1 d G U P B 1
H5A_12 H 0.4092 0.1938 0.0528 0.039 Uiso 0.85 1 calc R U P B 1
C6A_12 C 0.35738(11) 0.1891(2) -0.0219(2) 0.0401(17) Uani 0.85 1 d G U P B 1
H6A_12 H 0.3372 0.1950 0.0046 0.048 Uiso 0.85 1 calc R U P B 1
C7A_12 C 0.34411(9) 0.1813(2) -0.0892(2) 0.0431(18) Uani 0.85 1 d G U P B 1
H7A_12 H 0.3149 0.1818 -0.1088 0.052 Uiso 0.85 1 calc R U P B 1
C8A_12 C 0.37357(12) 0.1727(2) -0.12794(15) 0.0399(17) Uani 0.85 1 d G U P B 1
H8A_12 H 0.3645 0.1673 -0.1740 0.048 Uiso 0.85 1 calc R U P B 1
C9A_12 C 0.41631(11) 0.17194(19) -0.09934(17) 0.0273(13) Uani 0.85 1 d G U P B 1
H9A_12 H 0.4364 0.1661 -0.1258 0.033 Uiso 0.85 1 calc R U P B 1
C10A_12 C 0.56986(13) 0.07883(16) -0.0101(2) 0.0204(12) Uani 0.85 1 d DG U P B 1
C11A_12 C 0.61216(13) 0.0771(2) 0.0209(2) 0.0261(14) Uani 0.85 1 d G U P B 1
H11A_12 H 0.6246 0.1102 0.0462 0.031 Uiso 0.85 1 calc R U P B 1
C12A_12 C 0.63622(13) 0.0269(3) 0.0150(3) 0.0347(18) Uani 0.85 1 d G U P B 1
H12A_12 H 0.6651 0.0257 0.0362 0.042 Uiso 0.85 1 calc R U P B 1
C13A_12 C 0.61798(19) -0.0215(2) -0.0221(3) 0.043(2) Uani 0.85 1 d G U P B 1
H13A_12 H 0.6344 -0.0558 -0.0262 0.051 Uiso 0.85 1 calc R U P B 1
C14A_12 C 0.5757(2) -0.0198(2) -0.0532(3) 0.044(2) Uani 0.85 1 d G U P B 1
H14A_12 H 0.5632 -0.0529 -0.0785 0.053 Uiso 0.85 1 calc R U P B 1
C15A_12 C 0.55161(13) 0.0304(2) -0.0472(2) 0.0301(15) Uani 0.85 1 d G U P B 1
H15A_12 H 0.5227 0.0316 -0.0684 0.036 Uiso 0.85 1 calc R U P B 1
O1B_12 O 0.5682(10) 0.1760(12) 0.0603(14) 0.037(8) Uiso 0.15 1 d D U P C 2
C1B_12 C 0.5465(7) 0.1357(10) 0.0268(12) 0.014(7) Uiso 0.15 1 d D U P C 2
C2B_12 C 0.5022(7) 0.1356(12) 0.0114(14) 0.029(8) Uiso 0.15 1 d D U P C 2
H2B_12 H 0.4880 0.1041 -0.0147 0.034 Uiso 0.15 1 calc R U P C 2
C3B_12 C 0.4783(6) 0.1805(12) 0.0334(16) 0.028(7) Uiso 0.15 1 d D U P C 2
O3B_12 O 0.4913(8) 0.2215(11) 0.0734(13) 0.025(6) Uiso 0.15 1 d D U P C 2
C4B_12 C 0.4306(5) 0.1782(8) 0.0106(13) 0.035(7) Uiso 0.15 1 d DG U P C 2
C5B_12 C 0.4043(7) 0.1871(12) 0.0544(10) 0.042(8) Uiso 0.15 1 d G U P C 2
H5B_12 H 0.4161 0.1946 0.0994 0.051 Uiso 0.15 1 calc R U P C 2
C6B_12 C 0.3609(7) 0.1850(13) 0.0323(13) 0.046(8) Uiso 0.15 1 d G U P C 2
H6B_12 H 0.3429 0.1911 0.0622 0.055 Uiso 0.15 1 calc R U P C 2
C7B_12 C 0.3437(5) 0.1741(12) -0.0335(14) 0.040(9) Uiso 0.15 1 d G U P C 2
H7B_12 H 0.3140 0.1727 -0.0486 0.048 Uiso 0.15 1 calc R U P C 2
C8B_12 C 0.3700(8) 0.1652(13) -0.0773(10) 0.040(7) Uiso 0.15 1 d G U P C 2
H8B_12 H 0.3583 0.1578 -0.1223 0.048 Uiso 0.15 1 calc R U P C 2
C9B_12 C 0.4135(7) 0.1673(12) -0.0552(12) 0.037(8) Uiso 0.15 1 d G U P C 2
H9B_12 H 0.4315 0.1613 -0.0851 0.045 Uiso 0.15 1 calc R U P C 2
C10B_12 C 0.5709(9) 0.0808(10) 0.0138(12) 0.031(8) Uiso 0.15 1 d DG U P C 2
C11B_12 C 0.6135(10) 0.0793(14) 0.0427(16) 0.036(9) Uiso 0.15 1 d G U P C 2
H11B_12 H 0.6262 0.1119 0.0687 0.043 Uiso 0.15 1 calc R U P C 2
C12B_12 C 0.6377(9) 0.0301(19) 0.0336(19) 0.044(10) Uiso 0.15 1 d G U P C 2
H12B_12 H 0.6669 0.0291 0.0534 0.053 Uiso 0.15 1 calc R U P C 2
C13B_12 C 0.6192(12) -0.0176(14) -0.0045(18) 0.029(9) Uiso 0.15 1 d G U P C 2
H13B_12 H 0.6357 -0.0512 -0.0107 0.035 Uiso 0.15 1 calc R U P C 2
C14B_12 C 0.5765(12) -0.0161(12) -0.0334(17) 0.030(8) Uiso 0.15 1 d G U P C 2
H14B_12 H 0.5639 -0.0487 -0.0594 0.036 Uiso 0.15 1 calc R U P C 2
C15B_12 C 0.5524(9) 0.0331(14) -0.0243(15) 0.033(9) Uiso 0.15 1 d G U P C 2
H15B_12 H 0.5232 0.0342 -0.0440 0.039 Uiso 0.15 1 calc R U P C 2

loop_
_atom_site_aniso_label
_atom_site_aniso_U_11
_atom_site_aniso_U_22
_atom_site_aniso_U_33
_atom_site_aniso_U_23
_atom_site_aniso_U_13
_atom_site_aniso_U_12
EuA_1 0.0167(2) 0.01403(19) 0.0078(2) -0.00033(16) 0.00661(19) -0.00091(10)
EuA_2 0.01289(14) 0.01298(14) 0.01461(19) -0.00230(10) 0.00529(12) -0.00245(9)
C2BA_3 0.029(3) 0.045(3) 0.035(3) 0.007(2) 0.016(2) 0.009(2)
C3BA_3 0.021(4) 0.040(5) 0.036(5) -0.001(5) 0.008(4) 0.006(4)
C4BA_3 0.029(5) 0.049(6) 0.051(6) -0.001(5) 0.015(4) 0.004(5)
C5BA_3 0.035(5) 0.052(6) 0.033(5) 0.000(4) 0.014(4) 0.012(4)
C6BA_3 0.036(5) 0.047(6) 0.046(6) -0.001(4) 0.019(5) 0.001(4)
C7BA_3 0.030(6) 0.043(7) 0.052(7) -0.007(5) 0.014(5) 0.011(5)
C8BA_3 0.065(6) 0.047(5) 0.093(7) 0.019(5) 0.029(5) 0.024(4)
C2BB_3 0.029(3) 0.045(3) 0.035(3) 0.007(2) 0.016(2) 0.009(2)
C8BB_3 0.065(6) 0.047(5) 0.093(7) 0.019(5) 0.029(5) 0.024(4)
C2BC_3 0.029(3) 0.045(3) 0.035(3) 0.007(2) 0.016(2) 0.009(2)
P_3 0.0250(7) 0.0260(7) 0.0190(6) 0.0029(5) 0.0098(6) -0.0008(5)
CME_3 0.028(3) 0.030(3) 0.026(3) 0.006(2) 0.007(2) -0.001(2)
C1A_3 0.025(3) 0.027(3) 0.021(3) 0.001(2) 0.009(2) -0.002(2)
C2A_3 0.026(3) 0.041(3) 0.024(3) -0.001(2) 0.009(2) 0.002(2)
C3A_3 0.023(3) 0.031(3) 0.029(3) 0.000(2) 0.006(2) 0.001(2)
C4A_3 0.024(3) 0.047(3) 0.032(3) 0.005(3) 0.007(2) 0.001(2)
C5A_3 0.028(3) 0.034(3) 0.049(4) 0.005(3) 0.011(3) 0.001(2)
C6A_3 0.032(3) 0.033(3) 0.038(3) -0.002(2) 0.014(3) 0.001(2)
C7A_3 0.030(3) 0.040(3) 0.054(4) -0.001(3) 0.017(3) 0.003(3)
C8A_3 0.039(4) 0.056(4) 0.055(4) -0.003(3) 0.023(3) 0.003(3)
C1B_3 0.021(3) 0.036(3) 0.024(3) 0.005(2) 0.010(2) 0.004(2)
C1C_3 0.028(3) 0.031(3) 0.022(3) 0.003(2) 0.009(2) -0.003(2)
C2C_3 0.024(3) 0.026(3) 0.033(3) 0.001(2) 0.010(2) -0.002(2)
C3C_3 0.039(3) 0.032(3) 0.033(3) -0.001(2) 0.018(3) -0.009(2)
C4C_3 0.035(3) 0.033(3) 0.046(4) 0.000(3) 0.015(3) -0.008(2)
C5C_3 0.045(4) 0.042(4) 0.051(4) 0.002(3) 0.021(3) -0.007(3)
C6C_3 0.065(5) 0.046(4) 0.056(4) -0.008(3) 0.023(4) -0.021(3)
C7C_3 0.063(5) 0.056(5) 0.102(7) -0.006(5) 0.045(5) -0.008(4)
C8C_3 0.048(5) 0.078(6) 0.110(8) 0.045(6) 0.022(5) 0.002(4)
PA_4 0.0176(7) 0.0186(7) 0.0159(8) 0.0015(6) 0.0065(7) 0.0023(5)
CMEA_4 0.025(3) 0.023(3) 0.019(4) 0.001(3) 0.006(3) -0.002(3)
C1AA_4 0.021(3) 0.023(3) 0.014(3) 0.002(2) 0.007(2) -0.001(2)
C2AA_4 0.042(4) 0.029(3) 0.024(3) -0.005(3) 0.019(3) -0.011(3)
C3AA_4 0.033(4) 0.029(3) 0.028(4) -0.003(3) 0.015(3) -0.009(3)
C4AA_4 0.040(4) 0.032(3) 0.035(4) -0.007(3) 0.018(3) -0.012(3)
C5AA_4 0.030(4) 0.034(4) 0.037(4) -0.004(3) 0.010(3) -0.010(3)
C6AA_4 0.034(4) 0.038(4) 0.045(4) -0.006(3) 0.013(3) -0.012(3)
C7AA_4 0.029(4) 0.045(4) 0.040(4) 0.000(3) 0.016(3) -0.004(3)
C8AA_4 0.029(4) 0.048(4) 0.042(4) 0.003(3) 0.007(3) -0.003(3)
C1BA_4 0.020(3) 0.033(4) 0.018(3) -0.002(3) 0.005(3) 0.005(2)
C2BA_4 0.023(3) 0.036(4) 0.021(4) -0.001(3) 0.006(3) 0.009(3)
C5BA_4 0.037(7) 0.058(10) 0.047(9) -0.006(7) -0.013(7) -0.010(7)
C6BA_4 0.042(7) 0.083(10) 0.083(10) -0.013(9) -0.002(7) 0.007(7)
C7BA_4 0.077(10) 0.093(11) 0.092(12) 0.010(10) 0.002(10) -0.012(9)
C1CA_4 0.022(3) 0.021(3) 0.019(3) 0.002(2) 0.010(3) 0.003(2)
C2CA_4 0.022(3) 0.026(3) 0.020(3) -0.003(2) 0.009(3) 0.003(2)
C3CA_4 0.020(3) 0.025(3) 0.030(3) 0.000(2) 0.014(3) 0.001(2)
C4CA_4 0.026(3) 0.040(4) 0.034(4) 0.004(3) 0.011(3) 0.010(3)
C5CA_4 0.026(3) 0.039(4) 0.044(4) 0.000(3) 0.014(3) 0.012(3)
C6CA_4 0.031(4) 0.042(4) 0.047(4) -0.007(3) 0.019(3) 0.007(3)
C7CA_4 0.042(4) 0.052(5) 0.070(6) -0.008(4) 0.031(4) 0.009(4)
C8CA_4 0.076(7) 0.080(7) 0.151(11) -0.005(7) 0.089(8) 0.011(6)
C8BA_4 0.082(6) 0.088(6) 0.050(5) 0.022(4) 0.006(4) -0.025(5)
C3BA_4 0.035(3) 0.061(4) 0.048(4) 0.011(3) 0.013(3) 0.019(3)
C4BA_4 0.036(3) 0.074(5) 0.059(4) -0.028(4) -0.002(3) 0.021(3)
C3BB_4 0.035(3) 0.061(4) 0.048(4) 0.011(3) 0.013(3) 0.019(3)
C4BB_4 0.036(3) 0.074(5) 0.059(4) -0.028(4) -0.002(3) 0.021(3)
C8BB_4 0.082(6) 0.088(6) 0.050(5) 0.022(4) 0.006(4) -0.025(5)
O1_5 0.0203(17) 0.0195(17) 0.029(2) -0.0038(14) 0.0112(15) -0.0046(13)
C1_5 0.020(2) 0.026(3) 0.016(2) -0.0005(19) 0.005(2) -0.003(2)
C2_5 0.021(2) 0.022(2) 0.024(3) -0.0026(19) 0.008(2) -0.0060(19)
C3_5 0.022(2) 0.016(2) 0.020(2) 0.0021(18) 0.004(2) -0.0053(19)
O3_5 0.0218(17) 0.0157(16) 0.0287(19) 0.0031(13) 0.0108(15) -0.0024(13)
C4_5 0.019(2) 0.019(2) 0.024(3) 0.0011(19) 0.003(2) -0.0004(18)
C5_5 0.028(3) 0.022(3) 0.032(3) 0.001(2) 0.012(2) -0.002(2)
C6_5 0.037(3) 0.024(3) 0.035(3) 0.006(2) 0.016(3) -0.004(2)
C7_5 0.033(3) 0.018(2) 0.035(3) 0.001(2) 0.008(2) 0.002(2)
C8_5 0.024(3) 0.022(3) 0.031(3) 0.002(2) 0.005(2) 0.003(2)
C9_5 0.020(2) 0.019(2) 0.026(3) 0.0017(19) 0.005(2) -0.0019(19)
C10_5 0.022(3) 0.031(3) 0.015(2) -0.0024(19) 0.008(2) 0.000(2)
C11_5 0.028(3) 0.027(3) 0.037(3) -0.009(2) 0.010(2) -0.004(2)
C12_5 0.025(3) 0.032(3) 0.057(4) -0.012(3) 0.012(3) -0.001(2)
C13_5 0.021(3) 0.042(3) 0.040(3) -0.009(3) 0.009(3) 0.003(2)
C14_5 0.023(3) 0.038(3) 0.043(3) 0.000(3) 0.014(3) -0.002(2)
C15_5 0.023(3) 0.035(3) 0.035(3) -0.001(2) 0.011(2) 0.002(2)
O1A_6 0.0207(18) 0.0243(18) 0.0213(18) -0.0038(14) 0.0044(15) -0.0060(14)
C1A_6 0.024(3) 0.031(4) 0.008(3) 0.000(2) 0.007(2) -0.008(2)
C2A_6 0.016(3) 0.021(3) 0.016(3) 0.004(2) 0.005(2) -0.005(2)
C3A_6 0.022(3) 0.021(3) 0.015(3) 0.009(2) 0.007(2) 0.001(2)
C4A_6 0.016(3) 0.026(3) 0.025(3) 0.007(2) 0.010(2) 0.001(2)
C5A_6 0.023(3) 0.034(4) 0.052(4) -0.003(3) 0.004(3) 0.003(3)
C6A_6 0.021(3) 0.048(5) 0.075(6) 0.003(4) -0.001(4) 0.005(3)
C7A_6 0.028(4) 0.035(4) 0.073(6) 0.005(4) 0.017(4) 0.011(3)
C8A_6 0.035(4) 0.037(4) 0.061(5) -0.007(3) 0.016(4) 0.011(3)
C9A_6 0.029(3) 0.033(4) 0.043(4) 0.001(3) 0.008(3) 0.009(3)
C10A_6 0.022(3) 0.025(3) 0.027(3) -0.002(2) 0.007(3) -0.006(2)
C11A_6 0.017(3) 0.022(3) 0.039(4) -0.002(3) 0.010(3) 0.000(2)
C12A_6 0.023(3) 0.028(3) 0.057(4) 0.000(3) 0.015(3) -0.006(3)
C13A_6 0.025(3) 0.018(3) 0.039(4) -0.006(3) 0.002(3) 0.000(2)
C14A_6 0.027(3) 0.032(3) 0.031(4) -0.011(3) 0.006(3) 0.000(3)
C15A_6 0.023(3) 0.027(3) 0.020(3) 0.000(2) 0.006(3) -0.003(2)
O3A_6 0.0179(17) 0.0217(18) 0.038(2) 0.0017(15) 0.0076(16) -0.0012(14)
O1B_6 0.0207(18) 0.0243(18) 0.0213(18) -0.0038(14) 0.0044(15) -0.0060(14)
O3B_6 0.0179(17) 0.0217(18) 0.038(2) 0.0017(15) 0.0076(16) -0.0012(14)
O1_7 0.0227(18) 0.0140(17) 0.039(2) 0.0010(14) 0.0082(16) 0.0029(13)
C1_7 0.028(3) 0.019(2) 0.025(3) -0.0003(19) 0.007(2) 0.001(2)
C2_7 0.032(3) 0.018(2) 0.032(3) -0.001(2) 0.009(2) -0.001(2)
C3_7 0.027(3) 0.021(2) 0.020(2) 0.0024(19) 0.008(2) -0.006(2)
O3_7 0.0235(18) 0.0190(17) 0.0226(18) -0.0005(13) 0.0111(15) -0.0020(13)
C4_7 0.032(3) 0.028(3) 0.023(3) -0.001(2) 0.012(2) -0.006(2)
C5_7 0.031(3) 0.029(3) 0.042(3) 0.002(2) 0.015(3) -0.003(2)
C6_7 0.042(4) 0.032(3) 0.064(4) 0.004(3) 0.025(3) -0.007(3)
C7_7 0.035(3) 0.045(4) 0.063(4) 0.001(3) 0.030(3) -0.008(3)
C8_7 0.033(3) 0.047(4) 0.049(4) 0.002(3) 0.019(3) 0.001(3)
C9_7 0.034(3) 0.034(3) 0.035(3) 0.002(2) 0.018(3) -0.005(2)
C10_7 0.031(3) 0.020(3) 0.043(3) -0.003(2) 0.012(3) 0.001(2)
C11_7 0.036(3) 0.022(3) 0.103(6) 0.009(3) 0.030(4) 0.004(3)
C12_7 0.056(5) 0.024(3) 0.145(8) 0.014(4) 0.046(5) 0.010(3)
C13_7 0.044(4) 0.035(4) 0.101(6) -0.005(4) 0.030(4) 0.012(3)
C14_7 0.032(3) 0.045(4) 0.060(4) -0.004(3) 0.020(3) 0.011(3)
C15_7 0.027(3) 0.036(3) 0.044(3) -0.001(3) 0.013(3) 0.004(2)
O1_8 0.0189(17) 0.0204(17) 0.0207(17) -0.0029(13) 0.0098(14) -0.0001(13)
C1_8 0.024(2) 0.016(2) 0.018(2) 0.0004(18) 0.011(2) -0.0002(19)
C2_8 0.021(2) 0.017(2) 0.026(3) -0.0020(19) 0.008(2) 0.0012(18)
C3_8 0.020(2) 0.018(2) 0.022(2) 0.0037(19) 0.007(2) -0.0011(18)
O3_8 0.0226(18) 0.0194(17) 0.0259(19) -0.0053(14) 0.0092(15) -0.0010(14)
C4_8 0.019(2) 0.014(2) 0.028(3) -0.0018(19) 0.008(2) 0.0010(18)
C5_8 0.022(3) 0.029(3) 0.030(3) -0.002(2) 0.009(2) 0.003(2)
C6_8 0.026(3) 0.037(3) 0.039(3) -0.005(2) -0.001(3) 0.001(2)
C7_8 0.018(3) 0.031(3) 0.056(4) -0.002(3) 0.008(3) 0.003(2)
C8_8 0.028(3) 0.029(3) 0.040(3) -0.005(2) 0.016(3) 0.004(2)
C9_8 0.023(3) 0.028(3) 0.037(3) -0.006(2) 0.012(2) 0.000(2)
C10_8 0.021(2) 0.020(2) 0.025(3) 0.0057(19) 0.011(2) 0.0036(19)
C11_8 0.026(3) 0.019(2) 0.027(3) 0.002(2) 0.004(2) 0.003(2)
C12_8 0.035(3) 0.023(3) 0.035(3) -0.001(2) 0.014(3) 0.002(2)
C13_8 0.037(3) 0.022(3) 0.048(4) 0.004(2) 0.016(3) 0.010(2)
C14_8 0.023(3) 0.035(3) 0.050(4) 0.003(3) 0.009(3) 0.011(2)
C15_8 0.021(3) 0.026(3) 0.038(3) -0.002(2) 0.007(2) 0.002(2)
O1A_9 0.0131(19) 0.024(2) 0.009(2) -0.0046(16) 0.0024(17) -0.0072(15)
C1A_9 0.020(3) 0.022(3) 0.009(3) 0.000(2) 0.002(3) -0.005(2)
C2A_9 0.017(3) 0.031(3) 0.013(3) -0.002(2) 0.002(3) -0.004(2)
C3A_9 0.016(3) 0.026(3) 0.011(3) 0.004(2) 0.002(2) -0.002(2)
O3A_9 0.021(2) 0.021(2) 0.020(3) 0.0000(19) 0.005(2) -0.0009(16)
C4A_9 0.018(3) 0.033(3) 0.011(3) 0.003(3) 0.001(3) 0.000(2)
C5A_9 0.022(3) 0.030(4) 0.032(5) 0.002(3) 0.005(3) -0.001(3)
C6A_9 0.020(3) 0.043(5) 0.037(5) 0.007(4) 0.009(3) 0.005(3)
C7A_9 0.024(3) 0.042(5) 0.034(4) 0.005(3) 0.011(3) 0.009(3)
C8A_9 0.029(4) 0.034(4) 0.028(4) 0.004(3) 0.007(3) 0.003(3)
C9A_9 0.020(3) 0.028(3) 0.017(3) 0.001(3) 0.005(3) -0.002(2)
C10A_9 0.021(3) 0.025(3) 0.028(3) -0.001(2) 0.012(3) -0.005(2)
C11A_9 0.022(3) 0.026(3) 0.033(4) -0.009(3) 0.007(3) -0.003(2)
C12A_9 0.032(4) 0.036(4) 0.061(5) -0.015(3) 0.004(4) 0.005(3)
C13A_9 0.040(4) 0.035(4) 0.058(5) -0.024(4) 0.022(4) -0.011(3)
C14A_9 0.028(3) 0.034(4) 0.053(4) -0.017(3) 0.016(3) -0.013(3)
C15A_9 0.019(3) 0.031(3) 0.029(3) -0.008(3) 0.011(3) -0.007(2)
O1A_10 0.020(2) 0.015(2) 0.028(3) 0.0033(16) 0.0031(19) 0.0019(15)
C1A_10 0.023(3) 0.018(3) 0.011(3) -0.002(2) 0.004(2) 0.003(2)
C2A_10 0.027(3) 0.021(3) 0.015(3) -0.001(2) 0.006(3) -0.002(2)
C3A_10 0.022(3) 0.021(3) 0.008(3) 0.002(2) 0.001(2) -0.004(2)
O3A_10 0.020(2) 0.017(2) 0.016(2) -0.0022(16) 0.0063(18) -0.0020(15)
C4A_10 0.019(3) 0.024(3) 0.019(3) 0.000(2) 0.005(2) -0.001(2)
C5A_10 0.030(4) 0.028(4) 0.060(6) 0.008(3) 0.018(4) 0.004(3)
C6A_10 0.040(4) 0.027(4) 0.084(7) 0.009(4) 0.032(4) -0.001(3)
C7A_10 0.025(3) 0.036(4) 0.042(5) 0.002(3) 0.017(3) -0.003(3)
C8A_10 0.021(3) 0.032(3) 0.028(4) -0.001(3) 0.007(3) 0.000(2)
C9A_10 0.027(3) 0.025(3) 0.021(3) -0.002(2) 0.009(3) -0.002(2)
C10A_10 0.025(3) 0.023(3) 0.012(3) -0.001(2) 0.008(2) 0.002(2)
C11A_10 0.035(4) 0.022(3) 0.041(4) 0.002(3) 0.022(3) 0.001(3)
C12A_10 0.051(5) 0.020(3) 0.046(5) 0.005(3) 0.026(4) 0.005(3)
C13A_10 0.035(4) 0.031(3) 0.029(3) -0.002(3) 0.012(3) 0.013(3)
C14A_10 0.027(3) 0.037(4) 0.050(4) -0.006(3) 0.013(3) 0.003(3)
C15A_10 0.025(3) 0.026(3) 0.041(4) -0.007(3) 0.009(3) 0.000(2)
O1A_11 0.018(2) 0.023(2) 0.016(2) -0.0052(16) 0.0065(18) -0.0042(15)
C1A_11 0.017(3) 0.025(3) 0.014(3) -0.004(2) 0.008(2) -0.002(2)
C2A_11 0.022(3) 0.024(3) 0.016(3) 0.002(2) 0.008(3) -0.005(2)
C3A_11 0.023(3) 0.019(3) 0.014(3) -0.001(2) 0.005(3) -0.006(2)
O3A_11 0.019(2) 0.0097(18) 0.021(2) -0.0014(16) 0.0096(18) -0.0060(14)
C4A_11 0.018(3) 0.020(3) 0.036(4) -0.002(2) 0.007(3) -0.006(2)
C5A_11 0.025(3) 0.028(3) 0.026(3) -0.006(3) 0.010(3) -0.003(3)
C6A_11 0.035(3) 0.032(3) 0.027(3) 0.006(3) 0.014(3) 0.000(3)
C7A_11 0.040(4) 0.020(3) 0.023(3) 0.004(2) 0.009(3) 0.000(3)
C8A_11 0.037(4) 0.018(3) 0.028(4) -0.001(2) 0.016(3) 0.002(2)
C9A_11 0.029(4) 0.020(3) 0.031(4) 0.000(3) 0.009(3) -0.006(2)
C10A_11 0.018(3) 0.037(3) 0.021(3) -0.005(2) 0.006(2) 0.001(2)
C11A_11 0.020(3) 0.047(4) 0.040(4) 0.005(3) 0.010(3) 0.000(3)
C12A_11 0.029(4) 0.070(5) 0.045(4) 0.007(4) 0.016(3) -0.001(4)
C13A_11 0.029(4) 0.076(6) 0.057(5) -0.013(4) 0.015(4) 0.024(4)
C14A_11 0.030(4) 0.052(5) 0.070(6) -0.024(4) 0.003(4) 0.014(3)
C15A_11 0.022(3) 0.039(4) 0.053(5) -0.016(3) 0.005(3) 0.003(3)
O1A_12 0.020(2) 0.020(2) 0.014(2) -0.0041(16) 0.0056(19) -0.0016(15)
C1A_12 0.028(3) 0.019(3) 0.008(3) 0.002(2) 0.009(2) -0.002(2)
C2A_12 0.021(3) 0.016(3) 0.020(3) -0.003(2) 0.003(3) -0.003(2)
C3A_12 0.018(3) 0.018(3) 0.016(3) 0.000(2) 0.002(2) -0.002(2)
O3A_12 0.018(2) 0.023(2) 0.019(2) -0.0062(18) 0.0048(19) -0.0034(16)
C4A_12 0.019(3) 0.019(3) 0.029(4) -0.005(2) 0.003(3) 0.001(2)
C5A_12 0.029(3) 0.037(4) 0.030(3) -0.003(3) 0.006(3) -0.002(3)
C6A_12 0.022(3) 0.049(4) 0.049(5) -0.010(3) 0.007(3) -0.001(3)
C7A_12 0.018(3) 0.059(5) 0.046(4) -0.020(4) -0.006(3) 0.001(3)
C8A_12 0.029(4) 0.051(4) 0.035(4) -0.015(3) -0.006(3) 0.005(3)
C9A_12 0.025(3) 0.028(3) 0.026(3) -0.010(2) -0.001(3) 0.002(2)
C10A_12 0.025(3) 0.023(3) 0.014(3) 0.004(2) 0.006(3) 0.003(2)
C11A_12 0.028(3) 0.026(3) 0.023(4) -0.001(3) 0.003(3) 0.005(2)
C12A_12 0.023(3) 0.033(4) 0.046(5) 0.001(3) 0.004(3) 0.012(3)
C13A_12 0.044(4) 0.032(4) 0.054(6) -0.008(4) 0.012(4) 0.014(3)
C14A_12 0.046(5) 0.030(4) 0.053(6) -0.017(4) 0.007(4) 0.001(3)
C15A_12 0.030(4) 0.026(3) 0.031(4) -0.007(3) -0.002(3) 0.002(3)

loop_
_atom_type_symbol
_atom_type_description
_atom_type_scat_dispersion_real
_atom_type_scat_dispersion_imag
_atom_type_scat_source
C C 0.0024 0.0013 'International Tables Vol C Tables 4.2.6.8 and 6.1.1.4'
O O 0.0088 0.0050 'International Tables Vol C Tables 4.2.6.8 and 6.1.1.4'
P P 0.0886 0.0796 'International Tables Vol C Tables 4.2.6.8 and 6.1.1.4'
Eu Eu -0.1701 3.1760 'International Tables Vol C Tables 4.2.6.8 and 6.1.1.4'
H H 0.0000 0.0000 'International Tables Vol C Tables 4.2.6.8 and 6.1.1.4'

loop_
_geom_angle_atom_site_label_1
_geom_angle_atom_site_label_2
_geom_angle_atom_site_label_3
_geom_angle
O1_7 EuA_1 O3A_6 137.56(12)
O1_7 EuA_1 O1_5 82.40(12)
O3A_6 EuA_1 O1_5 117.54(13)
O1_7 EuA_1 O3_5 147.03(12)
O3A_6 EuA_1 O3_5 73.90(11)
O1_5 EuA_1 O3_5 70.83(11)
O1_7 EuA_1 O1_8 113.88(12)
O3A_6 EuA_1 O1_8 82.49(12)
O1_5 EuA_1 O1_8 130.53(11)
O3_5 EuA_1 O1_8 73.11(11)
O1_7 EuA_1 O3_7 70.00(11)
O3A_6 EuA_1 O3_7 76.68(12)
O1_5 EuA_1 O3_7 147.96(11)
O3_5 EuA_1 O3_7 140.41(11)
O1_8 EuA_1 O3_7 77.33(11)
O1_7 EuA_1 O1A_6 75.78(12)
O3A_6 EuA_1 O1A_6 71.44(12)
O1_5 EuA_1 O1A_6 81.26(11)
O3_5 EuA_1 O1A_6 117.17(12)
O1_8 EuA_1 O1A_6 146.54(11)
O3_7 EuA_1 O1A_6 76.54(11)
O1_7 EuA_1 O3_8 70.93(12)
O3A_6 EuA_1 O3_8 147.74(11)
O1_5 EuA_1 O3_8 73.92(12)
O3_5 EuA_1 O3_8 83.13(11)
O1_8 EuA_1 O3_8 69.14(11)
O3_7 EuA_1 O3_8 110.21(11)
O1A_6 EuA_1 O3_8 140.49(11)
O1_8 EuB_1 O3_7 86.34(15)
O1_8 EuB_1 O1_7 128.36(18)
O3_7 EuB_1 O1_7 74.57(15)
O1_8 EuB_1 O3_8 76.71(15)
O3_7 EuB_1 O3_8 123.77(17)
O1_7 EuB_1 O3_8 75.49(15)
O1_8 EuB_1 O3B_6 84.58(16)
O3_7 EuB_1 O3B_6 77.13(15)
O1_7 EuB_1 O3B_6 133.90(18)
O3_8 EuB_1 O3B_6 150.17(18)
O1_8 EuB_1 O3_5 74.65(14)
O3_7 EuB_1 O3_5 142.37(18)
O1_7 EuB_1 O3_5 142.16(18)
O3_8 EuB_1 O3_5 83.52(15)
O3B_6 EuB_1 O3_5 69.11(13)
O1_8 EuB_1 O1_5 130.84(17)
O3_7 EuB_1 O1_5 142.78(17)
O1_7 EuB_1 O1_5 78.80(15)
O3_8 EuB_1 O1_5 72.31(14)
O3B_6 EuB_1 O1_5 104.65(15)
O3_5 EuB_1 O1_5 64.83(12)
O1_8 EuB_1 O1B_6 147.24(18)
O3_7 EuB_1 O1B_6 74.81(14)
O1_7 EuB_1 O1B_6 72.43(14)
O3_8 EuB_1 O1B_6 136.05(16)
O3B_6 EuB_1 O1B_6 65.43(13)
O3_5 EuB_1 O1B_6 104.45(14)
O1_5 EuB_1 O1B_6 72.63(12)
O1_8 EuB_1 C1_8 16.57(12)
O3_7 EuB_1 C1_8 100.36(14)
O1_7 EuB_1 C1_8 124.02(17)
O3_8 EuB_1 C1_8 61.46(13)
O3B_6 EuB_1 C1_8 96.26(15)
O3_5 EuB_1 C1_8 68.27(13)
O1_5 EuB_1 C1_8 116.10(15)
O1B_6 EuB_1 C1_8 161.62(16)
O1_8 EuB_1 C3_8 60.42(14)
O3_7 EuB_1 C3_8 120.07(15)
O1_7 EuB_1 C3_8 88.52(15)
O3_8 EuB_1 C3_8 16.38(12)
O3B_6 EuB_1 C3_8 137.42(16)
O3_5 EuB_1 C3_8 78.20(14)
O1_5 EuB_1 C3_8 84.27(14)
O1B_6 EuB_1 C3_8 152.30(16)
C1_8 EuB_1 C3_8 45.08(12)
O1A_10 EuA_2 O3A_9 138.29(14)
O1A_10 EuA_2 O1A_12 118.36(16)
O3A_9 EuA_2 O1A_12 78.38(15)
O1A_10 EuA_2 O3A_11 144.49(13)
O3A_9 EuA_2 O3A_11 74.69(14)
O1A_12 EuA_2 O3A_11 73.75(14)
O1A_10 EuA_2 O1A_11 79.02(14)
O3A_9 EuA_2 O1A_11 120.10(16)
O1A_12 EuA_2 O1A_11 131.49(13)
O3A_11 EuA_2 O1A_11 70.02(13)
O1A_10 EuA_2 O3A_12 71.86(14)
O3A_9 EuA_2 O3A_12 145.48(14)
O1A_12 EuA_2 O3A_12 70.01(14)
O3A_11 EuA_2 O3A_12 83.31(14)
O1A_11 EuA_2 O3A_12 74.68(14)
O1A_10 EuA_2 O3A_10 70.29(13)
O3A_9 EuA_2 O3A_10 76.06(15)
O1A_12 EuA_2 O3A_10 80.61(13)
O3A_11 EuA_2 O3A_10 144.23(13)
O1A_11 EuA_2 O3A_10 144.32(13)
O3A_12 EuA_2 O3A_10 110.99(14)
O1A_10 EuA_2 O1A_9 77.74(15)
O3A_9 EuA_2 O1A_9 70.63(14)
O1A_12 EuA_2 O1A_9 144.65(13)
O3A_11 EuA_2 O1A_9 112.52(15)
O1A_11 EuA_2 O1A_9 80.29(12)
O3A_12 EuA_2 O1A_9 143.55(13)
O3A_10 EuA_2 O1A_9 75.87(13)
O1B_10 EuB_2 O3B_9 136.7(10)
O1B_10 EuB_2 O1B_11 82.6(9)
O3B_9 EuB_2 O1B_11 122.4(11)
O1B_10 EuB_2 O3B_11 147.0(9)
O3B_9 EuB_2 O3B_11 75.0(10)
O1B_11 EuB_2 O3B_11 68.7(10)
O1B_10 EuB_2 O3B_10 69.3(9)
O3B_9 EuB_2 O3B_10 73.8(11)
O1B_11 EuB_2 O3B_10 147.7(9)
O3B_11 EuB_2 O3B_10 142.5(9)
O1B_10 EuB_2 O1B_9 75.2(10)
O3B_9 EuB_2 O1B_9 73.4(11)
O1B_11 EuB_2 O1B_9 84.0(9)
O3B_11 EuB_2 O1B_9 115.9(11)
O3B_10 EuB_2 O1B_9 73.9(10)
O1B_10 EuB_2 O1B_12 115.8(10)
O3B_9 EuB_2 O1B_12 76.8(11)
O1B_11 EuB_2 O1B_12 130.3(9)
O3B_11 EuB_2 O1B_12 74.8(10)
O3B_10 EuB_2 O1B_12 78.2(10)
O1B_9 EuB_2 O1B_12 143.7(9)
O1B_10 EuB_2 O3B_12 70.3(9)
O3B_9 EuB_2 O3B_12 144.5(10)
O1B_11 EuB_2 O3B_12 76.1(10)
O3B_11 EuB_2 O3B_12 86.7(9)
O3B_10 EuB_2 O3B_12 107.5(10)
O1B_9 EuB_2 O3B_12 141.9(9)
O1B_12 EuB_2 O3B_12 69.1(10)
C1B_3 C2BA_3 C3BA_3 108.4(6)
C1B_3 C2BA_3 H2B1_3 110.0
C3BA_3 C2BA_3 H2B1_3 110.0
C1B_3 C2BA_3 H2B2_3 110.0
C3BA_3 C2BA_3 H2B2_3 110.0
H2B1_3 C2BA_3 H2B2_3 108.4
C4BA_3 C3BA_3 C2BA_3 112.3(8)
C4BA_3 C3BA_3 H3B1_3 109.1
C2BA_3 C3BA_3 H3B1_3 109.1
C4BA_3 C3BA_3 H3B2_3 109.1
C2BA_3 C3BA_3 H3B2_3 109.1
H3B1_3 C3BA_3 H3B2_3 107.9
C3BA_3 C4BA_3 C5BA_3 114.3(10)
C3BA_3 C4BA_3 H4B1_3 108.7
C5BA_3 C4BA_3 H4B1_3 108.7
C3BA_3 C4BA_3 H4B2_3 108.7
C5BA_3 C4BA_3 H4B2_3 108.7
H4B1_3 C4BA_3 H4B2_3 107.6
C4BA_3 C5BA_3 C6BA_3 113.8(8)
C4BA_3 C5BA_3 H5B1_3 108.8
C6BA_3 C5BA_3 H5B1_3 108.8
C4BA_3 C5BA_3 H5B2_3 108.8
C6BA_3 C5BA_3 H5B2_3 108.8
H5B1_3 C5BA_3 H5B2_3 107.7
C7BA_3 C6BA_3 C5BA_3 112.0(9)
C7BA_3 C6BA_3 H6B1_3 109.2
C5BA_3 C6BA_3 H6B1_3 109.2
C7BA_3 C6BA_3 H6B2_3 109.2
C5BA_3 C6BA_3 H6B2_3 109.2
H6B1_3 C6BA_3 H6B2_3 107.9
C8BA_3 C7BA_3 C6BA_3 114.7(10)
C8BA_3 C7BA_3 H7B1_3 108.6
C6BA_3 C7BA_3 H7B1_3 108.6
C8BA_3 C7BA_3 H7B2_3 108.6
C6BA_3 C7BA_3 H7B2_3 108.6
H7B1_3 C7BA_3 H7B2_3 107.6
C7BA_3 C8BA_3 H8B1_3 109.5
C7BA_3 C8BA_3 H8B2_3 109.5
H8B1_3 C8BA_3 H8B2_3 109.5
C7BA_3 C8BA_3 H8B3_3 109.5
H8B1_3 C8BA_3 H8B3_3 109.5
H8B2_3 C8BA_3 H8B3_3 109.5
C1B_3 C2BB_3 C3BB_3 114.6(13)
C1B_3 C2BB_3 H2B3_3 108.6
C3BB_3 C2BB_3 H2B3_3 108.6
C1B_3 C2BB_3 H2B4_3 108.6
C3BB_3 C2BB_3 H2B4_3 108.6
H2B3_3 C2BB_3 H2B4_3 107.6
C4BB_3 C3BB_3 C2BB_3 108(2)
C4BB_3 C3BB_3 H3B3_3 110.1
C2BB_3 C3BB_3 H3B3_3 110.1
C4BB_3 C3BB_3 H3B4_3 110.1
C2BB_3 C3BB_3 H3B4_3 110.1
H3B3_3 C3BB_3 H3B4_3 108.4
C5BB_3 C4BB_3 C3BB_3 112(3)
C5BB_3 C4BB_3 H4B3_3 109.2
C3BB_3 C4BB_3 H4B3_3 109.2
C5BB_3 C4BB_3 H4B4_3 109.2
C3BB_3 C4BB_3 H4B4_3 109.2
H4B3_3 C4BB_3 H4B4_3 107.9
C4BB_3 C5BB_3 C6BB_3 119(3)
C4BB_3 C5BB_3 H5B3_3 107.7
C6BB_3 C5BB_3 H5B3_3 107.7
C4BB_3 C5BB_3 H5B4_3 107.7
C6BB_3 C5BB_3 H5B4_3 107.7
H5B3_3 C5BB_3 H5B4_3 107.1
C7BB_3 C6BB_3 C5BB_3 111(4)
C7BB_3 C6BB_3 H6B3_3 109.5
C5BB_3 C6BB_3 H6B3_3 109.5
C7BB_3 C6BB_3 H6B4_3 109.5
C5BB_3 C6BB_3 H6B4_3 109.5
H6B3_3 C6BB_3 H6B4_3 108.1
C6BB_3 C7BB_3 C8BB_3 109(4)
C6BB_3 C7BB_3 H7B3_3 110.0
C8BB_3 C7BB_3 H7B3_3 110.0
C6BB_3 C7BB_3 H7B4_3 110.0
C8BB_3 C7BB_3 H7B4_3 110.0
H7B3_3 C7BB_3 H7B4_3 108.3
C7BB_3 C8BB_3 H8B4_3 109.5
C7BB_3 C8BB_3 H8B5_3 109.5
H8B4_3 C8BB_3 H8B5_3 109.5
C7BB_3 C8BB_3 H8B6_3 109.5
H8B4_3 C8BB_3 H8B6_3 109.5
H8B5_3 C8BB_3 H8B6_3 109.5
C3BC_3 C2BC_3 C1B_3 128(3)
C3BC_3 C2BC_3 H2B5_3 105.3
C1B_3 C2BC_3 H2B5_3 105.3
C3BC_3 C2BC_3 H2B6_3 105.3
C1B_3 C2BC_3 H2B6_3 105.3
H2B5_3 C2BC_3 H2B6_3 106.0
C2BC_3 C3BC_3 C4BC_3 99(5)
C2BC_3 C3BC_3 H3B5_3 112.0
C4BC_3 C3BC_3 H3B5_3 112.0
C2BC_3 C3BC_3 H3B6_3 112.0
C4BC_3 C3BC_3 H3B6_3 112.0
H3B5_3 C3BC_3 H3B6_3 109.7
C5BC_3 C4BC_3 C3BC_3 113(6)
C5BC_3 C4BC_3 H4B5_3 109.0
C3BC_3 C4BC_3 H4B5_3 109.0
C5BC_3 C4BC_3 H4B6_3 109.0
C3BC_3 C4BC_3 H4B6_3 109.0
H4B5_3 C4BC_3 H4B6_3 107.8
C4BC_3 C5BC_3 C6BC_3 112(6)
C4BC_3 C5BC_3 H5B5_3 109.1
C6BC_3 C5BC_3 H5B5_3 109.1
C4BC_3 C5BC_3 H5B6_3 109.1
C6BC_3 C5BC_3 H5B6_3 109.1
H5B5_3 C5BC_3 H5B6_3 107.9
C5BC_3 C6BC_3 C7BC_3 116(6)
C5BC_3 C6BC_3 H6B5_3 108.2
C7BC_3 C6BC_3 H6B5_3 108.2
C5BC_3 C6BC_3 H6B6_3 108.2
C7BC_3 C6BC_3 H6B6_3 108.2
H6B5_3 C6BC_3 H6B6_3 107.3
C8BC_3 C7BC_3 C6BC_3 120(6)
C8BC_3 C7BC_3 H7B5_3 107.4
C6BC_3 C7BC_3 H7B5_3 107.4
C8BC_3 C7BC_3 H7B6_3 107.4
C6BC_3 C7BC_3 H7B6_3 107.4
H7B5_3 C7BC_3 H7B6_3 106.9
C7BC_3 C8BC_3 H8B7_3 109.5
C7BC_3 C8BC_3 H8B8_3 109.5
H8B7_3 C8BC_3 H8B8_3 109.5
C7BC_3 C8BC_3 H8B9_3 109.5
H8B7_3 C8BC_3 H8B9_3 109.5
H8B8_3 C8BC_3 H8B9_3 109.5
CME_3 P_3 C1B_3 110.4(3)
CME_3 P_3 C1A_3 108.9(2)
C1B_3 P_3 C1A_3 109.3(2)
CME_3 P_3 C1C_3 107.9(2)
C1B_3 P_3 C1C_3 109.0(2)
C1A_3 P_3 C1C_3 111.4(2)
P_3 CME_3 HME1_3 109.5
P_3 CME_3 HME2_3 109.5
HME1_3 CME_3 HME2_3 109.5
P_3 CME_3 HME3_3 109.5
HME1_3 CME_3 HME3_3 109.5
HME2_3 CME_3 HME3_3 109.5
C2A_3 C1A_3 P_3 114.4(4)
C2A_3 C1A_3 H1A1_3 108.7
P_3 C1A_3 H1A1_3 108.7
C2A_3 C1A_3 H1A2_3 108.7
P_3 C1A_3 H1A2_3 108.7
H1A1_3 C1A_3 H1A2_3 107.6
C1A_3 C2A_3 C3A_3 110.8(4)
C1A_3 C2A_3 H2A1_3 109.5
C3A_3 C2A_3 H2A1_3 109.5
C1A_3 C2A_3 H2A2_3 109.5
C3A_3 C2A_3 H2A2_3 109.5
H2A1_3 C2A_3 H2A2_3 108.1
C4A_3 C3A_3 C2A_3 111.0(4)
C4A_3 C3A_3 H3A1_3 109.4
C2A_3 C3A_3 H3A1_3 109.4
C4A_3 C3A_3 H3A2_3 109.4
C2A_3 C3A_3 H3A2_3 109.4
H3A1_3 C3A_3 H3A2_3 108.0
C5A_3 C4A_3 C3A_3 113.8(5)
C5A_3 C4A_3 H4A1_3 108.8
C3A_3 C4A_3 H4A1_3 108.8
C5A_3 C4A_3 H4A2_3 108.8
C3A_3 C4A_3 H4A2_3 108.8
H4A1_3 C4A_3 H4A2_3 107.7
C6A_3 C5A_3 C4A_3 113.5(5)
C6A_3 C5A_3 H5A1_3 108.9
C4A_3 C5A_3 H5A1_3 108.9
C6A_3 C5A_3 H5A2_3 108.9
C4A_3 C5A_3 H5A2_3 108.9
H5A1_3 C5A_3 H5A2_3 107.7
C5A_3 C6A_3 C7A_3 112.3(5)
C5A_3 C6A_3 H6A1_3 109.1
C7A_3 C6A_3 H6A1_3 109.1
C5A_3 C6A_3 H6A2_3 109.1
C7A_3 C6A_3 H6A2_3 109.1
H6A1_3 C6A_3 H6A2_3 107.9
C6A_3 C7A_3 C8A_3 111.8(5)
C6A_3 C7A_3 H7A1_3 109.3
C8A_3 C7A_3 H7A1_3 109.3
C6A_3 C7A_3 H7A2_3 109.3
C8A_3 C7A_3 H7A2_3 109.3
H7A1_3 C7A_3 H7A2_3 107.9
C7A_3 C8A_3 H8A1_3 109.5
C7A_3 C8A_3 H8A2_3 109.5
H8A1_3 C8A_3 H8A2_3 109.5
C7A_3 C8A_3 H8A3_3 109.5
H8A1_3 C8A_3 H8A3_3 109.5
H8A2_3 C8A_3 H8A3_3 109.5
C2BC_3 C1B_3 P_3 113.9(4)
C2BA_3 C1B_3 P_3 113.9(4)
C2BB_3 C1B_3 P_3 113.9(4)
C2BA_3 C1B_3 H1B1_3 108.8
P_3 C1B_3 H1B1_3 108.8
C2BA_3 C1B_3 H1B2_3 108.8
P_3 C1B_3 H1B2_3 108.8
H1B1_3 C1B_3 H1B2_3 107.7
C2C_3 C1C_3 P_3 115.0(4)
C2C_3 C1C_3 H1C1_3 108.5
P_3 C1C_3 H1C1_3 108.5
C2C_3 C1C_3 H1C2_3 108.5
P_3 C1C_3 H1C2_3 108.5
H1C1_3 C1C_3 H1C2_3 107.5
C1C_3 C2C_3 C3C_3 111.7(4)
C1C_3 C2C_3 H2C1_3 109.3
C3C_3 C2C_3 H2C1_3 109.3
C1C_3 C2C_3 H2C2_3 109.3
C3C_3 C2C_3 H2C2_3 109.3
H2C1_3 C2C_3 H2C2_3 107.9
C4C_3 C3C_3 C2C_3 112.2(5)
C4C_3 C3C_3 H3C1_3 109.2
C2C_3 C3C_3 H3C1_3 109.2
C4C_3 C3C_3 H3C2_3 109.2
C2C_3 C3C_3 H3C2_3 109.2
H3C1_3 C3C_3 H3C2_3 107.9
C3C_3 C4C_3 C5C_3 112.2(5)
C3C_3 C4C_3 H4C1_3 109.2
C5C_3 C4C_3 H4C1_3 109.2
C3C_3 C4C_3 H4C2_3 109.2
C5C_3 C4C_3 H4C2_3 109.2
H4C1_3 C4C_3 H4C2_3 107.9
C6C_3 C5C_3 C4C_3 111.0(6)
C6C_3 C5C_3 H5C1_3 109.4
C4C_3 C5C_3 H5C1_3 109.4
C6C_3 C5C_3 H5C2_3 109.4
C4C_3 C5C_3 H5C2_3 109.4
H5C1_3 C5C_3 H5C2_3 108.0
C5C_3 C6C_3 C7C_3 113.8(7)
C5C_3 C6C_3 H6C1_3 108.8
C7C_3 C6C_3 H6C1_3 108.8
C5C_3 C6C_3 H6C2_3 108.8
C7C_3 C6C_3 H6C2_3 108.8
H6C1_3 C6C_3 H6C2_3 107.7
C8C_3 C7C_3 C6C_3 114.1(7)
C8C_3 C7C_3 H7C1_3 108.7
C6C_3 C7C_3 H7C1_3 108.7
C8C_3 C7C_3 H7C2_3 108.7
C6C_3 C7C_3 H7C2_3 108.7
H7C1_3 C7C_3 H7C2_3 107.6
C7C_3 C8C_3 H8C1_3 109.5
C7C_3 C8C_3 H8C2_3 109.5
H8C1_3 C8C_3 H8C2_3 109.5
C7C_3 C8C_3 H8C3_3 109.5
H8C1_3 C8C_3 H8C3_3 109.5
H8C2_3 C8C_3 H8C3_3 109.5
CMEA_4 PA_4 C1CA_4 108.8(3)
CMEA_4 PA_4 C1AA_4 108.6(3)
C1CA_4 PA_4 C1AA_4 110.9(3)
CMEA_4 PA_4 C1BA_4 110.5(3)
C1CA_4 PA_4 C1BA_4 110.1(3)
C1AA_4 PA_4 C1BA_4 107.9(3)
PA_4 CMEA_4 HME1_4 109.5
PA_4 CMEA_4 HME2_4 109.5
HME1_4 CMEA_4 HME2_4 109.5
PA_4 CMEA_4 HME3_4 109.5
HME1_4 CMEA_4 HME3_4 109.5
HME2_4 CMEA_4 HME3_4 109.5
C2AA_4 C1AA_4 PA_4 115.2(4)
C2AA_4 C1AA_4 H1A1_4 108.5
PA_4 C1AA_4 H1A1_4 108.5
C2AA_4 C1AA_4 H1A2_4 108.5
PA_4 C1AA_4 H1A2_4 108.5
H1A1_4 C1AA_4 H1A2_4 107.5
C1AA_4 C2AA_4 C3AA_4 111.6(5)
C1AA_4 C2AA_4 H2A1_4 109.3
C3AA_4 C2AA_4 H2A1_4 109.3
C1AA_4 C2AA_4 H2A2_4 109.3
C3AA_4 C2AA_4 H2A2_4 109.3
H2A1_4 C2AA_4 H2A2_4 108.0
C4AA_4 C3AA_4 C2AA_4 114.6(6)
C4AA_4 C3AA_4 H3A1_4 108.6
C2AA_4 C3AA_4 H3A1_4 108.6
C4AA_4 C3AA_4 H3A2_4 108.6
C2AA_4 C3AA_4 H3A2_4 108.6
H3A1_4 C3AA_4 H3A2_4 107.6
C3AA_4 C4AA_4 C5AA_4 112.5(6)
C3AA_4 C4AA_4 H4A1_4 109.1
C5AA_4 C4AA_4 H4A1_4 109.1
C3AA_4 C4AA_4 H4A2_4 109.1
C5AA_4 C4AA_4 H4A2_4 109.1
H4A1_4 C4AA_4 H4A2_4 107.8
C6AA_4 C5AA_4 C4AA_4 114.2(6)
C6AA_4 C5AA_4 H5A1_4 108.7
C4AA_4 C5AA_4 H5A1_4 108.7
C6AA_4 C5AA_4 H5A2_4 108.7
C4AA_4 C5AA_4 H5A2_4 108.7
H5A1_4 C5AA_4 H5A2_4 107.6
C5AA_4 C6AA_4 C7AA_4 112.9(6)
C5AA_4 C6AA_4 H6A1_4 109.0
C7AA_4 C6AA_4 H6A1_4 109.0
C5AA_4 C6AA_4 H6A2_4 109.0
C7AA_4 C6AA_4 H6A2_4 109.0
H6A1_4 C6AA_4 H6A2_4 107.8
C8AA_4 C7AA_4 C6AA_4 113.4(7)
C8AA_4 C7AA_4 H7A1_4 108.9
C6AA_4 C7AA_4 H7A1_4 108.9
C8AA_4 C7AA_4 H7A2_4 108.9
C6AA_4 C7AA_4 H7A2_4 108.9
H7A1_4 C7AA_4 H7A2_4 107.7
C7AA_4 C8AA_4 H8A1_4 109.5
C7AA_4 C8AA_4 H8A2_4 109.5
H8A1_4 C8AA_4 H8A2_4 109.5
C7AA_4 C8AA_4 H8A3_4 109.5
H8A1_4 C8AA_4 H8A3_4 109.5
H8A2_4 C8AA_4 H8A3_4 109.5
C2BA_4 C1BA_4 PA_4 113.3(5)
C2BA_4 C1BA_4 H1B1_4 108.9
PA_4 C1BA_4 H1B1_4 108.9
C2BA_4 C1BA_4 H1B2_4 108.9
PA_4 C1BA_4 H1B2_4 108.9
H1B1_4 C1BA_4 H1B2_4 107.7
C1BA_4 C2BA_4 C3BA_4 111.7(6)
C1BA_4 C2BA_4 H2B1_4 109.3
C3BA_4 C2BA_4 H2B1_4 109.3
C1BA_4 C2BA_4 H2B2_4 109.3
C3BA_4 C2BA_4 H2B2_4 109.3
H2B1_4 C2BA_4 H2B2_4 107.9
C6BA_4 C5BA_4 C4BA_4 122.8(13)
C6BA_4 C5BA_4 H5B1_4 106.6
C4BA_4 C5BA_4 H5B1_4 106.6
C6BA_4 C5BA_4 H5B2_4 106.6
C4BA_4 C5BA_4 H5B2_4 106.6
H5B1_4 C5BA_4 H5B2_4 106.6
C7BA_4 C6BA_4 C5BA_4 114.6(15)
C7BA_4 C6BA_4 H6B1_4 108.6
C5BA_4 C6BA_4 H6B1_4 108.6
C7BA_4 C6BA_4 H6B2_4 108.6
C5BA_4 C6BA_4 H6B2_4 108.6
H6B1_4 C6BA_4 H6B2_4 107.6
C6BA_4 C7BA_4 C8BA_4 107.9(16)
C6BA_4 C7BA_4 H7B1_4 110.1
C8BA_4 C7BA_4 H7B1_4 110.1
C6BA_4 C7BA_4 H7B2_4 110.1
C8BA_4 C7BA_4 H7B2_4 110.1
H7B1_4 C7BA_4 H7B2_4 108.4
C2CA_4 C1CA_4 PA_4 113.7(4)
C2CA_4 C1CA_4 H1C1_4 108.8
PA_4 C1CA_4 H1C1_4 108.8
C2CA_4 C1CA_4 H1C2_4 108.8
PA_4 C1CA_4 H1C2_4 108.8
H1C1_4 C1CA_4 H1C2_4 107.7
C3CA_4 C2CA_4 C1CA_4 112.2(5)
C3CA_4 C2CA_4 H2C1_4 109.2
C1CA_4 C2CA_4 H2C1_4 109.2
C3CA_4 C2CA_4 H2C2_4 109.2
C1CA_4 C2CA_4 H2C2_4 109.2
H2C1_4 C2CA_4 H2C2_4 107.9
C4CA_4 C3CA_4 C2CA_4 110.1(5)
C4CA_4 C3CA_4 H3C1_4 109.6
C2CA_4 C3CA_4 H3C1_4 109.6
C4CA_4 C3CA_4 H3C2_4 109.6
C2CA_4 C3CA_4 H3C2_4 109.6
H3C1_4 C3CA_4 H3C2_4 108.1
C5CA_4 C4CA_4 C3CA_4 114.5(6)
C5CA_4 C4CA_4 H4C1_4 108.6
C3CA_4 C4CA_4 H4C1_4 108.6
C5CA_4 C4CA_4 H4C2_4 108.6
C3CA_4 C4CA_4 H4C2_4 108.6
H4C1_4 C4CA_4 H4C2_4 107.6
C6CA_4 C5CA_4 C4CA_4 112.9(6)
C6CA_4 C5CA_4 H5C1_4 109.0
C4CA_4 C5CA_4 H5C1_4 109.0
C6CA_4 C5CA_4 H5C2_4 109.0
C4CA_4 C5CA_4 H5C2_4 109.0
H5C1_4 C5CA_4 H5C2_4 107.8
C5CA_4 C6CA_4 C7CA_4 111.6(6)
C5CA_4 C6CA_4 H6C1_4 109.3
C7CA_4 C6CA_4 H6C1_4 109.3
C5CA_4 C6CA_4 H6C2_4 109.3
C7CA_4 C6CA_4 H6C2_4 109.3
H6C1_4 C6CA_4 H6C2_4 108.0
C8CA_4 C7CA_4 C6CA_4 113.1(7)
C8CA_4 C7CA_4 H7C1_4 109.0
C6CA_4 C7CA_4 H7C1_4 109.0
C8CA_4 C7CA_4 H7C2_4 109.0
C6CA_4 C7CA_4 H7C2_4 109.0
H7C1_4 C7CA_4 H7C2_4 107.8
C7CA_4 C8CA_4 H8C1_4 109.5
C7CA_4 C8CA_4 H8C2_4 109.5
H8C1_4 C8CA_4 H8C2_4 109.5
C7CA_4 C8CA_4 H8C3_4 109.5
H8C1_4 C8CA_4 H8C3_4 109.5
H8C2_4 C8CA_4 H8C3_4 109.5
C7BA_4 C8BA_4 H8B1_4 109.5
C7BA_4 C8BA_4 H8B2_4 109.5
H8B1_4 C8BA_4 H8B2_4 109.5
C7BA_4 C8BA_4 H8B3_4 109.5
H8B1_4 C8BA_4 H8B3_4 109.5
H8B2_4 C8BA_4 H8B3_4 109.5
C4BA_4 C3BA_4 C2BA_4 114.4(6)
C4BA_4 C3BA_4 H3B1_4 108.6
C2BA_4 C3BA_4 H3B1_4 108.6
C4BA_4 C3BA_4 H3B2_4 108.6
C2BA_4 C3BA_4 H3B2_4 108.6
H3B1_4 C3BA_4 H3B2_4 107.6
C3BA_4 C4BA_4 C5BA_4 111.4(8)
C3BA_4 C4BA_4 H4B1_4 109.3
C5BA_4 C4BA_4 H4B1_4 109.3
C3BA_4 C4BA_4 H4B2_4 109.3
C5BA_4 C4BA_4 H4B2_4 109.3
H4B1_4 C4BA_4 H4B2_4 108.0
C1BB_4 PB_4 C1AB_4 105(2)
C1BB_4 PB_4 C1CB_4 114(2)
C1AB_4 PB_4 C1CB_4 114(2)
C1BB_4 PB_4 CMEB_4 107(3)
C1AB_4 PB_4 CMEB_4 103(2)
C1CB_4 PB_4 CMEB_4 114(2)
PB_4 CMEB_4 HME4_4 109.5
PB_4 CMEB_4 HME5_4 109.5
HME4_4 CMEB_4 HME5_4 109.5
PB_4 CMEB_4 HME6_4 109.5
HME4_4 CMEB_4 HME6_4 109.5
HME5_4 CMEB_4 HME6_4 109.5
C2AB_4 C1AB_4 PB_4 122(3)
C2AB_4 C1AB_4 H1A3_4 106.8
PB_4 C1AB_4 H1A3_4 106.8
C2AB_4 C1AB_4 H1A4_4 106.8
PB_4 C1AB_4 H1A4_4 106.8
H1A3_4 C1AB_4 H1A4_4 106.6
C1AB_4 C2AB_4 C3AB_4 119(4)
C1AB_4 C2AB_4 H2A3_4 107.7
C3AB_4 C2AB_4 H2A3_4 107.7
C1AB_4 C2AB_4 H2A4_4 107.7
C3AB_4 C2AB_4 H2A4_4 107.7
H2A3_4 C2AB_4 H2A4_4 107.1
C4AB_4 C3AB_4 C2AB_4 114(4)
C4AB_4 C3AB_4 H3A3_4 108.7
C2AB_4 C3AB_4 H3A3_4 108.7
C4AB_4 C3AB_4 H3A4_4 108.7
C2AB_4 C3AB_4 H3A4_4 108.7
H3A3_4 C3AB_4 H3A4_4 107.6
C3AB_4 C4AB_4 C5AB_4 116(4)
C3AB_4 C4AB_4 H4A3_4 108.2
C5AB_4 C4AB_4 H4A3_4 108.2
C3AB_4 C4AB_4 H4A4_4 108.2
C5AB_4 C4AB_4 H4A4_4 108.1
H4A3_4 C4AB_4 H4A4_4 107.3
C6AB_4 C5AB_4 C4AB_4 115(5)
C6AB_4 C5AB_4 H5A3_4 108.5
C4AB_4 C5AB_4 H5A3_4 108.5
C6AB_4 C5AB_4 H5A4_4 108.5
C4AB_4 C5AB_4 H5A4_4 108.5
H5A3_4 C5AB_4 H5A4_4 107.5
C5AB_4 C6AB_4 C7AB_4 109(4)
C5AB_4 C6AB_4 H6A3_4 110.0
C7AB_4 C6AB_4 H6A3_4 110.0
C5AB_4 C6AB_4 H6A4_4 109.9
C7AB_4 C6AB_4 H6A4_4 110.0
H6A3_4 C6AB_4 H6A4_4 108.4
C8AB_4 C7AB_4 C6AB_4 116(4)
C8AB_4 C7AB_4 H7A3_4 108.4
C6AB_4 C7AB_4 H7A3_4 108.4
C8AB_4 C7AB_4 H7A4_4 108.4
C6AB_4 C7AB_4 H7A4_4 108.4
H7A3_4 C7AB_4 H7A4_4 107.4
C7AB_4 C8AB_4 H8A4_4 109.5
C7AB_4 C8AB_4 H8A5_4 109.5
H8A4_4 C8AB_4 H8A5_4 109.5
C7AB_4 C8AB_4 H8A6_4 109.5
H8A4_4 C8AB_4 H8A6_4 109.5
H8A5_4 C8AB_4 H8A6_4 109.5
C2BB_4 C1BB_4 PB_4 120(3)
C2BB_4 C1BB_4 H1B3_4 107.2
PB_4 C1BB_4 H1B3_4 107.2
C2BB_4 C1BB_4 H1B4_4 107.2
PB_4 C1BB_4 H1B4_4 107.2
H1B3_4 C1BB_4 H1B4_4 106.9
C3BB_4 C2BB_4 C1BB_4 137(4)
C3BB_4 C2BB_4 H2B3_4 103.0
C1BB_4 C2BB_4 H2B3_4 103.0
C3BB_4 C2BB_4 H2B4_4 103.0
C1BB_4 C2BB_4 H2B4_4 103.0
H2B3_4 C2BB_4 H2B4_4 105.1
C2BB_4 C3BB_4 C4BB_4 106(2)
C2BB_4 C3BB_4 H3B3_4 110.5
C4BB_4 C3BB_4 H3B3_4 110.5
C2BB_4 C3BB_4 H3B4_4 110.5
C4BB_4 C3BB_4 H3B4_4 110.5
H3B3_4 C3BB_4 H3B4_4 108.7
C5BB_4 C4BB_4 C3BB_4 121.7(13)
C5BB_4 C4BB_4 H4B3_4 106.9
C3BB_4 C4BB_4 H4B3_4 106.9
C5BB_4 C4BB_4 H4B4_4 106.9
C3BB_4 C4BB_4 H4B4_4 106.9
H4B3_4 C4BB_4 H4B4_4 106.7
C4BB_4 C5BB_4 C6BB_4 115.1(18)
C4BB_4 C5BB_4 H5B3_4 108.5
C6BB_4 C5BB_4 H5B3_4 108.5
C4BB_4 C5BB_4 H5B4_4 108.5
C6BB_4 C5BB_4 H5B4_4 108.5
H5B3_4 C5BB_4 H5B4_4 107.5
C5BB_4 C6BB_4 C7BB_4 112.2(14)
C5BB_4 C6BB_4 H6B3_4 109.2
C7BB_4 C6BB_4 H6B3_4 109.2
C5BB_4 C6BB_4 H6B4_4 109.2
C7BB_4 C6BB_4 H6B4_4 109.2
H6B3_4 C6BB_4 H6B4_4 107.9
C8BB_4 C7BB_4 C6BB_4 107.7(9)
C8BB_4 C7BB_4 H7B3_4 110.2
C6BB_4 C7BB_4 H7B3_4 110.2
C8BB_4 C7BB_4 H7B4_4 110.2
C6BB_4 C7BB_4 H7B4_4 110.2
H7B3_4 C7BB_4 H7B4_4 108.5
C7BB_4 C8BB_4 H8BA_4 109.5
C7BB_4 C8BB_4 H8BB_4 109.5
H8BA_4 C8BB_4 H8BB_4 109.5
C7BB_4 C8BB_4 H8BC_4 109.5
H8BA_4 C8BB_4 H8BC_4 109.5
H8BB_4 C8BB_4 H8BC_4 109.5
C2CB_4 C1CB_4 PB_4 116(3)
C2CB_4 C1CB_4 H1C3_4 108.3
PB_4 C1CB_4 H1C3_4 108.3
C2CB_4 C1CB_4 H1C4_4 108.3
PB_4 C1CB_4 H1C4_4 108.3
H1C3_4 C1CB_4 H1C4_4 107.4
C1CB_4 C2CB_4 C3CB_4 109(4)
C1CB_4 C2CB_4 H2C3_4 109.9
C3CB_4 C2CB_4 H2C3_4 109.9
C1CB_4 C2CB_4 H2C4_4 109.9
C3CB_4 C2CB_4 H2C4_4 109.9
H2C3_4 C2CB_4 H2C4_4 108.3
C4CB_4 C3CB_4 C2CB_4 108(3)
C4CB_4 C3CB_4 H3C3_4 110.1
C2CB_4 C3CB_4 H3C3_4 110.1
C4CB_4 C3CB_4 H3C4_4 110.1
C2CB_4 C3CB_4 H3C4_4 110.1
H3C3_4 C3CB_4 H3C4_4 108.4
C5CB_4 C4CB_4 C3CB_4 112(4)
C5CB_4 C4CB_4 H4C3_4 109.2
C3CB_4 C4CB_4 H4C3_4 109.2
C5CB_4 C4CB_4 H4C4_4 109.2
C3CB_4 C4CB_4 H4C4_4 109.2
H4C3_4 C4CB_4 H4C4_4 107.9
C6CB_4 C5CB_4 C4CB_4 114(4)
C6CB_4 C5CB_4 H5C3_4 108.7
C4CB_4 C5CB_4 H5C3_4 108.7
C6CB_4 C5CB_4 H5C4_4 108.7
C4CB_4 C5CB_4 H5C4_4 108.7
H5C3_4 C5CB_4 H5C4_4 107.6
C5CB_4 C6CB_4 C7CB_4 118(4)
C5CB_4 C6CB_4 H6C3_4 107.7
C7CB_4 C6CB_4 H6C3_4 107.7
C5CB_4 C6CB_4 H6C4_4 107.7
C7CB_4 C6CB_4 H6C4_4 107.7
H6C3_4 C6CB_4 H6C4_4 107.1
C8CB_4 C7CB_4 C6CB_4 120(5)
C8CB_4 C7CB_4 H7C3_4 107.3
C6CB_4 C7CB_4 H7C3_4 107.3
C8CB_4 C7CB_4 H7C4_4 107.3
C6CB_4 C7CB_4 H7C4_4 107.3
H7C3_4 C7CB_4 H7C4_4 106.9
C7CB_4 C8CB_4 H8C4_4 109.5
C7CB_4 C8CB_4 H8C5_4 109.5
H8C4_4 C8CB_4 H8C5_4 109.5
C7CB_4 C8CB_4 H8C6_4 109.5
H8C4_4 C8CB_4 H8C6_4 109.5
H8C5_4 C8CB_4 H8C6_4 109.5
C1_5 O1_5 EuA_1 129.2(3)
C1_5 O1_5 EuB_1 126.2(3)
O1_5 C1_5 C2_5 124.5(4)
O1_5 C1_5 C10_5 115.5(4)
C2_5 C1_5 C10_5 120.0(4)
C1_5 C2_5 C3_5 123.9(4)
C1_5 C2_5 H2_5 118.0
C3_5 C2_5 H2_5 118.0
O3_5 C3_5 C2_5 123.6(4)
O3_5 C3_5 C4_5 115.8(4)
C2_5 C3_5 C4_5 120.6(4)
C3_5 O3_5 EuA_1 133.5(3)
C3_5 O3_5 EuB_1 133.6(3)
C5_5 C4_5 C9_5 120.0
C5_5 C4_5 C3_5 123.3(2)
C9_5 C4_5 C3_5 116.6(2)
C4_5 C5_5 C6_5 120.0
C4_5 C5_5 H5_5 120.0
C6_5 C5_5 H5_5 120.0
C5_5 C6_5 C7_5 120.0
C5_5 C6_5 H6_5 120.0
C7_5 C6_5 H6_5 120.0
C6_5 C7_5 C8_5 120.0
C6_5 C7_5 H7_5 120.0
C8_5 C7_5 H7_5 120.0
C9_5 C8_5 C7_5 120.0
C9_5 C8_5 H8_5 120.0
C7_5 C8_5 H8_5 120.0
C8_5 C9_5 C4_5 120.0
C8_5 C9_5 H9_5 120.0
C4_5 C9_5 H9_5 120.0
C11_5 C10_5 C15_5 120.0
C11_5 C10_5 C1_5 117.9(3)
C15_5 C10_5 C1_5 122.1(3)
C12_5 C11_5 C10_5 120.0
C12_5 C11_5 H11_5 120.0
C10_5 C11_5 H11_5 120.0
C11_5 C12_5 C13_5 120.0
C11_5 C12_5 H12_5 120.0
C13_5 C12_5 H12_5 120.0
C14_5 C13_5 C12_5 120.0
C14_5 C13_5 H13_5 120.0
C12_5 C13_5 H13_5 120.0
C13_5 C14_5 C15_5 120.0
C13_5 C14_5 H14_5 120.0
C15_5 C14_5 H14_5 120.0
C14_5 C15_5 C10_5 120.0
C14_5 C15_5 H15_5 120.0
C10_5 C15_5 H15_5 120.0
C1A_6 O1A_6 EuA_1 128.5(4)
O1A_6 C1A_6 C2A_6 124.2(6)
O1A_6 C1A_6 C10A_6 117.8(5)
C2A_6 C1A_6 C10A_6 117.9(5)
C3A_6 C2A_6 C1A_6 123.9(5)
C3A_6 C2A_6 H2A_6 118.1
C1A_6 C2A_6 H2A_6 118.1
O3A_6 C3A_6 C2A_6 125.1(5)
O3A_6 C3A_6 C4A_6 114.9(4)
C2A_6 C3A_6 C4A_6 119.9(5)
C5A_6 C4A_6 C9A_6 120.0
C5A_6 C4A_6 C3A_6 122.5(3)
C9A_6 C4A_6 C3A_6 117.5(3)
C6A_6 C5A_6 C4A_6 120.0
C6A_6 C5A_6 H5A_6 120.0
C4A_6 C5A_6 H5A_6 120.0
C5A_6 C6A_6 C7A_6 120.0
C5A_6 C6A_6 H6A_6 120.0
C7A_6 C6A_6 H6A_6 120.0
C6A_6 C7A_6 C8A_6 120.0
C6A_6 C7A_6 H7A_6 120.0
C8A_6 C7A_6 H7A_6 120.0
C9A_6 C8A_6 C7A_6 120.0
C9A_6 C8A_6 H8A_6 120.0
C7A_6 C8A_6 H8A_6 120.0
C8A_6 C9A_6 C4A_6 120.0
C8A_6 C9A_6 H9A_6 120.0
C4A_6 C9A_6 H9A_6 120.0
C11A_6 C10A_6 C15A_6 120.0
C11A_6 C10A_6 C1A_6 121.1(3)
C15A_6 C10A_6 C1A_6 118.9(3)
C10A_6 C11A_6 C12A_6 120.0
C10A_6 C11A_6 H11A_6 120.0
C12A_6 C11A_6 H11A_6 120.0
C13A_6 C12A_6 C11A_6 120.0
C13A_6 C12A_6 H12A_6 120.0
C11A_6 C12A_6 H12A_6 120.0
C12A_6 C13A_6 C14A_6 120.0
C12A_6 C13A_6 H13A_6 120.0
C14A_6 C13A_6 H13A_6 120.0
C15A_6 C14A_6 C13A_6 120.0
C15A_6 C14A_6 H14A_6 120.0
C13A_6 C14A_6 H14A_6 120.0
C14A_6 C15A_6 C10A_6 120.0
C14A_6 C15A_6 H15A_6 120.0
C10A_6 C15A_6 H15A_6 120.0
C3A_6 O3A_6 EuA_1 134.0(3)
C1B_6 O1B_6 EuB_1 116.3(11)
O1B_6 C1B_6 C2B_6 129(2)
O1B_6 C1B_6 C10B_6 111.6(17)
C2B_6 C1B_6 C10B_6 118.9(18)
C1B_6 C2B_6 C3B_6 125(2)
C1B_6 C2B_6 H2B_6 117.3
C3B_6 C2B_6 H2B_6 117.3
O3B_6 C3B_6 C2B_6 118.2(18)
O3B_6 C3B_6 C4B_6 119.0(18)
C2B_6 C3B_6 C4B_6 122.6(18)
C3B_6 O3B_6 EuB_1 123.1(15)
C5B_6 C4B_6 C9B_6 120.0
C5B_6 C4B_6 C3B_6 121.4(18)
C9B_6 C4B_6 C3B_6 118.6(18)
C6B_6 C5B_6 C4B_6 120.0
C6B_6 C5B_6 H5B_6 120.0
C4B_6 C5B_6 H5B_6 120.0
C7B_6 C6B_6 C5B_6 120.0
C7B_6 C6B_6 H6B_6 120.0
C5B_6 C6B_6 H6B_6 120.0
C6B_6 C7B_6 C8B_6 120.0
C6B_6 C7B_6 H7B_6 120.0
C8B_6 C7B_6 H7B_6 120.0
C9B_6 C8B_6 C7B_6 120.0
C9B_6 C8B_6 H8B_6 120.0
C7B_6 C8B_6 H8B_6 120.0
C8B_6 C9B_6 C4B_6 120.0
C8B_6 C9B_6 H9B_6 120.0
C4B_6 C9B_6 H9B_6 120.0
C11B_6 C10B_6 C15B_6 120.0
C11B_6 C10B_6 C1B_6 120(2)
C15B_6 C10B_6 C1B_6 120(2)
C12B_6 C11B_6 C10B_6 120.0
C12B_6 C11B_6 H11B_6 120.0
C10B_6 C11B_6 H11B_6 120.0
C13B_6 C12B_6 C11B_6 120.0
C13B_6 C12B_6 H12B_6 120.0
C11B_6 C12B_6 H12B_6 120.0
C12B_6 C13B_6 C14B_6 120.0
C12B_6 C13B_6 H13B_6 120.0
C14B_6 C13B_6 H13B_6 120.0
C15B_6 C14B_6 C13B_6 120.0
C15B_6 C14B_6 H14B_6 120.0
C13B_6 C14B_6 H14B_6 120.0
C14B_6 C15B_6 C10B_6 120.0
C14B_6 C15B_6 H15B_6 120.0
C10B_6 C15B_6 H15B_6 120.0
C1_7 O1_7 EuB_1 136.1(3)
C1_7 O1_7 EuA_1 137.0(3)
O1_7 C1_7 C2_7 124.0(5)
O1_7 C1_7 C10_7 114.8(4)
C2_7 C1_7 C10_7 121.2(4)
C1_7 C2_7 C3_7 123.0(5)
C1_7 C2_7 H2_7 118.5
C3_7 C2_7 H2_7 118.5
O3_7 C3_7 C2_7 125.1(4)
O3_7 C3_7 C4_7 115.6(4)
C2_7 C3_7 C4_7 119.3(4)
C3_7 O3_7 EuB_1 134.5(3)
C3_7 O3_7 EuA_1 132.0(3)
C5_7 C4_7 C9_7 120.0
C5_7 C4_7 C3_7 122.5(3)
C9_7 C4_7 C3_7 117.4(3)
C6_7 C5_7 C4_7 120.0
C6_7 C5_7 H5_7 120.0
C4_7 C5_7 H5_7 120.0
C5_7 C6_7 C7_7 120.0
C5_7 C6_7 H6_7 120.0
C7_7 C6_7 H6_7 120.0
C8_7 C7_7 C6_7 120.0
C8_7 C7_7 H7_7 120.0
C6_7 C7_7 H7_7 120.0
C7_7 C8_7 C9_7 120.0
C7_7 C8_7 H8_7 120.0
C9_7 C8_7 H8_7 120.0
C8_7 C9_7 C4_7 120.0
C8_7 C9_7 H9_7 120.0
C4_7 C9_7 H9_7 120.0
C11_7 C10_7 C15_7 120.0
C11_7 C10_7 C1_7 123.3(3)
C15_7 C10_7 C1_7 116.6(3)
C10_7 C11_7 C12_7 120.0
C10_7 C11_7 H11_7 120.0
C12_7 C11_7 H11_7 120.0
C11_7 C12_7 C13_7 120.0
C11_7 C12_7 H12_7 120.0
C13_7 C12_7 H12_7 120.0
C12_7 C13_7 C14_7 120.0
C12_7 C13_7 H13_7 120.0
C14_7 C13_7 H13_7 120.0
C15_7 C14_7 C13_7 120.0
C15_7 C14_7 H14_7 120.0
C13_7 C14_7 H14_7 120.0
C14_7 C15_7 C10_7 120.0
C14_7 C15_7 H15_7 120.0
C10_7 C15_7 H15_7 120.0
C1_8 O1_8 EuB_1 134.3(3)
C1_8 O1_8 EuA_1 134.0(3)
O1_8 C1_8 C2_8 123.7(4)
O1_8 C1_8 C10_8 116.4(4)
C2_8 C1_8 C10_8 119.8(4)
O1_8 C1_8 EuB_1 29.1(2)
C2_8 C1_8 EuB_1 97.4(3)
C10_8 C1_8 EuB_1 140.1(3)
C1_8 C2_8 C3_8 123.2(4)
C1_8 C2_8 H2_8 118.4
C3_8 C2_8 H2_8 118.4
O3_8 C3_8 C2_8 125.0(4)
O3_8 C3_8 C4_8 117.1(4)
C2_8 C3_8 C4_8 117.8(4)
O3_8 C3_8 EuB_1 30.7(2)
C2_8 C3_8 EuB_1 94.3(3)
C4_8 C3_8 EuB_1 147.8(3)
C3_8 O3_8 EuB_1 132.9(3)
C3_8 O3_8 EuA_1 136.9(3)
C5_8 C4_8 C9_8 120.0
C5_8 C4_8 C3_8 121.6(3)
C9_8 C4_8 C3_8 118.4(3)
C4_8 C5_8 C6_8 120.0
C4_8 C5_8 H5_8 120.0
C6_8 C5_8 H5_8 120.0
C7_8 C6_8 C5_8 120.0
C7_8 C6_8 H6_8 120.0
C5_8 C6_8 H6_8 120.0
C6_8 C7_8 C8_8 120.0
C6_8 C7_8 H7_8 120.0
C8_8 C7_8 H7_8 120.0
C9_8 C8_8 C7_8 120.0
C9_8 C8_8 H8_8 120.0
C7_8 C8_8 H8_8 120.0
C8_8 C9_8 C4_8 120.0
C8_8 C9_8 H9_8 120.0
C4_8 C9_8 H9_8 120.0
C11_8 C10_8 C15_8 120.0
C11_8 C10_8 C1_8 122.7(3)
C15_8 C10_8 C1_8 117.0(3)
C12_8 C11_8 C10_8 120.0
C12_8 C11_8 H11_8 120.0
C10_8 C11_8 H11_8 120.0
C11_8 C12_8 C13_8 120.0
C11_8 C12_8 H12_8 120.0
C13_8 C12_8 H12_8 120.0
C14_8 C13_8 C12_8 120.0
C14_8 C13_8 H13_8 120.0
C12_8 C13_8 H13_8 120.0
C13_8 C14_8 C15_8 120.0
C13_8 C14_8 H14_8 120.0
C15_8 C14_8 H14_8 120.0
C14_8 C15_8 C10_8 120.0
C14_8 C15_8 H15_8 120.0
C10_8 C15_8 H15_8 120.0
C1A_9 O1A_9 EuA_2 130.3(3)
O1A_9 C1A_9 C2A_9 124.3(5)
O1A_9 C1A_9 C10A_9 116.8(4)
C2A_9 C1A_9 C10A_9 118.8(5)
C3A_9 C2A_9 C1A_9 123.3(5)
C3A_9 C2A_9 H2A_9 118.4
C1A_9 C2A_9 H2A_9 118.4
O3A_9 C3A_9 C2A_9 124.9(5)
O3A_9 C3A_9 C4A_9 115.1(5)
C2A_9 C3A_9 C4A_9 119.9(5)
C3A_9 O3A_9 EuA_2 130.6(4)
C5A_9 C4A_9 C9A_9 120.0
C5A_9 C4A_9 C3A_9 122.2(4)
C9A_9 C4A_9 C3A_9 117.8(4)
C4A_9 C5A_9 C6A_9 120.0
C4A_9 C5A_9 H5A_9 120.0
C6A_9 C5A_9 H5A_9 120.0
C7A_9 C6A_9 C5A_9 120.0
C7A_9 C6A_9 H6A_9 120.0
C5A_9 C6A_9 H6A_9 120.0
C8A_9 C7A_9 C6A_9 120.0
C8A_9 C7A_9 H7A_9 120.0
C6A_9 C7A_9 H7A_9 120.0
C7A_9 C8A_9 C9A_9 120.0
C7A_9 C8A_9 H8A_9 120.0
C9A_9 C8A_9 H8A_9 120.0
C8A_9 C9A_9 C4A_9 120.0
C8A_9 C9A_9 H9A_9 120.0
C4A_9 C9A_9 H9A_9 120.0
C11A_9 C10A_9 C15A_9 120.0
C11A_9 C10A_9 C1A_9 117.0(3)
C15A_9 C10A_9 C1A_9 123.0(3)
C10A_9 C11A_9 C12A_9 120.0
C10A_9 C11A_9 H11A_9 120.0
C12A_9 C11A_9 H11A_9 120.0
C13A_9 C12A_9 C11A_9 120.0
C13A_9 C12A_9 H12A_9 120.0
C11A_9 C12A_9 H12A_9 120.0
C12A_9 C13A_9 C14A_9 120.0
C12A_9 C13A_9 H13A_9 120.0
C14A_9 C13A_9 H13A_9 120.0
C13A_9 C14A_9 C15A_9 120.0
C13A_9 C14A_9 H14A_9 120.0
C15A_9 C14A_9 H14A_9 120.0
C14A_9 C15A_9 C10A_9 120.0
C14A_9 C15A_9 H15A_9 120.0
C10A_9 C15A_9 H15A_9 120.0
C1B_9 O1B_9 EuB_2 126.8(19)
O1B_9 C1B_9 C2B_9 125(2)
O1B_9 C1B_9 C10B_9 116(2)
C2B_9 C1B_9 C10B_9 118.5(19)
C3B_9 C2B_9 C1B_9 126(2)
C3B_9 C2B_9 H2B_9 117.2
C1B_9 C2B_9 H2B_9 117.2
O3B_9 C3B_9 C2B_9 124(2)
O3B_9 C3B_9 C4B_9 115(2)
C2B_9 C3B_9 C4B_9 120(2)
C3B_9 O3B_9 EuB_2 131(2)
C5B_9 C4B_9 C9B_9 120.0
C5B_9 C4B_9 C3B_9 126(2)
C9B_9 C4B_9 C3B_9 114(2)
C4B_9 C5B_9 C6B_9 120.0
C4B_9 C5B_9 H5B_9 120.0
C6B_9 C5B_9 H5B_9 120.0
C7B_9 C6B_9 C5B_9 120.0
C7B_9 C6B_9 H6B_9 120.0
C5B_9 C6B_9 H6B_9 120.0
C6B_9 C7B_9 C8B_9 120.0
C6B_9 C7B_9 H7B_9 120.0
C8B_9 C7B_9 H7B_9 120.0
C9B_9 C8B_9 C7B_9 120.0
C9B_9 C8B_9 H8B_9 120.0
C7B_9 C8B_9 H8B_9 120.0
C8B_9 C9B_9 C4B_9 120.0
C8B_9 C9B_9 H9B_9 120.0
C4B_9 C9B_9 H9B_9 120.0
C11B_9 C10B_9 C15B_9 120.0
C11B_9 C10B_9 C1B_9 117(2)
C15B_9 C10B_9 C1B_9 123(2)
C12B_9 C11B_9 C10B_9 120.0
C12B_9 C11B_9 H11B_9 120.0
C10B_9 C11B_9 H11B_9 120.0
C13B_9 C12B_9 C11B_9 120.0
C13B_9 C12B_9 H12B_9 120.0
C11B_9 C12B_9 H12B_9 120.0
C12B_9 C13B_9 C14B_9 120.0
C12B_9 C13B_9 H13B_9 120.0
C14B_9 C13B_9 H13B_9 120.0
C13B_9 C14B_9 C15B_9 120.0
C13B_9 C14B_9 H14B_9 120.0
C15B_9 C14B_9 H14B_9 120.0
C14B_9 C15B_9 C10B_9 120.0
C14B_9 C15B_9 H15B_9 120.0
C10B_9 C15B_9 H15B_9 120.0
C1A_10 O1A_10 EuA_2 134.6(3)
O1A_10 C1A_10 C2A_10 124.7(5)
O1A_10 C1A_10 C10A_10 114.2(4)
C2A_10 C1A_10 C10A_10 121.1(4)
C3A_10 C2A_10 C1A_10 122.9(5)
C3A_10 C2A_10 H2A_10 118.6
C1A_10 C2A_10 H2A_10 118.6
O3A_10 C3A_10 C2A_10 124.4(5)
O3A_10 C3A_10 C4A_10 116.1(4)
C2A_10 C3A_10 C4A_10 119.5(4)
C3A_10 O3A_10 EuA_2 131.3(3)
C5A_10 C4A_10 C9A_10 120.0
C5A_10 C4A_10 C3A_10 123.1(3)
C9A_10 C4A_10 C3A_10 116.9(3)
C4A_10 C5A_10 C6A_10 120.0
C4A_10 C5A_10 H5A_10 120.0
C6A_10 C5A_10 H5A_10 120.0
C5A_10 C6A_10 C7A_10 120.0
C5A_10 C6A_10 H6A_10 120.0
C7A_10 C6A_10 H6A_10 120.0
C6A_10 C7A_10 C8A_10 120.0
C6A_10 C7A_10 H7A_10 120.0
C8A_10 C7A_10 H7A_10 120.0
C9A_10 C8A_10 C7A_10 120.0
C9A_10 C8A_10 H8A_10 120.0
C7A_10 C8A_10 H8A_10 120.0
C8A_10 C9A_10 C4A_10 120.0
C8A_10 C9A_10 H9A_10 120.0
C4A_10 C9A_10 H9A_10 120.0
C11A_10 C10A_10 C15A_10 120.0
C11A_10 C10A_10 C1A_10 123.0(3)
C15A_10 C10A_10 C1A_10 117.0(3)
C12A_10 C11A_10 C10A_10 120.0
C12A_10 C11A_10 H11A_10 120.0
C10A_10 C11A_10 H11A_10 120.0
C13A_10 C12A_10 C11A_10 120.0
C13A_10 C12A_10 H12A_10 120.0
C11A_10 C12A_10 H12A_10 120.0
C12A_10 C13A_10 C14A_10 120.0
C12A_10 C13A_10 H13A_10 120.0
C14A_10 C13A_10 H13A_10 120.0
C13A_10 C14A_10 C15A_10 120.0
C13A_10 C14A_10 H14A_10 120.0
C15A_10 C14A_10 H14A_10 120.0
C14A_10 C15A_10 C10A_10 120.0
C14A_10 C15A_10 H15A_10 120.0
C10A_10 C15A_10 H15A_10 120.0
C1B_10 O1B_10 EuB_2 138.4(18)
O1B_10 C1B_10 C2B_10 125(2)
O1B_10 C1B_10 C10B_10 114.5(19)
C2B_10 C1B_10 C10B_10 120.8(19)
C1B_10 C2B_10 C3B_10 121(2)
C1B_10 C2B_10 H2B_10 119.4
C3B_10 C2B_10 H2B_10 119.4
O3B_10 C3B_10 C2B_10 125(2)
O3B_10 C3B_10 C4B_10 116(2)
C2B_10 C3B_10 C4B_10 119.1(19)
C3B_10 O3B_10 EuB_2 135(2)
C5B_10 C4B_10 C9B_10 120.0
C5B_10 C4B_10 C3B_10 121(2)
C9B_10 C4B_10 C3B_10 119(2)
C6B_10 C5B_10 C4B_10 120.0
C6B_10 C5B_10 H5B_10 120.0
C4B_10 C5B_10 H5B_10 120.0
C5B_10 C6B_10 C7B_10 120.0
C5B_10 C6B_10 H6B_10 120.0
C7B_10 C6B_10 H6B_10 120.0
C6B_10 C7B_10 C8B_10 120.0
C6B_10 C7B_10 H7B_10 120.0
C8B_10 C7B_10 H7B_10 120.0
C9B_10 C8B_10 C7B_10 120.0
C9B_10 C8B_10 H8B_10 120.0
C7B_10 C8B_10 H8B_10 120.0
C8B_10 C9B_10 C4B_10 120.0
C8B_10 C9B_10 H9B_10 120.0
C4B_10 C9B_10 H9B_10 120.0
C11B_10 C10B_10 C15B_10 120.0
C11B_10 C10B_10 C1B_10 124.3(19)
C15B_10 C10B_10 C1B_10 115.7(19)
C10B_10 C11B_10 C12B_10 120.0
C10B_10 C11B_10 H11B_10 120.0
C12B_10 C11B_10 H11B_10 120.0
C11B_10 C12B_10 C13B_10 120.0
C11B_10 C12B_10 H12B_10 120.0
C13B_10 C12B_10 H12B_10 120.0
C14B_10 C13B_10 C12B_10 120.0
C14B_10 C13B_10 H13B_10 120.0
C12B_10 C13B_10 H13B_10 120.0
C13B_10 C14B_10 C15B_10 120.0
C13B_10 C14B_10 H14B_10 120.0
C15B_10 C14B_10 H14B_10 120.0
C14B_10 C15B_10 C10B_10 120.0
C14B_10 C15B_10 H15B_10 120.0
C10B_10 C15B_10 H15B_10 120.0
C1A_11 O1A_11 EuA_2 128.2(3)
O1A_11 C1A_11 C2A_11 124.1(5)
O1A_11 C1A_11 C10A_11 115.7(4)
C2A_11 C1A_11 C10A_11 120.0(4)
C1A_11 C2A_11 C3A_11 122.7(5)
C1A_11 C2A_11 H2A_11 118.6
C3A_11 C2A_11 H2A_11 118.6
O3A_11 C3A_11 C2A_11 124.4(5)
O3A_11 C3A_11 C4A_11 115.7(5)
C2A_11 C3A_11 C4A_11 119.9(5)
C3A_11 O3A_11 EuA_2 134.6(4)
C5A_11 C4A_11 C9A_11 120.0
C5A_11 C4A_11 C3A_11 122.9(4)
C9A_11 C4A_11 C3A_11 117.1(4)
C4A_11 C5A_11 C6A_11 120.0
C4A_11 C5A_11 H5A_11 120.0
C6A_11 C5A_11 H5A_11 120.0
C5A_11 C6A_11 C7A_11 120.0
C5A_11 C6A_11 H6A_11 120.0
C7A_11 C6A_11 H6A_11 120.0
C8A_11 C7A_11 C6A_11 120.0
C8A_11 C7A_11 H7A_11 120.0
C6A_11 C7A_11 H7A_11 120.0
C9A_11 C8A_11 C7A_11 120.0
C9A_11 C8A_11 H8A_11 120.0
C7A_11 C8A_11 H8A_11 120.0
C8A_11 C9A_11 C4A_11 120.0
C8A_11 C9A_11 H9A_11 120.0
C4A_11 C9A_11 H9A_11 120.0
C11A_11 C10A_11 C15A_11 120.0
C11A_11 C10A_11 C1A_11 122.8(3)
C15A_11 C10A_11 C1A_11 117.2(3)
C10A_11 C11A_11 C12A_11 120.0
C10A_11 C11A_11 H11A_11 120.0
C12A_11 C11A_11 H11A_11 120.0
C13A_11 C12A_11 C11A_11 120.0
C13A_11 C12A_11 H12A_11 120.0
C11A_11 C12A_11 H12A_11 120.0
C14A_11 C13A_11 C12A_11 120.0
C14A_11 C13A_11 H13A_11 120.0
C12A_11 C13A_11 H13A_11 120.0
C13A_11 C14A_11 C15A_11 120.0
C13A_11 C14A_11 H14A_11 120.0
C15A_11 C14A_11 H14A_11 120.0
C14A_11 C15A_11 C10A_11 120.0
C14A_11 C15A_11 H15A_11 120.0
C10A_11 C15A_11 H15A_11 120.0
C1B_11 O1B_11 EuB_2 132.0(19)
O1B_11 C1B_11 C2B_11 124(2)
O1B_11 C1B_11 C10B_11 117.3(19)
C2B_11 C1B_11 C10B_11 118.0(18)
C1B_11 C2B_11 C3B_11 120.5(19)
C1B_11 C2B_11 H2B_11 119.8
C3B_11 C2B_11 H2B_11 119.8
O3B_11 C3B_11 C2B_11 125(2)
O3B_11 C3B_11 C4B_11 116(2)
C2B_11 C3B_11 C4B_11 119(2)
C3B_11 O3B_11 EuB_2 132(2)
C5B_11 C4B_11 C9B_11 120.0
C5B_11 C4B_11 C3B_11 123(2)
C9B_11 C4B_11 C3B_11 117(2)
C6B_11 C5B_11 C4B_11 120.0
C6B_11 C5B_11 H5B_11 120.0
C4B_11 C5B_11 H5B_11 120.0
C5B_11 C6B_11 C7B_11 120.0
C5B_11 C6B_11 H6B_11 120.0
C7B_11 C6B_11 H6B_11 120.0
C8B_11 C7B_11 C6B_11 120.0
C8B_11 C7B_11 H7B_11 120.0
C6B_11 C7B_11 H7B_11 120.0
C7B_11 C8B_11 C9B_11 120.0
C7B_11 C8B_11 H8B_11 120.0
C9B_11 C8B_11 H8B_11 120.0
C8B_11 C9B_11 C4B_11 120.0
C8B_11 C9B_11 H9B_11 120.0
C4B_11 C9B_11 H9B_11 120.0
C11B_11 C10B_11 C15B_11 120.0
C11B_11 C10B_11 C1B_11 121.4(17)
C15B_11 C10B_11 C1B_11 118.6(17)
C10B_11 C11B_11 C12B_11 120.0
C10B_11 C11B_11 H11B_11 120.0
C12B_11 C11B_11 H11B_11 120.0
C13B_11 C12B_11 C11B_11 120.0
C13B_11 C12B_11 H12B_11 120.0
C11B_11 C12B_11 H12B_11 120.0
C14B_11 C13B_11 C12B_11 120.0
C14B_11 C13B_11 H13B_11 120.0
C12B_11 C13B_11 H13B_11 120.0
C13B_11 C14B_11 C15B_11 120.0
C13B_11 C14B_11 H14B_11 120.0
C15B_11 C14B_11 H14B_11 120.0
C14B_11 C15B_11 C10B_11 120.0
C14B_11 C15B_11 H15B_11 120.0
C10B_11 C15B_11 H15B_11 120.0
C1A_12 O1A_12 EuA_2 134.3(3)
O1A_12 C1A_12 C2A_12 123.8(5)
O1A_12 C1A_12 C10A_12 116.0(5)
C2A_12 C1A_12 C10A_12 120.1(5)
C1A_12 C2A_12 C3A_12 122.7(5)
C1A_12 C2A_12 H2A_12 118.7
C3A_12 C2A_12 H2A_12 118.7
O3A_12 C3A_12 C2A_12 125.1(5)
O3A_12 C3A_12 C4A_12 116.6(4)
C2A_12 C3A_12 C4A_12 118.3(4)
C3A_12 O3A_12 EuA_2 136.0(3)
C5A_12 C4A_12 C9A_12 120.0
C5A_12 C4A_12 C3A_12 119.3(3)
C9A_12 C4A_12 C3A_12 120.7(3)
C4A_12 C5A_12 C6A_12 120.0
C4A_12 C5A_12 H5A_12 120.0
C6A_12 C5A_12 H5A_12 120.0
C7A_12 C6A_12 C5A_12 120.0
C7A_12 C6A_12 H6A_12 120.0
C5A_12 C6A_12 H6A_12 120.0
C8A_12 C7A_12 C6A_12 120.0
C8A_12 C7A_12 H7A_12 120.0
C6A_12 C7A_12 H7A_12 120.0
C7A_12 C8A_12 C9A_12 120.0
C7A_12 C8A_12 H8A_12 120.0
C9A_12 C8A_12 H8A_12 120.0
C8A_12 C9A_12 C4A_12 120.0
C8A_12 C9A_12 H9A_12 120.0
C4A_12 C9A_12 H9A_12 120.0
C11A_12 C10A_12 C15A_12 120.0
C11A_12 C10A_12 C1A_12 117.3(3)
C15A_12 C10A_12 C1A_12 122.7(3)
C12A_12 C11A_12 C10A_12 120.0
C12A_12 C11A_12 H11A_12 120.0
C10A_12 C11A_12 H11A_12 120.0
C13A_12 C12A_12 C11A_12 120.0
C13A_12 C12A_12 H12A_12 120.0
C11A_12 C12A_12 H12A_12 120.0
C12A_12 C13A_12 C14A_12 120.0
C12A_12 C13A_12 H13A_12 120.0
C14A_12 C13A_12 H13A_12 120.0
C15A_12 C14A_12 C13A_12 120.0
C15A_12 C14A_12 H14A_12 120.0
C13A_12 C14A_12 H14A_12 120.0
C14A_12 C15A_12 C10A_12 120.0
C14A_12 C15A_12 H15A_12 120.0
C10A_12 C15A_12 H15A_12 120.0
C1B_12 O1B_12 EuB_2 135(2)
O1B_12 C1B_12 C2B_12 124(2)
O1B_12 C1B_12 C10B_12 115(2)
C2B_12 C1B_12 C10B_12 120.4(19)
C1B_12 C2B_12 C3B_12 122(2)
C1B_12 C2B_12 H2B_12 118.8
C3B_12 C2B_12 H2B_12 118.8
O3B_12 C3B_12 C2B_12 127(2)
O3B_12 C3B_12 C4B_12 114.4(18)
C2B_12 C3B_12 C4B_12 118.1(17)
C3B_12 O3B_12 EuB_2 133.6(18)
C5B_12 C4B_12 C9B_12 120.0
C5B_12 C4B_12 C3B_12 121.1(19)
C9B_12 C4B_12 C3B_12 118.9(19)
C4B_12 C5B_12 C6B_12 120.0
C4B_12 C5B_12 H5B_12 120.0
C6B_12 C5B_12 H5B_12 120.0
C7B_12 C6B_12 C5B_12 120.0
C7B_12 C6B_12 H6B_12 120.0
C5B_12 C6B_12 H6B_12 120.0
C6B_12 C7B_12 C8B_12 120.0
C6B_12 C7B_12 H7B_12 120.0
C8B_12 C7B_12 H7B_12 120.0
C9B_12 C8B_12 C7B_12 120.0
C9B_12 C8B_12 H8B_12 120.0
C7B_12 C8B_12 H8B_12 120.0
C8B_12 C9B_12 C4B_12 120.0
C8B_12 C9B_12 H9B_12 120.0
C4B_12 C9B_12 H9B_12 120.0
C11B_12 C10B_12 C15B_12 120.0
C11B_12 C10B_12 C1B_12 117(2)
C15B_12 C10B_12 C1B_12 123(2)
C10B_12 C11B_12 C12B_12 120.0
C10B_12 C11B_12 H11B_12 120.0
C12B_12 C11B_12 H11B_12 120.0
C13B_12 C12B_12 C11B_12 120.0
C13B_12 C12B_12 H12B_12 120.0
C11B_12 C12B_12 H12B_12 120.0
C12B_12 C13B_12 C14B_12 120.0
C12B_12 C13B_12 H13B_12 120.0
C14B_12 C13B_12 H13B_12 120.0
C15B_12 C14B_12 C13B_12 120.0
C15B_12 C14B_12 H14B_12 120.0
C13B_12 C14B_12 H14B_12 120.0
C14B_12 C15B_12 C10B_12 120.0
C14B_12 C15B_12 H15B_12 120.0
C10B_12 C15B_12 H15B_12 120.0

loop_
_geom_bond_atom_site_label_1
_geom_bond_atom_site_label_2
_geom_bond_distance
EuA_1 O1_7 2.342(3)
EuA_1 O3A_6 2.356(3)
EuA_1 O1_5 2.372(3)
EuA_1 O3_5 2.374(3)
EuA_1 O1_8 2.423(3)
EuA_1 O3_7 2.425(3)
EuA_1 O1A_6 2.428(3)
EuA_1 O3_8 2.439(3)
EuB_1 O1_8 2.174(4)
EuB_1 O3_7 2.253(4)
EuB_1 O1_7 2.263(4)
EuB_1 O3_8 2.271(5)
EuB_1 O3B_6 2.496(5)
EuB_1 O3_5 2.517(4)
EuB_1 O1_5 2.611(4)
EuB_1 O1B_6 2.666(4)
EuB_1 C1_8 3.195(5)
EuB_1 C3_8 3.257(6)
EuA_2 O1A_10 2.341(4)
EuA_2 O3A_9 2.360(5)
EuA_2 O1A_12 2.380(4)
EuA_2 O3A_11 2.387(4)
EuA_2 O1A_11 2.397(4)
EuA_2 O3A_12 2.416(4)
EuA_2 O3A_10 2.418(4)
EuA_2 O1A_9 2.418(4)
EuB_2 O1B_10 2.31(2)
EuB_2 O3B_9 2.32(3)
EuB_2 O1B_11 2.37(3)
EuB_2 O3B_11 2.37(3)
EuB_2 O3B_10 2.42(3)
EuB_2 O1B_9 2.41(3)
EuB_2 O1B_12 2.42(3)
EuB_2 O3B_12 2.46(2)
C2BA_3 C1B_3 1.535(7)
C2BA_3 C3BA_3 1.563(11)
C2BA_3 H2B1_3 0.9900
C2BA_3 H2B2_3 0.9900
C3BA_3 C4BA_3 1.526(13)
C3BA_3 H3B1_3 0.9900
C3BA_3 H3B2_3 0.9900
C4BA_3 C5BA_3 1.543(15)
C4BA_3 H4B1_3 0.9900
C4BA_3 H4B2_3 0.9900
C5BA_3 C6BA_3 1.549(14)
C5BA_3 H5B1_3 0.9900
C5BA_3 H5B2_3 0.9900
C6BA_3 C7BA_3 1.513(16)
C6BA_3 H6B1_3 0.9900
C6BA_3 H6B2_3 0.9900
C7BA_3 C8BA_3 1.504(16)
C7BA_3 H7B1_3 0.9900
C7BA_3 H7B2_3 0.9900
C8BA_3 H8B1_3 0.9800
C8BA_3 H8B2_3 0.9800
C8BA_3 H8B3_3 0.9800
C2BB_3 C1B_3 1.535(7)
C2BB_3 C3BB_3 1.58(3)
C2BB_3 H2B3_3 0.9900
C2BB_3 H2B4_3 0.9900
C3BB_3 C4BB_3 1.55(5)
C3BB_3 H3B3_3 0.9900
C3BB_3 H3B4_3 0.9900
C4BB_3 C5BB_3 1.52(4)
C4BB_3 H4B3_3 0.9900
C4BB_3 H4B4_3 0.9900
C5BB_3 C6BB_3 1.61(5)
C5BB_3 H5B3_3 0.9900
C5BB_3 H5B4_3 0.9900
C6BB_3 C7BB_3 1.33(5)
C6BB_3 H6B3_3 0.9900
C6BB_3 H6B4_3 0.9900
C7BB_3 C8BB_3 1.51(5)
C7BB_3 H7B3_3 0.9900
C7BB_3 H7B4_3 0.9900
C8BB_3 H8B4_3 0.9800
C8BB_3 H8B5_3 0.9800
C8BB_3 H8B6_3 0.9800
C2BC_3 C3BC_3 1.41(7)
C2BC_3 C1B_3 1.535(7)
C2BC_3 H2B5_3 0.9900
C2BC_3 H2B6_3 0.9900
C3BC_3 C4BC_3 1.64(10)
C3BC_3 H3B5_3 0.9900
C3BC_3 H3B6_3 0.9900
C4BC_3 C5BC_3 1.49(10)
C4BC_3 H4B5_3 0.9900
C4BC_3 H4B6_3 0.9900
C5BC_3 C6BC_3 1.53(9)
C5BC_3 H5B5_3 0.9900
C5BC_3 H5B6_3 0.9900
C6BC_3 C7BC_3 1.53(9)
C6BC_3 H6B5_3 0.9900
C6BC_3 H6B6_3 0.9900
C7BC_3 C8BC_3 1.39(9)
C7BC_3 H7B5_3 0.9900
C7BC_3 H7B6_3 0.9900
C8BC_3 H8B7_3 0.9800
C8BC_3 H8B8_3 0.9800
C8BC_3 H8B9_3 0.9800
P_3 CME_3 1.794(5)
P_3 C1B_3 1.796(5)
P_3 C1A_3 1.805(5)
P_3 C1C_3 1.806(5)
CME_3 HME1_3 0.9800
CME_3 HME2_3 0.9800
CME_3 HME3_3 0.9800
C1A_3 C2A_3 1.530(7)
C1A_3 H1A1_3 0.9900
C1A_3 H1A2_3 0.9900
C2A_3 C3A_3 1.539(7)
C2A_3 H2A1_3 0.9900
C2A_3 H2A2_3 0.9900
C3A_3 C4A_3 1.535(7)
C3A_3 H3A1_3 0.9900
C3A_3 H3A2_3 0.9900
C4A_3 C5A_3 1.535(8)
C4A_3 H4A1_3 0.9900
C4A_3 H4A2_3 0.9900
C5A_3 C6A_3 1.522(8)
C5A_3 H5A1_3 0.9900
C5A_3 H5A2_3 0.9900
C6A_3 C7A_3 1.534(8)
C6A_3 H6A1_3 0.9900
C6A_3 H6A2_3 0.9900
C7A_3 C8A_3 1.536(9)
C7A_3 H7A1_3 0.9900
C7A_3 H7A2_3 0.9900
C8A_3 H8A1_3 0.9800
C8A_3 H8A2_3 0.9800
C8A_3 H8A3_3 0.9800
C1B_3 H1B1_3 0.9900
C1B_3 H1B2_3 0.9900
C1C_3 C2C_3 1.532(7)
C1C_3 H1C1_3 0.9900
C1C_3 H1C2_3 0.9900
C2C_3 C3C_3 1.534(7)
C2C_3 H2C1_3 0.9900
C2C_3 H2C2_3 0.9900
C3C_3 C4C_3 1.521(8)
C3C_3 H3C1_3 0.9900
C3C_3 H3C2_3 0.9900
C4C_3 C5C_3 1.562(8)
C4C_3 H4C1_3 0.9900
C4C_3 H4C2_3 0.9900
C5C_3 C6C_3 1.516(9)
C5C_3 H5C1_3 0.9900
C5C_3 H5C2_3 0.9900
C6C_3 C7C_3 1.575(11)
C6C_3 H6C1_3 0.9900
C6C_3 H6C2_3 0.9900
C7C_3 C8C_3 1.425(13)
C7C_3 H7C1_3 0.9900
C7C_3 H7C2_3 0.9900
C8C_3 H8C1_3 0.9800
C8C_3 H8C2_3 0.9800
C8C_3 H8C3_3 0.9800
PA_4 CMEA_4 1.792(7)
PA_4 C1CA_4 1.794(6)
PA_4 C1AA_4 1.795(5)
PA_4 C1BA_4 1.796(7)
CMEA_4 HME1_4 0.9800
CMEA_4 HME2_4 0.9800
CMEA_4 HME3_4 0.9800
C1AA_4 C2AA_4 1.514(8)
C1AA_4 H1A1_4 0.9900
C1AA_4 H1A2_4 0.9900
C2AA_4 C3AA_4 1.533(8)
C2AA_4 H2A1_4 0.9900
C2AA_4 H2A2_4 0.9900
C3AA_4 C4AA_4 1.516(9)
C3AA_4 H3A1_4 0.9900
C3AA_4 H3A2_4 0.9900
C4AA_4 C5AA_4 1.533(9)
C4AA_4 H4A1_4 0.9900
C4AA_4 H4A2_4 0.9900
C5AA_4 C6AA_4 1.508(9)
C5AA_4 H5A1_4 0.9900
C5AA_4 H5A2_4 0.9900
C6AA_4 C7AA_4 1.544(10)
C6AA_4 H6A1_4 0.9900
C6AA_4 H6A2_4 0.9900
C7AA_4 C8AA_4 1.483(10)
C7AA_4 H7A1_4 0.9900
C7AA_4 H7A2_4 0.9900
C8AA_4 H8A1_4 0.9800
C8AA_4 H8A2_4 0.9800
C8AA_4 H8A3_4 0.9800
C1BA_4 C2BA_4 1.528(9)
C1BA_4 H1B1_4 0.9900
C1BA_4 H1B2_4 0.9900
C2BA_4 C3BA_4 1.552(9)
C2BA_4 H2B1_4 0.9900
C2BA_4 H2B2_4 0.9900
C5BA_4 C6BA_4 1.65(3)
C5BA_4 C4BA_4 1.63(2)
C5BA_4 H5B1_4 0.9900
C5BA_4 H5B2_4 0.9900
C6BA_4 C7BA_4 1.37(2)
C6BA_4 H6B1_4 0.9900
C6BA_4 H6B2_4 0.9900
C7BA_4 C8BA_4 1.574(19)
C7BA_4 H7B1_4 0.9900
C7BA_4 H7B2_4 0.9900
C1CA_4 C2CA_4 1.538(8)
C1CA_4 H1C1_4 0.9900
C1CA_4 H1C2_4 0.9900
C2CA_4 C3CA_4 1.541(8)
C2CA_4 H2C1_4 0.9900
C2CA_4 H2C2_4 0.9900
C3CA_4 C4CA_4 1.539(9)
C3CA_4 H3C1_4 0.9900
C3CA_4 H3C2_4 0.9900
C4CA_4 C5CA_4 1.532(8)
C4CA_4 H4C1_4 0.9900
C4CA_4 H4C2_4 0.9900
C5CA_4 C6CA_4 1.527(10)
C5CA_4 H5C1_4 0.9900
C5CA_4 H5C2_4 0.9900
C6CA_4 C7CA_4 1.537(9)
C6CA_4 H6C1_4 0.9900
C6CA_4 H6C2_4 0.9900
C7CA_4 C8CA_4 1.517(13)
C7CA_4 H7C1_4 0.9900
C7CA_4 H7C2_4 0.9900
C8CA_4 H8C1_4 0.9800
C8CA_4 H8C2_4 0.9800
C8CA_4 H8C3_4 0.9800
C8BA_4 H8B1_4 0.9800
C8BA_4 H8B2_4 0.9800
C8BA_4 H8B3_4 0.9800
C3BA_4 C4BA_4 1.505(11)
C3BA_4 H3B1_4 0.9900
C3BA_4 H3B2_4 0.9900
C4BA_4 H4B1_4 0.9900
C4BA_4 H4B2_4 0.9900
PB_4 C1BB_4 1.71(5)
PB_4 C1AB_4 1.75(4)
PB_4 C1CB_4 1.76(5)
PB_4 CMEB_4 1.80(5)
CMEB_4 HME4_4 0.9800
CMEB_4 HME5_4 0.9800
CMEB_4 HME6_4 0.9800
C1AB_4 C2AB_4 1.46(6)
C1AB_4 H1A3_4 0.9900
C1AB_4 H1A4_4 0.9900
C2AB_4 C3AB_4 1.51(6)
C2AB_4 H2A3_4 0.9900
C2AB_4 H2A4_4 0.9900
C3AB_4 C4AB_4 1.49(6)
C3AB_4 H3A3_4 0.9900
C3AB_4 H3A4_4 0.9900
C4AB_4 C5AB_4 1.58(7)
C4AB_4 H4A3_4 0.9900
C4AB_4 H4A4_4 0.9900
C5AB_4 C6AB_4 1.44(7)
C5AB_4 H5A3_4 0.9900
C5AB_4 H5A4_4 0.9900
C6AB_4 C7AB_4 1.70(7)
C6AB_4 H6A3_4 0.9900
C6AB_4 H6A4_4 0.9900
C7AB_4 C8AB_4 1.65(8)
C7AB_4 H7A3_4 0.9900
C7AB_4 H7A4_4 0.9900
C8AB_4 H8A4_4 0.9800
C8AB_4 H8A5_4 0.9800
C8AB_4 H8A6_4 0.9800
C1BB_4 C2BB_4 1.52(6)
C1BB_4 H1B3_4 0.9900
C1BB_4 H1B4_4 0.9900
C2BB_4 C3BB_4 1.25(5)
C2BB_4 H2B3_4 0.9900
C2BB_4 H2B4_4 0.9900
C3BB_4 C4BB_4 1.505(11)
C3BB_4 H3B3_4 0.9900
C3BB_4 H3B4_4 0.9900
C4BB_4 C5BB_4 1.39(3)
C4BB_4 H4B3_4 0.9900
C4BB_4 H4B4_4 0.9900
C5BB_4 C6BB_4 1.44(3)
C5BB_4 H5B3_4 0.9900
C5BB_4 H5B4_4 0.9900
C6BB_4 C7BB_4 1.582(16)
C6BB_4 H6B3_4 0.9900
C6BB_4 H6B4_4 0.9900
C7BB_4 C8BB_4 1.544(15)
C7BB_4 H7B3_4 0.9900
C7BB_4 H7B4_4 0.9900
C8BB_4 H8BA_4 0.9800
C8BB_4 H8BB_4 0.9800
C8BB_4 H8BC_4 0.9800
C1CB_4 C2CB_4 1.55(6)
C1CB_4 H1C3_4 0.9900
C1CB_4 H1C4_4 0.9900
C2CB_4 C3CB_4 1.58(6)
C2CB_4 H2C3_4 0.9900
C2CB_4 H2C4_4 0.9900
C3CB_4 C4CB_4 1.59(6)
C3CB_4 H3C3_4 0.9900
C3CB_4 H3C4_4 0.9900
C4CB_4 C5CB_4 1.51(6)
C4CB_4 H4C3_4 0.9900
C4CB_4 H4C4_4 0.9900
C5CB_4 C6CB_4 1.50(6)
C5CB_4 H5C3_4 0.9900
C5CB_4 H5C4_4 0.9900
C6CB_4 C7CB_4 1.57(7)
C6CB_4 H6C3_4 0.9900
C6CB_4 H6C4_4 0.9900
C7CB_4 C8CB_4 1.41(7)
C7CB_4 H7C3_4 0.9900
C7CB_4 H7C4_4 0.9900
C8CB_4 H8C4_4 0.9800
C8CB_4 H8C5_4 0.9800
C8CB_4 H8C6_4 0.9800
O1_5 C1_5 1.277(6)
C1_5 C2_5 1.390(7)
C1_5 C10_5 1.523(5)
C2_5 C3_5 1.415(7)
C2_5 H2_5 0.9500
C3_5 O3_5 1.257(6)
C3_5 C4_5 1.522(5)
C4_5 C5_5 1.3900
C4_5 C9_5 1.3900
C5_5 C6_5 1.3900
C5_5 H5_5 0.9500
C6_5 C7_5 1.3900
C6_5 H6_5 0.9500
C7_5 C8_5 1.3900
C7_5 H7_5 0.9500
C8_5 C9_5 1.3900
C8_5 H8_5 0.9500
C9_5 H9_5 0.9500
C10_5 C11_5 1.3900
C10_5 C15_5 1.3900
C11_5 C12_5 1.3900
C11_5 H11_5 0.9500
C12_5 C13_5 1.3900
C12_5 H12_5 0.9500
C13_5 C14_5 1.3900
C13_5 H13_5 0.9500
C14_5 C15_5 1.3900
C14_5 H14_5 0.9500
C15_5 H15_5 0.9500
O1A_6 C1A_6 1.266(7)
C1A_6 C2A_6 1.412(8)
C1A_6 C10A_6 1.522(7)
C2A_6 C3A_6 1.399(7)
C2A_6 H2A_6 0.9500
C3A_6 O3A_6 1.277(6)
C3A_6 C4A_6 1.524(6)
C4A_6 C5A_6 1.3900
C4A_6 C9A_6 1.3900
C5A_6 C6A_6 1.3900
C5A_6 H5A_6 0.9500
C6A_6 C7A_6 1.3900
C6A_6 H6A_6 0.9500
C7A_6 C8A_6 1.3900
C7A_6 H7A_6 0.9500
C8A_6 C9A_6 1.3900
C8A_6 H8A_6 0.9500
C9A_6 H9A_6 0.9500
C10A_6 C11A_6 1.3900
C10A_6 C15A_6 1.3900
C11A_6 C12A_6 1.3900
C11A_6 H11A_6 0.9500
C12A_6 C13A_6 1.3900
C12A_6 H12A_6 0.9500
C13A_6 C14A_6 1.3900
C13A_6 H13A_6 0.9500
C14A_6 C15A_6 1.3900
C14A_6 H14A_6 0.9500
C15A_6 H15A_6 0.9500
O1B_6 C1B_6 1.272(18)
C1B_6 C2B_6 1.411(18)
C1B_6 C10B_6 1.523(18)
C2B_6 C3B_6 1.410(18)
C2B_6 H2B_6 0.9500
C3B_6 O3B_6 1.264(18)
C3B_6 C4B_6 1.537(17)
C4B_6 C5B_6 1.3900
C4B_6 C9B_6 1.3900
C5B_6 C6B_6 1.3900
C5B_6 H5B_6 0.9500
C6B_6 C7B_6 1.3900
C6B_6 H6B_6 0.9500
C7B_6 C8B_6 1.3900
C7B_6 H7B_6 0.9500
C8B_6 C9B_6 1.3900
C8B_6 H8B_6 0.9500
C9B_6 H9B_6 0.9500
C10B_6 C11B_6 1.3900
C10B_6 C15B_6 1.3900
C11B_6 C12B_6 1.3900
C11B_6 H11B_6 0.9500
C12B_6 C13B_6 1.3900
C12B_6 H12B_6 0.9500
C13B_6 C14B_6 1.3900
C13B_6 H13B_6 0.9500
C14B_6 C15B_6 1.3900
C14B_6 H14B_6 0.9500
C15B_6 H15B_6 0.9500
O1_7 C1_7 1.264(6)
C1_7 C2_7 1.402(7)
C1_7 C10_7 1.520(5)
C2_7 C3_7 1.405(7)
C2_7 H2_7 0.9500
C3_7 O3_7 1.271(6)
C3_7 C4_7 1.529(5)
C4_7 C5_7 1.3900
C4_7 C9_7 1.3900
C5_7 C6_7 1.3900
C5_7 H5_7 0.9500
C6_7 C7_7 1.3900
C6_7 H6_7 0.9500
C7_7 C8_7 1.3900
C7_7 H7_7 0.9500
C8_7 C9_7 1.3900
C8_7 H8_7 0.9500
C9_7 H9_7 0.9500
C10_7 C11_7 1.3900
C10_7 C15_7 1.3900
C11_7 C12_7 1.3900
C11_7 H11_7 0.9500
C12_7 C13_7 1.3900
C12_7 H12_7 0.9500
C13_7 C14_7 1.3900
C13_7 H13_7 0.9500
C14_7 C15_7 1.3900
C14_7 H14_7 0.9500
C15_7 H15_7 0.9500
O1_8 C1_8 1.273(6)
C1_8 C2_8 1.396(7)
C1_8 C10_8 1.522(5)
C2_8 C3_8 1.417(6)
C2_8 H2_8 0.9500
C3_8 O3_8 1.254(6)
C3_8 C4_8 1.505(5)
C4_8 C5_8 1.3900
C4_8 C9_8 1.3900
C5_8 C6_8 1.3900
C5_8 H5_8 0.9500
C6_8 C7_8 1.3900
C6_8 H6_8 0.9500
C7_8 C8_8 1.3900
C7_8 H7_8 0.9500
C8_8 C9_8 1.3900
C8_8 H8_8 0.9500
C9_8 H9_8 0.9500
C10_8 C11_8 1.3900
C10_8 C15_8 1.3900
C11_8 C12_8 1.3900
C11_8 H11_8 0.9500
C12_8 C13_8 1.3900
C12_8 H12_8 0.9500
C13_8 C14_8 1.3900
C13_8 H13_8 0.9500
C14_8 C15_8 1.3900
C14_8 H14_8 0.9500
C15_8 H15_8 0.9500
O1A_9 C1A_9 1.269(6)
C1A_9 C2A_9 1.417(7)
C1A_9 C10A_9 1.527(6)
C2A_9 C3A_9 1.407(7)
C2A_9 H2A_9 0.9500
C3A_9 O3A_9 1.259(6)
C3A_9 C4A_9 1.515(6)
C4A_9 C5A_9 1.3900
C4A_9 C9A_9 1.3900
C5A_9 C6A_9 1.3900
C5A_9 H5A_9 0.9500
C6A_9 C7A_9 1.3900
C6A_9 H6A_9 0.9500
C7A_9 C8A_9 1.3900
C7A_9 H7A_9 0.9500
C8A_9 C9A_9 1.3900
C8A_9 H8A_9 0.9500
C9A_9 H9A_9 0.9500
C10A_9 C11A_9 1.3900
C10A_9 C15A_9 1.3900
C11A_9 C12A_9 1.3900
C11A_9 H11A_9 0.9500
C12A_9 C13A_9 1.3900
C12A_9 H12A_9 0.9500
C13A_9 C14A_9 1.3900
C13A_9 H13A_9 0.9500
C14A_9 C15A_9 1.3900
C14A_9 H14A_9 0.9500
C15A_9 H15A_9 0.9500
O1B_9 C1B_9 1.267(18)
C1B_9 C2B_9 1.408(18)
C1B_9 C10B_9 1.526(18)
C2B_9 C3B_9 1.408(18)
C2B_9 H2B_9 0.9500
C3B_9 O3B_9 1.263(18)
C3B_9 C4B_9 1.523(18)
C4B_9 C5B_9 1.3900
C4B_9 C9B_9 1.3900
C5B_9 C6B_9 1.3900
C5B_9 H5B_9 0.9500
C6B_9 C7B_9 1.3900
C6B_9 H6B_9 0.9500
C7B_9 C8B_9 1.3900
C7B_9 H7B_9 0.9500
C8B_9 C9B_9 1.3900
C8B_9 H8B_9 0.9500
C9B_9 H9B_9 0.9500
C10B_9 C11B_9 1.3900
C10B_9 C15B_9 1.3900
C11B_9 C12B_9 1.3900
C11B_9 H11B_9 0.9500
C12B_9 C13B_9 1.3900
C12B_9 H12B_9 0.9500
C13B_9 C14B_9 1.3900
C13B_9 H13B_9 0.9500
C14B_9 C15B_9 1.3900
C14B_9 H14B_9 0.9500
C15B_9 H15B_9 0.9500
O1A_10 C1A_10 1.258(6)
C1A_10 C2A_10 1.409(7)
C1A_10 C10A_10 1.505(6)
C2A_10 C3A_10 1.409(7)
C2A_10 H2A_10 0.9500
C3A_10 O3A_10 1.268(6)
C3A_10 C4A_10 1.526(6)
C4A_10 C5A_10 1.3900
C4A_10 C9A_10 1.3900
C5A_10 C6A_10 1.3900
C5A_10 H5A_10 0.9500
C6A_10 C7A_10 1.3900
C6A_10 H6A_10 0.9500
C7A_10 C8A_10 1.3900
C7A_10 H7A_10 0.9500
C8A_10 C9A_10 1.3900
C8A_10 H8A_10 0.9500
C9A_10 H9A_10 0.9500
C10A_10 C11A_10 1.3900
C10A_10 C15A_10 1.3900
C11A_10 C12A_10 1.3900
C11A_10 H11A_10 0.9500
C12A_10 C13A_10 1.3900
C12A_10 H12A_10 0.9500
C13A_10 C14A_10 1.3900
C13A_10 H13A_10 0.9500
C14A_10 C15A_10 1.3900
C14A_10 H14A_10 0.9500
C15A_10 H15A_10 0.9500
O1B_10 C1B_10 1.258(18)
C1B_10 C2B_10 1.412(18)
C1B_10 C10B_10 1.525(18)
C2B_10 C3B_10 1.416(18)
C2B_10 H2B_10 0.9500
C3B_10 O3B_10 1.262(18)
C3B_10 C4B_10 1.525(18)
C4B_10 C5B_10 1.3900
C4B_10 C9B_10 1.3900
C5B_10 C6B_10 1.3900
C5B_10 H5B_10 0.9500
C6B_10 C7B_10 1.3900
C6B_10 H6B_10 0.9500
C7B_10 C8B_10 1.3900
C7B_10 H7B_10 0.9500
C8B_10 C9B_10 1.3900
C8B_10 H8B_10 0.9500
C9B_10 H9B_10 0.9500
C10B_10 C11B_10 1.3900
C10B_10 C15B_10 1.3900
C11B_10 C12B_10 1.3900
C11B_10 H11B_10 0.9500
C12B_10 C13B_10 1.3900
C12B_10 H12B_10 0.9500
C13B_10 C14B_10 1.3900
C13B_10 H13B_10 0.9500
C14B_10 C15B_10 1.3900
C14B_10 H14B_10 0.9500
C15B_10 H15B_10 0.9500
O1A_11 C1A_11 1.274(6)
C1A_11 C2A_11 1.406(7)
C1A_11 C10A_11 1.524(6)
C2A_11 C3A_11 1.408(7)
C2A_11 H2A_11 0.9500
C3A_11 O3A_11 1.257(6)
C3A_11 C4A_11 1.511(6)
C4A_11 C5A_11 1.3900
C4A_11 C9A_11 1.3900
C5A_11 C6A_11 1.3900
C5A_11 H5A_11 0.9500
C6A_11 C7A_11 1.3900
C6A_11 H6A_11 0.9500
C7A_11 C8A_11 1.3900
C7A_11 H7A_11 0.9500
C8A_11 C9A_11 1.3900
C8A_11 H8A_11 0.9500
C9A_11 H9A_11 0.9500
C10A_11 C11A_11 1.3900
C10A_11 C15A_11 1.3900
C11A_11 C12A_11 1.3900
C11A_11 H11A_11 0.9500
C12A_11 C13A_11 1.3900
C12A_11 H12A_11 0.9500
C13A_11 C14A_11 1.3900
C13A_11 H13A_11 0.9500
C14A_11 C15A_11 1.3900
C14A_11 H14A_11 0.9500
C15A_11 H15A_11 0.9500
O1B_11 C1B_11 1.262(18)
C1B_11 C2B_11 1.407(17)
C1B_11 C10B_11 1.526(17)
C2B_11 C3B_11 1.412(18)
C2B_11 H2B_11 0.9500
C3B_11 O3B_11 1.265(18)
C3B_11 C4B_11 1.516(18)
C4B_11 C5B_11 1.3900
C4B_11 C9B_11 1.3900
C5B_11 C6B_11 1.3900
C5B_11 H5B_11 0.9500
C6B_11 C7B_11 1.3900
C6B_11 H6B_11 0.9500
C7B_11 C8B_11 1.3900
C7B_11 H7B_11 0.9500
C8B_11 C9B_11 1.3900
C8B_11 H8B_11 0.9500
C9B_11 H9B_11 0.9500
C10B_11 C11B_11 1.3900
C10B_11 C15B_11 1.3900
C11B_11 C12B_11 1.3900
C11B_11 H11B_11 0.9500
C12B_11 C13B_11 1.3900
C12B_11 H12B_11 0.9500
C13B_11 C14B_11 1.3900
C13B_11 H13B_11 0.9500
C14B_11 C15B_11 1.3900
C14B_11 H14B_11 0.9500
C15B_11 H15B_11 0.9500
O1A_12 C1A_12 1.268(7)
C1A_12 C2A_12 1.395(7)
C1A_12 C10A_12 1.516(6)
C2A_12 C3A_12 1.415(7)
C2A_12 H2A_12 0.9500
C3A_12 O3A_12 1.260(7)
C3A_12 C4A_12 1.499(6)
C4A_12 C5A_12 1.3900
C4A_12 C9A_12 1.3900
C5A_12 C6A_12 1.3900
C5A_12 H5A_12 0.9500
C6A_12 C7A_12 1.3900
C6A_12 H6A_12 0.9500
C7A_12 C8A_12 1.3900
C7A_12 H7A_12 0.9500
C8A_12 C9A_12 1.3900
C8A_12 H8A_12 0.9500
C9A_12 H9A_12 0.9500
C10A_12 C11A_12 1.3900
C10A_12 C15A_12 1.3900
C11A_12 C12A_12 1.3900
C11A_12 H11A_12 0.9500
C12A_12 C13A_12 1.3900
C12A_12 H12A_12 0.9500
C13A_12 C14A_12 1.3900
C13A_12 H13A_12 0.9500
C14A_12 C15A_12 1.3900
C14A_12 H14A_12 0.9500
C15A_12 H15A_12 0.9500
O1B_12 C1B_12 1.262(18)
C1B_12 C2B_12 1.404(17)
C1B_12 C10B_12 1.518(17)
C2B_12 C3B_12 1.408(17)
C2B_12 H2B_12 0.9500
C3B_12 O3B_12 1.253(18)
C3B_12 C4B_12 1.519(17)
C4B_12 C5B_12 1.3900
C4B_12 C9B_12 1.3900
C5B_12 C6B_12 1.3900
C5B_12 H5B_12 0.9500
C6B_12 C7B_12 1.3900
C6B_12 H6B_12 0.9500
C7B_12 C8B_12 1.3900
C7B_12 H7B_12 0.9500
C8B_12 C9B_12 1.3900
C8B_12 H8B_12 0.9500
C9B_12 H9B_12 0.9500
C10B_12 C11B_12 1.3900
C10B_12 C15B_12 1.3900
C11B_12 C12B_12 1.3900
C11B_12 H11B_12 0.9500
C12B_12 C13B_12 1.3900
C12B_12 H12B_12 0.9500
C13B_12 C14B_12 1.3900
C13B_12 H13B_12 0.9500
C14B_12 C15B_12 1.3900
C14B_12 H14B_12 0.9500
C15B_12 H15B_12 0.9500

loop_
_geom_torsion_atom_site_label_1
_geom_torsion_atom_site_label_2
_geom_torsion_atom_site_label_3
_geom_torsion_atom_site_label_4
_geom_torsion
C1B_3 C2BA_3 C3BA_3 C4BA_3 -169.2(8)
C2BA_3 C3BA_3 C4BA_3 C5BA_3 -64.6(12)
C3BA_3 C4BA_3 C5BA_3 C6BA_3 -71.3(11)
C4BA_3 C5BA_3 C6BA_3 C7BA_3 176.3(8)
C5BA_3 C6BA_3 C7BA_3 C8BA_3 178.2(8)
C1B_3 C2BB_3 C3BB_3 C4BB_3 -173(2)
C2BB_3 C3BB_3 C4BB_3 C5BB_3 -177(2)
C3BB_3 C4BB_3 C5BB_3 C6BB_3 69(4)
C4BB_3 C5BB_3 C6BB_3 C7BB_3 59(5)
C5BB_3 C6BB_3 C7BB_3 C8BB_3 172(3)
C1B_3 C2BC_3 C3BC_3 C4BC_3 -86(5)
C2BC_3 C3BC_3 C4BC_3 C5BC_3 -79(7)
C3BC_3 C4BC_3 C5BC_3 C6BC_3 174(6)
C4BC_3 C5BC_3 C6BC_3 C7BC_3 -174(6)
C5BC_3 C6BC_3 C7BC_3 C8BC_3 176(6)
CME_3 P_3 C1A_3 C2A_3 -53.8(4)
C1B_3 P_3 C1A_3 C2A_3 -174.5(4)
C1C_3 P_3 C1A_3 C2A_3 65.0(4)
P_3 C1A_3 C2A_3 C3A_3 178.7(4)
C1A_3 C2A_3 C3A_3 C4A_3 173.7(5)
C2A_3 C3A_3 C4A_3 C5A_3 -179.9(5)
C3A_3 C4A_3 C5A_3 C6A_3 -67.8(7)
C4A_3 C5A_3 C6A_3 C7A_3 -169.1(5)
C5A_3 C6A_3 C7A_3 C8A_3 -172.8(5)
C3BC_3 C2BC_3 C1B_3 P_3 -175(4)
C3BA_3 C2BA_3 C1B_3 P_3 158.9(6)
C3BB_3 C2BB_3 C1B_3 P_3 -177.7(15)
CME_3 P_3 C1B_3 C2BC_3 56.9(5)
C1A_3 P_3 C1B_3 C2BC_3 176.7(4)
C1C_3 P_3 C1B_3 C2BC_3 -61.4(5)
CME_3 P_3 C1B_3 C2BA_3 56.9(5)
C1A_3 P_3 C1B_3 C2BA_3 176.7(4)
C1C_3 P_3 C1B_3 C2BA_3 -61.4(5)
CME_3 P_3 C1B_3 C2BB_3 56.9(5)
C1A_3 P_3 C1B_3 C2BB_3 176.7(4)
C1C_3 P_3 C1B_3 C2BB_3 -61.4(5)
CME_3 P_3 C1C_3 C2C_3 -159.0(4)
C1B_3 P_3 C1C_3 C2C_3 -39.1(5)
C1A_3 P_3 C1C_3 C2C_3 81.6(4)
P_3 C1C_3 C2C_3 C3C_3 -171.7(4)
C1C_3 C2C_3 C3C_3 C4C_3 -173.2(5)
C2C_3 C3C_3 C4C_3 C5C_3 -171.8(5)
C3C_3 C4C_3 C5C_3 C6C_3 -176.3(5)
C4C_3 C5C_3 C6C_3 C7C_3 -171.5(6)
C5C_3 C6C_3 C7C_3 C8C_3 -57.7(9)
CMEA_4 PA_4 C1AA_4 C2AA_4 -171.6(5)
C1CA_4 PA_4 C1AA_4 C2AA_4 -52.0(6)
C1BA_4 PA_4 C1AA_4 C2AA_4 68.6(5)
PA_4 C1AA_4 C2AA_4 C3AA_4 -160.9(5)
C1AA_4 C2AA_4 C3AA_4 C4AA_4 -173.2(6)
C2AA_4 C3AA_4 C4AA_4 C5AA_4 -179.9(6)
C3AA_4 C4AA_4 C5AA_4 C6AA_4 -179.6(7)
C4AA_4 C5AA_4 C6AA_4 C7AA_4 179.2(6)
C5AA_4 C6AA_4 C7AA_4 C8AA_4 176.6(7)
CMEA_4 PA_4 C1BA_4 C2BA_4 -44.4(6)
C1CA_4 PA_4 C1BA_4 C2BA_4 -164.7(5)
C1AA_4 PA_4 C1BA_4 C2BA_4 74.1(5)
PA_4 C1BA_4 C2BA_4 C3BA_4 -167.3(5)
C4BA_4 C5BA_4 C6BA_4 C7BA_4 69(2)
C5BA_4 C6BA_4 C7BA_4 C8BA_4 174.1(13)
CMEA_4 PA_4 C1CA_4 C2CA_4 60.7(5)
C1AA_4 PA_4 C1CA_4 C2CA_4 -58.7(5)
C1BA_4 PA_4 C1CA_4 C2CA_4 -178.0(4)
PA_4 C1CA_4 C2CA_4 C3CA_4 -174.9(4)
C1CA_4 C2CA_4 C3CA_4 C4CA_4 -172.7(5)
C2CA_4 C3CA_4 C4CA_4 C5CA_4 179.1(5)
C3CA_4 C4CA_4 C5CA_4 C6CA_4 67.0(8)
C4CA_4 C5CA_4 C6CA_4 C7CA_4 167.6(7)
C5CA_4 C6CA_4 C7CA_4 C8CA_4 -177.7(9)
C1BA_4 C2BA_4 C3BA_4 C4BA_4 71.6(7)
C2BA_4 C3BA_4 C4BA_4 C5BA_4 69.0(10)
C6BA_4 C5BA_4 C4BA_4 C3BA_4 177.5(13)
C1BB_4 PB_4 C1AB_4 C2AB_4 50(4)
C1CB_4 PB_4 C1AB_4 C2AB_4 -75(4)
CMEB_4 PB_4 C1AB_4 C2AB_4 162(4)
PB_4 C1AB_4 C2AB_4 C3AB_4 168(3)
C1AB_4 C2AB_4 C3AB_4 C4AB_4 174(4)
C2AB_4 C3AB_4 C4AB_4 C5AB_4 -176(4)
C3AB_4 C4AB_4 C5AB_4 C6AB_4 -169(4)
C4AB_4 C5AB_4 C6AB_4 C7AB_4 163(4)
C5AB_4 C6AB_4 C7AB_4 C8AB_4 49(6)
C1AB_4 PB_4 C1BB_4 C2BB_4 61(4)
C1CB_4 PB_4 C1BB_4 C2BB_4 -174(3)
CMEB_4 PB_4 C1BB_4 C2BB_4 -48(4)
PB_4 C1BB_4 C2BB_4 C3BB_4 -169(4)
C1BB_4 C2BB_4 C3BB_4 C4BB_4 77(6)
C2BB_4 C3BB_4 C4BB_4 C5BB_4 81(3)
C3BB_4 C4BB_4 C5BB_4 C6BB_4 -174.4(14)
C4BB_4 C5BB_4 C6BB_4 C7BB_4 178.1(16)
C5BB_4 C6BB_4 C7BB_4 C8BB_4 -169.5(15)
C1BB_4 PB_4 C1CB_4 C2CB_4 170(3)
C1AB_4 PB_4 C1CB_4 C2CB_4 -69(4)
CMEB_4 PB_4 C1CB_4 C2CB_4 48(4)
PB_4 C1CB_4 C2CB_4 C3CB_4 -179(3)
C1CB_4 C2CB_4 C3CB_4 C4CB_4 -169(3)
C2CB_4 C3CB_4 C4CB_4 C5CB_4 180(4)
C3CB_4 C4CB_4 C5CB_4 C6CB_4 66(5)
C4CB_4 C5CB_4 C6CB_4 C7CB_4 174(4)
C5CB_4 C6CB_4 C7CB_4 C8CB_4 174(5)
EuA_1 O1_5 C1_5 C2_5 37.4(7)
EuB_1 O1_5 C1_5 C2_5 43.7(7)
EuA_1 O1_5 C1_5 C10_5 -142.3(3)
EuB_1 O1_5 C1_5 C10_5 -135.9(3)
O1_5 C1_5 C2_5 C3_5 -4.2(8)
C10_5 C1_5 C2_5 C3_5 175.5(4)
C1_5 C2_5 C3_5 O3_5 -5.4(8)
C1_5 C2_5 C3_5 C4_5 176.7(4)
C2_5 C3_5 O3_5 EuA_1 -19.7(7)
C4_5 C3_5 O3_5 EuA_1 158.3(3)
C2_5 C3_5 O3_5 EuB_1 -30.0(7)
C4_5 C3_5 O3_5 EuB_1 148.0(3)
O3_5 C3_5 C4_5 C5_5 166.7(3)
C2_5 C3_5 C4_5 C5_5 -15.2(6)
O3_5 C3_5 C4_5 C9_5 -16.1(5)
C2_5 C3_5 C4_5 C9_5 161.9(4)
C9_5 C4_5 C5_5 C6_5 0.0
C3_5 C4_5 C5_5 C6_5 177.1(4)
C4_5 C5_5 C6_5 C7_5 0.0
C5_5 C6_5 C7_5 C8_5 0.0
C6_5 C7_5 C8_5 C9_5 0.0
C7_5 C8_5 C9_5 C4_5 0.0
C5_5 C4_5 C9_5 C8_5 0.0
C3_5 C4_5 C9_5 C8_5 -177.3(3)
O1_5 C1_5 C10_5 C11_5 4.7(5)
C2_5 C1_5 C10_5 C11_5 -175.0(4)
O1_5 C1_5 C10_5 C15_5 -177.8(3)
C2_5 C1_5 C10_5 C15_5 2.5(6)
C15_5 C10_5 C11_5 C12_5 0.0
C1_5 C10_5 C11_5 C12_5 177.5(4)
C10_5 C11_5 C12_5 C13_5 0.0
C11_5 C12_5 C13_5 C14_5 0.0
C12_5 C13_5 C14_5 C15_5 0.0
C13_5 C14_5 C15_5 C10_5 0.0
C11_5 C10_5 C15_5 C14_5 0.0
C1_5 C10_5 C15_5 C14_5 -177.4(4)
EuA_1 O1A_6 C1A_6 C2A_6 -37.4(7)
EuA_1 O1A_6 C1A_6 C10A_6 139.0(4)
O1A_6 C1A_6 C2A_6 C3A_6 4.1(9)
C10A_6 C1A_6 C2A_6 C3A_6 -172.3(5)
C1A_6 C2A_6 C3A_6 O3A_6 10.4(9)
C1A_6 C2A_6 C3A_6 C4A_6 -172.5(5)
O3A_6 C3A_6 C4A_6 C5A_6 -164.9(4)
C2A_6 C3A_6 C4A_6 C5A_6 17.7(6)
O3A_6 C3A_6 C4A_6 C9A_6 14.1(6)
C2A_6 C3A_6 C4A_6 C9A_6 -163.3(4)
C9A_6 C4A_6 C5A_6 C6A_6 0.0
C3A_6 C4A_6 C5A_6 C6A_6 179.0(4)
C4A_6 C5A_6 C6A_6 C7A_6 0.0
C5A_6 C6A_6 C7A_6 C8A_6 0.0
C6A_6 C7A_6 C8A_6 C9A_6 0.0
C7A_6 C8A_6 C9A_6 C4A_6 0.0
C5A_6 C4A_6 C9A_6 C8A_6 0.0
C3A_6 C4A_6 C9A_6 C8A_6 -179.0(4)
O1A_6 C1A_6 C10A_6 C11A_6 -145.2(4)
C2A_6 C1A_6 C10A_6 C11A_6 31.4(6)
O1A_6 C1A_6 C10A_6 C15A_6 34.6(6)
C2A_6 C1A_6 C10A_6 C15A_6 -148.9(4)
C15A_6 C10A_6 C11A_6 C12A_6 0.0
C1A_6 C10A_6 C11A_6 C12A_6 179.7(4)
C10A_6 C11A_6 C12A_6 C13A_6 0.0
C11A_6 C12A_6 C13A_6 C14A_6 0.0
C12A_6 C13A_6 C14A_6 C15A_6 0.0
C13A_6 C14A_6 C15A_6 C10A_6 0.0
C11A_6 C10A_6 C15A_6 C14A_6 0.0
C1A_6 C10A_6 C15A_6 C14A_6 -179.7(4)
C2A_6 C3A_6 O3A_6 EuA_1 11.3(9)
C4A_6 C3A_6 O3A_6 EuA_1 -166.0(3)
EuB_1 O1B_6 C1B_6 C2B_6 -37.8(15)
EuB_1 O1B_6 C1B_6 C10B_6 147.3(9)
O1B_6 C1B_6 C2B_6 C3B_6 0(2)
C10B_6 C1B_6 C2B_6 C3B_6 175(3)
C1B_6 C2B_6 C3B_6 O3B_6 -6(4)
C1B_6 C2B_6 C3B_6 C4B_6 178.1(15)
C2B_6 C3B_6 O3B_6 EuB_1 57(3)
C4B_6 C3B_6 O3B_6 EuB_1 -126.6(14)
O3B_6 C3B_6 C4B_6 C5B_6 175(3)
C2B_6 C3B_6 C4B_6 C5B_6 -9(3)
O3B_6 C3B_6 C4B_6 C9B_6 -5(3)
C2B_6 C3B_6 C4B_6 C9B_6 170(3)
C9B_6 C4B_6 C5B_6 C6B_6 0.0
C3B_6 C4B_6 C5B_6 C6B_6 179.8(8)
C4B_6 C5B_6 C6B_6 C7B_6 0.0
C5B_6 C6B_6 C7B_6 C8B_6 0.0
C6B_6 C7B_6 C8B_6 C9B_6 0.0
C7B_6 C8B_6 C9B_6 C4B_6 0.0
C5B_6 C4B_6 C9B_6 C8B_6 0.0
C3B_6 C4B_6 C9B_6 C8B_6 -179.8(8)
O1B_6 C1B_6 C10B_6 C11B_6 155.4(19)
C2B_6 C1B_6 C10B_6 C11B_6 -20.1(16)
O1B_6 C1B_6 C10B_6 C15B_6 -24(2)
C2B_6 C1B_6 C10B_6 C15B_6 160.4(16)
C15B_6 C10B_6 C11B_6 C12B_6 0.0
C1B_6 C10B_6 C11B_6 C12B_6 -179.5(8)
C10B_6 C11B_6 C12B_6 C13B_6 0.0
C11B_6 C12B_6 C13B_6 C14B_6 0.0
C12B_6 C13B_6 C14B_6 C15B_6 0.0
C13B_6 C14B_6 C15B_6 C10B_6 0.0
C11B_6 C10B_6 C15B_6 C14B_6 0.0
C1B_6 C10B_6 C15B_6 C14B_6 179.5(8)
EuB_1 O1_7 C1_7 C2_7 7.9(8)
EuA_1 O1_7 C1_7 C2_7 20.2(8)
EuB_1 O1_7 C1_7 C10_7 -173.2(3)
EuA_1 O1_7 C1_7 C10_7 -161.0(3)
O1_7 C1_7 C2_7 C3_7 3.4(9)
C10_7 C1_7 C2_7 C3_7 -175.3(5)
C1_7 C2_7 C3_7 O3_7 0.9(9)
C1_7 C2_7 C3_7 C4_7 179.7(5)
C2_7 C3_7 O3_7 EuB_1 -16.8(8)
C4_7 C3_7 O3_7 EuB_1 164.5(3)
C2_7 C3_7 O3_7 EuA_1 -26.4(7)
C4_7 C3_7 O3_7 EuA_1 154.8(3)
O3_7 C3_7 C4_7 C5_7 167.5(3)
C2_7 C3_7 C4_7 C5_7 -11.3(6)
O3_7 C3_7 C4_7 C9_7 -14.9(5)
C2_7 C3_7 C4_7 C9_7 166.2(4)
C9_7 C4_7 C5_7 C6_7 0.0
C3_7 C4_7 C5_7 C6_7 177.5(4)
C4_7 C5_7 C6_7 C7_7 0.0
C5_7 C6_7 C7_7 C8_7 0.0
C6_7 C7_7 C8_7 C9_7 0.0
C7_7 C8_7 C9_7 C4_7 0.0
C5_7 C4_7 C9_7 C8_7 0.0
C3_7 C4_7 C9_7 C8_7 -177.6(4)
O1_7 C1_7 C10_7 C11_7 -168.4(4)
C2_7 C1_7 C10_7 C11_7 10.4(7)
O1_7 C1_7 C10_7 C15_7 8.4(6)
C2_7 C1_7 C10_7 C15_7 -172.7(4)
C15_7 C10_7 C11_7 C12_7 0.0
C1_7 C10_7 C11_7 C12_7 176.8(5)
C10_7 C11_7 C12_7 C13_7 0.0
C11_7 C12_7 C13_7 C14_7 0.0
C12_7 C13_7 C14_7 C15_7 0.0
C13_7 C14_7 C15_7 C10_7 0.0
C11_7 C10_7 C15_7 C14_7 0.0
C1_7 C10_7 C15_7 C14_7 -177.0(4)
EuB_1 O1_8 C1_8 C2_8 28.3(7)
EuA_1 O1_8 C1_8 C2_8 36.8(7)
EuB_1 O1_8 C1_8 C10_8 -150.3(3)
EuA_1 O1_8 C1_8 C10_8 -141.8(3)
O1_8 C1_8 C2_8 C3_8 -10.5(7)
C10_8 C1_8 C2_8 C3_8 168.0(4)
EuB_1 C1_8 C2_8 C3_8 2.9(5)
C1_8 C2_8 C3_8 O3_8 -4.7(8)
C1_8 C2_8 C3_8 C4_8 178.4(4)
C1_8 C2_8 C3_8 EuB_1 -2.9(5)
C2_8 C3_8 O3_8 EuB_1 3.6(7)
C4_8 C3_8 O3_8 EuB_1 -179.5(3)
C2_8 C3_8 O3_8 EuA_1 -5.4(7)
C4_8 C3_8 O3_8 EuA_1 171.6(3)
O3_8 C3_8 C4_8 C5_8 141.7(3)
C2_8 C3_8 C4_8 C5_8 -41.1(5)
EuB_1 C3_8 C4_8 C5_8 141.2(4)
O3_8 C3_8 C4_8 C9_8 -39.9(5)
C2_8 C3_8 C4_8 C9_8 137.3(4)
EuB_1 C3_8 C4_8 C9_8 -40.4(6)
C9_8 C4_8 C5_8 C6_8 0.0
C3_8 C4_8 C5_8 C6_8 178.4(3)
C4_8 C5_8 C6_8 C7_8 0.0
C5_8 C6_8 C7_8 C8_8 0.0
C6_8 C7_8 C8_8 C9_8 0.0
C7_8 C8_8 C9_8 C4_8 0.0
C5_8 C4_8 C9_8 C8_8 0.0
C3_8 C4_8 C9_8 C8_8 -178.4(3)
O1_8 C1_8 C10_8 C11_8 -176.1(3)
C2_8 C1_8 C10_8 C11_8 5.2(5)
EuB_1 C1_8 C10_8 C11_8 161.8(3)
O1_8 C1_8 C10_8 C15_8 9.7(5)
C2_8 C1_8 C10_8 C15_8 -169.0(3)
EuB_1 C1_8 C10_8 C15_8 -12.4(5)
C15_8 C10_8 C11_8 C12_8 0.0
C1_8 C10_8 C11_8 C12_8 -174.1(3)
C10_8 C11_8 C12_8 C13_8 0.0
C11_8 C12_8 C13_8 C14_8 0.0
C12_8 C13_8 C14_8 C15_8 0.0
C13_8 C14_8 C15_8 C10_8 0.0
C11_8 C10_8 C15_8 C14_8 0.0
C1_8 C10_8 C15_8 C14_8 174.4(3)
EuA_2 O1A_9 C1A_9 C2A_9 -27.2(7)
EuA_2 O1A_9 C1A_9 C10A_9 155.1(3)
O1A_9 C1A_9 C2A_9 C3A_9 -0.7(9)
C10A_9 C1A_9 C2A_9 C3A_9 177.0(5)
C1A_9 C2A_9 C3A_9 O3A_9 -2.8(10)
C1A_9 C2A_9 C3A_9 C4A_9 177.8(5)
C2A_9 C3A_9 O3A_9 EuA_2 35.4(9)
C4A_9 C3A_9 O3A_9 EuA_2 -145.2(4)
O3A_9 C3A_9 C4A_9 C5A_9 158.6(5)
C2A_9 C3A_9 C4A_9 C5A_9 -22.0(7)
O3A_9 C3A_9 C4A_9 C9A_9 -20.2(7)
C2A_9 C3A_9 C4A_9 C9A_9 159.2(5)
C9A_9 C4A_9 C5A_9 C6A_9 0.0
C3A_9 C4A_9 C5A_9 C6A_9 -178.7(5)
C4A_9 C5A_9 C6A_9 C7A_9 0.0
C5A_9 C6A_9 C7A_9 C8A_9 0.0
C6A_9 C7A_9 C8A_9 C9A_9 0.0
C7A_9 C8A_9 C9A_9 C4A_9 0.0
C5A_9 C4A_9 C9A_9 C8A_9 0.0
C3A_9 C4A_9 C9A_9 C8A_9 178.8(4)
O1A_9 C1A_9 C10A_9 C11A_9 -18.1(6)
C2A_9 C1A_9 C10A_9 C11A_9 164.0(4)
O1A_9 C1A_9 C10A_9 C15A_9 161.0(4)
C2A_9 C1A_9 C10A_9 C15A_9 -16.9(6)
C15A_9 C10A_9 C11A_9 C12A_9 0.0
C1A_9 C10A_9 C11A_9 C12A_9 179.1(4)
C10A_9 C11A_9 C12A_9 C13A_9 0.0
C11A_9 C12A_9 C13A_9 C14A_9 0.0
C12A_9 C13A_9 C14A_9 C15A_9 0.0
C13A_9 C14A_9 C15A_9 C10A_9 0.0
C11A_9 C10A_9 C15A_9 C14A_9 0.0
C1A_9 C10A_9 C15A_9 C14A_9 -179.1(4)
EuB_2 O1B_9 C1B_9 C2B_9 -29(2)
EuB_2 O1B_9 C1B_9 C10B_9 142.0(17)
O1B_9 C1B_9 C2B_9 C3B_9 0(2)
C10B_9 C1B_9 C2B_9 C3B_9 -172(3)
C1B_9 C2B_9 C3B_9 O3B_9 4(5)
C1B_9 C2B_9 C3B_9 C4B_9 175.0(18)
C2B_9 C3B_9 O3B_9 EuB_2 25(5)
C4B_9 C3B_9 O3B_9 EuB_2 -146(2)
O3B_9 C3B_9 C4B_9 C5B_9 153(3)
C2B_9 C3B_9 C4B_9 C5B_9 -19(3)
O3B_9 C3B_9 C4B_9 C9B_9 -27(3)
C2B_9 C3B_9 C4B_9 C9B_9 162(3)
C9B_9 C4B_9 C5B_9 C6B_9 0.0
C3B_9 C4B_9 C5B_9 C6B_9 -179.7(9)
C4B_9 C5B_9 C6B_9 C7B_9 0.0
C5B_9 C6B_9 C7B_9 C8B_9 0.0
C6B_9 C7B_9 C8B_9 C9B_9 0.0
C7B_9 C8B_9 C9B_9 C4B_9 0.0
C5B_9 C4B_9 C9B_9 C8B_9 0.0
C3B_9 C4B_9 C9B_9 C8B_9 179.8(8)
O1B_9 C1B_9 C10B_9 C11B_9 25(2)
C2B_9 C1B_9 C10B_9 C11B_9 -162.8(17)
O1B_9 C1B_9 C10B_9 C15B_9 -154(2)
C2B_9 C1B_9 C10B_9 C15B_9 17.6(18)
C15B_9 C10B_9 C11B_9 C12B_9 0.0
C1B_9 C10B_9 C11B_9 C12B_9 -179.6(8)
C10B_9 C11B_9 C12B_9 C13B_9 0.0
C11B_9 C12B_9 C13B_9 C14B_9 0.0
C12B_9 C13B_9 C14B_9 C15B_9 0.0
C13B_9 C14B_9 C15B_9 C10B_9 0.0
C11B_9 C10B_9 C15B_9 C14B_9 0.0
C1B_9 C10B_9 C15B_9 C14B_9 179.6(8)
EuA_2 O1A_10 C1A_10 C2A_10 25.0(7)
EuA_2 O1A_10 C1A_10 C10A_10 -155.6(4)
O1A_10 C1A_10 C2A_10 C3A_10 2.4(8)
C10A_10 C1A_10 C2A_10 C3A_10 -176.9(5)
C1A_10 C2A_10 C3A_10 O3A_10 0.5(9)
C1A_10 C2A_10 C3A_10 C4A_10 -179.2(5)
C2A_10 C3A_10 O3A_10 EuA_2 -28.6(8)
C4A_10 C3A_10 O3A_10 EuA_2 151.2(3)
O3A_10 C3A_10 C4A_10 C5A_10 178.1(4)
C2A_10 C3A_10 C4A_10 C5A_10 -2.2(7)
O3A_10 C3A_10 C4A_10 C9A_10 -1.4(6)
C2A_10 C3A_10 C4A_10 C9A_10 178.4(5)
C9A_10 C4A_10 C5A_10 C6A_10 0.0
C3A_10 C4A_10 C5A_10 C6A_10 -179.5(4)
C4A_10 C5A_10 C6A_10 C7A_10 0.0
C5A_10 C6A_10 C7A_10 C8A_10 0.0
C6A_10 C7A_10 C8A_10 C9A_10 0.0
C7A_10 C8A_10 C9A_10 C4A_10 0.0
C5A_10 C4A_10 C9A_10 C8A_10 0.0
C3A_10 C4A_10 C9A_10 C8A_10 179.5(4)
O1A_10 C1A_10 C10A_10 C11A_10 163.7(4)
C2A_10 C1A_10 C10A_10 C11A_10 -17.0(6)
O1A_10 C1A_10 C10A_10 C15A_10 -14.9(5)
C2A_10 C1A_10 C10A_10 C15A_10 164.5(4)
C15A_10 C10A_10 C11A_10 C12A_10 0.0
C1A_10 C10A_10 C11A_10 C12A_10 -178.5(4)
C10A_10 C11A_10 C12A_10 C13A_10 0.0
C11A_10 C12A_10 C13A_10 C14A_10 0.0
C12A_10 C13A_10 C14A_10 C15A_10 0.0
C13A_10 C14A_10 C15A_10 C10A_10 0.0
C11A_10 C10A_10 C15A_10 C14A_10 0.0
C1A_10 C10A_10 C15A_10 C14A_10 178.6(4)
EuB_2 O1B_10 C1B_10 C2B_10 22(3)
EuB_2 O1B_10 C1B_10 C10B_10 -157(2)
O1B_10 C1B_10 C2B_10 C3B_10 2.0(19)
C10B_10 C1B_10 C2B_10 C3B_10 -179(2)
C1B_10 C2B_10 C3B_10 O3B_10 -1(4)
C1B_10 C2B_10 C3B_10 C4B_10 -174.9(15)
C2B_10 C3B_10 O3B_10 EuB_2 -21(5)
C4B_10 C3B_10 O3B_10 EuB_2 153(2)
O3B_10 C3B_10 C4B_10 C5B_10 -180(3)
C2B_10 C3B_10 C4B_10 C5B_10 -6(3)
O3B_10 C3B_10 C4B_10 C9B_10 0(3)
C2B_10 C3B_10 C4B_10 C9B_10 174(3)
C9B_10 C4B_10 C5B_10 C6B_10 0.0
C3B_10 C4B_10 C5B_10 C6B_10 179.6(8)
C4B_10 C5B_10 C6B_10 C7B_10 0.0
C5B_10 C6B_10 C7B_10 C8B_10 0.0
C6B_10 C7B_10 C8B_10 C9B_10 0.0
C7B_10 C8B_10 C9B_10 C4B_10 0.0
C5B_10 C4B_10 C9B_10 C8B_10 0.0
C3B_10 C4B_10 C9B_10 C8B_10 -179.6(8)
O1B_10 C1B_10 C10B_10 C11B_10 -174(2)
C2B_10 C1B_10 C10B_10 C11B_10 6.8(18)
O1B_10 C1B_10 C10B_10 C15B_10 6(2)
C2B_10 C1B_10 C10B_10 C15B_10 -172.8(17)
C15B_10 C10B_10 C11B_10 C12B_10 0.0
C1B_10 C10B_10 C11B_10 C12B_10 -179.7(9)
C10B_10 C11B_10 C12B_10 C13B_10 0.0
C11B_10 C12B_10 C13B_10 C14B_10 0.0
C12B_10 C13B_10 C14B_10 C15B_10 0.0
C13B_10 C14B_10 C15B_10 C10B_10 0.0
C11B_10 C10B_10 C15B_10 C14B_10 0.0
C1B_10 C10B_10 C15B_10 C14B_10 179.7(8)
EuA_2 O1A_11 C1A_11 C2A_11 43.3(7)
EuA_2 O1A_11 C1A_11 C10A_11 -132.2(4)
O1A_11 C1A_11 C2A_11 C3A_11 -6.6(8)
C10A_11 C1A_11 C2A_11 C3A_11 168.7(5)
C1A_11 C2A_11 C3A_11 O3A_11 -10.0(9)
C1A_11 C2A_11 C3A_11 C4A_11 168.7(5)
C2A_11 C3A_11 O3A_11 EuA_2 -11.9(9)
C4A_11 C3A_11 O3A_11 EuA_2 169.3(4)
O3A_11 C3A_11 C4A_11 C5A_11 150.3(5)
C2A_11 C3A_11 C4A_11 C5A_11 -28.5(7)
O3A_11 C3A_11 C4A_11 C9A_11 -28.3(6)
C2A_11 C3A_11 C4A_11 C9A_11 152.9(5)
C9A_11 C4A_11 C5A_11 C6A_11 0.0
C3A_11 C4A_11 C5A_11 C6A_11 -178.6(5)
C4A_11 C5A_11 C6A_11 C7A_11 0.0
C5A_11 C6A_11 C7A_11 C8A_11 0.0
C6A_11 C7A_11 C8A_11 C9A_11 0.0
C7A_11 C8A_11 C9A_11 C4A_11 0.0
C5A_11 C4A_11 C9A_11 C8A_11 0.0
C3A_11 C4A_11 C9A_11 C8A_11 178.7(4)
O1A_11 C1A_11 C10A_11 C11A_11 176.2(4)
C2A_11 C1A_11 C10A_11 C11A_11 0.5(6)
O1A_11 C1A_11 C10A_11 C15A_11 -0.9(5)
C2A_11 C1A_11 C10A_11 C15A_11 -176.6(4)
C15A_11 C10A_11 C11A_11 C12A_11 0.0
C1A_11 C10A_11 C11A_11 C12A_11 -177.1(4)
C10A_11 C11A_11 C12A_11 C13A_11 0.0
C11A_11 C12A_11 C13A_11 C14A_11 0.0
C12A_11 C13A_11 C14A_11 C15A_11 0.0
C13A_11 C14A_11 C15A_11 C10A_11 0.0
C11A_11 C10A_11 C15A_11 C14A_11 0.0
C1A_11 C10A_11 C15A_11 C14A_11 177.2(4)
EuB_2 O1B_11 C1B_11 C2B_11 35(2)
EuB_2 O1B_11 C1B_11 C10B_11 -138.0(19)
O1B_11 C1B_11 C2B_11 C3B_11 -0.6(19)
C10B_11 C1B_11 C2B_11 C3B_11 172(2)
C1B_11 C2B_11 C3B_11 O3B_11 -1(4)
C1B_11 C2B_11 C3B_11 C4B_11 179.2(15)
C2B_11 C3B_11 O3B_11 EuB_2 -30(5)
C4B_11 C3B_11 O3B_11 EuB_2 149.1(19)
O3B_11 C3B_11 C4B_11 C5B_11 167(3)
C2B_11 C3B_11 C4B_11 C5B_11 -13(3)
O3B_11 C3B_11 C4B_11 C9B_11 -12(3)
C2B_11 C3B_11 C4B_11 C9B_11 167(2)
C9B_11 C4B_11 C5B_11 C6B_11 0.0
C3B_11 C4B_11 C5B_11 C6B_11 -179.3(9)
C4B_11 C5B_11 C6B_11 C7B_11 0.0
C5B_11 C6B_11 C7B_11 C8B_11 0.0
C6B_11 C7B_11 C8B_11 C9B_11 0.0
C7B_11 C8B_11 C9B_11 C4B_11 0.0
C5B_11 C4B_11 C9B_11 C8B_11 0.0
C3B_11 C4B_11 C9B_11 C8B_11 179.4(8)
O1B_11 C1B_11 C10B_11 C11B_11 179(2)
C2B_11 C1B_11 C10B_11 C11B_11 6.4(17)
O1B_11 C1B_11 C10B_11 C15B_11 0(2)
C2B_11 C1B_11 C10B_11 C15B_11 -173.0(16)
C15B_11 C10B_11 C11B_11 C12B_11 0.0
C1B_11 C10B_11 C11B_11 C12B_11 -179.3(8)
C10B_11 C11B_11 C12B_11 C13B_11 0.0
C11B_11 C12B_11 C13B_11 C14B_11 0.0
C12B_11 C13B_11 C14B_11 C15B_11 0.0
C13B_11 C14B_11 C15B_11 C10B_11 0.0
C11B_11 C10B_11 C15B_11 C14B_11 0.0
C1B_11 C10B_11 C15B_11 C14B_11 179.4(8)
EuA_2 O1A_12 C1A_12 C2A_12 35.9(7)
EuA_2 O1A_12 C1A_12 C10A_12 -141.0(4)
O1A_12 C1A_12 C2A_12 C3A_12 -7.6(8)
C10A_12 C1A_12 C2A_12 C3A_12 169.2(5)
C1A_12 C2A_12 C3A_12 O3A_12 -9.5(9)
C1A_12 C2A_12 C3A_12 C4A_12 171.8(5)
C2A_12 C3A_12 O3A_12 EuA_2 -0.1(9)
C4A_12 C3A_12 O3A_12 EuA_2 178.6(3)
O3A_12 C3A_12 C4A_12 C5A_12 -43.8(6)
C2A_12 C3A_12 C4A_12 C5A_12 134.9(4)
O3A_12 C3A_12 C4A_12 C9A_12 136.2(4)
C2A_12 C3A_12 C4A_12 C9A_12 -45.1(6)
C9A_12 C4A_12 C5A_12 C6A_12 0.0
C3A_12 C4A_12 C5A_12 C6A_12 180.0(4)
C4A_12 C5A_12 C6A_12 C7A_12 0.0
C5A_12 C6A_12 C7A_12 C8A_12 0.0
C6A_12 C7A_12 C8A_12 C9A_12 0.0
C7A_12 C8A_12 C9A_12 C4A_12 0.0
C5A_12 C4A_12 C9A_12 C8A_12 0.0
C3A_12 C4A_12 C9A_12 C8A_12 -180.0(4)
O1A_12 C1A_12 C10A_12 C11A_12 8.0(6)
C2A_12 C1A_12 C10A_12 C11A_12 -169.0(4)
O1A_12 C1A_12 C10A_12 C15A_12 -175.1(4)
C2A_12 C1A_12 C10A_12 C15A_12 7.9(6)
C15A_12 C10A_12 C11A_12 C12A_12 0.0
C1A_12 C10A_12 C11A_12 C12A_12 177.0(4)
C10A_12 C11A_12 C12A_12 C13A_12 0.0
C11A_12 C12A_12 C13A_12 C14A_12 0.0
C12A_12 C13A_12 C14A_12 C15A_12 0.0
C13A_12 C14A_12 C15A_12 C10A_12 0.0
C11A_12 C10A_12 C15A_12 C14A_12 0.0
C1A_12 C10A_12 C15A_12 C14A_12 -176.8(4)
EuB_2 O1B_12 C1B_12 C2B_12 31(3)
EuB_2 O1B_12 C1B_12 C10B_12 -139(2)
O1B_12 C1B_12 C2B_12 C3B_12 -1(2)
C10B_12 C1B_12 C2B_12 C3B_12 168(2)
C1B_12 C2B_12 C3B_12 O3B_12 -8(4)
C1B_12 C2B_12 C3B_12 C4B_12 176.4(18)
C2B_12 C3B_12 O3B_12 EuB_2 -11(5)
C4B_12 C3B_12 O3B_12 EuB_2 164.9(18)
O3B_12 C3B_12 C4B_12 C5B_12 -41(3)
C2B_12 C3B_12 C4B_12 C5B_12 135(3)
O3B_12 C3B_12 C4B_12 C9B_12 138(3)
C2B_12 C3B_12 C4B_12 C9B_12 -45(3)
C9B_12 C4B_12 C5B_12 C6B_12 0.0
C3B_12 C4B_12 C5B_12 C6B_12 179.7(8)
C4B_12 C5B_12 C6B_12 C7B_12 0.0
C5B_12 C6B_12 C7B_12 C8B_12 0.0
C6B_12 C7B_12 C8B_12 C9B_12 0.0
C7B_12 C8B_12 C9B_12 C4B_12 0.0
C5B_12 C4B_12 C9B_12 C8B_12 0.0
C3B_12 C4B_12 C9B_12 C8B_12 -179.7(8)
O1B_12 C1B_12 C10B_12 C11B_12 3(2)
C2B_12 C1B_12 C10B_12 C11B_12 -166.5(18)
O1B_12 C1B_12 C10B_12 C15B_12 -177(2)
C2B_12 C1B_12 C10B_12 C15B_12 12.6(19)
C15B_12 C10B_12 C11B_12 C12B_12 0.0
C1B_12 C10B_12 C11B_12 C12B_12 179.1(8)
C10B_12 C11B_12 C12B_12 C13B_12 0.0
C11B_12 C12B_12 C13B_12 C14B_12 0.0
C12B_12 C13B_12 C14B_12 C15B_12 0.0
C13B_12 C14B_12 C15B_12 C10B_12 0.0
C11B_12 C10B_12 C15B_12 C14B_12 0.0
C1B_12 C10B_12 C15B_12 C14B_12 -179.1(8)
